data_7714525
loop_
_publ_author_name
'Shelyganov, Pavel'
'El Sayed Moussa, Mehdi'
'Seidl, Michael'
'Zimmermann, Lisa'
'Silva, Wagner'
'Scheer, Manfred'

_publ_section_title
;
 Novel synthetic route towards heteroleptic pnictogen-rich
 organometallic-inorganic coordination compounds
;
_journal_name_full 'Dalton Transactions'
_journal_paper_doi 10.1039/D3DT03490A
_journal_year 2023
_chemical_formula_moiety 'C56 H40 Ag2 As4 Mo8 O16 P4, 2(Al C16 F36 O4), 2(C H2 Cl2)'
_chemical_formula_sum 'C90 H44 Ag2 Al2 As4 Cl4 F72 Mo8 O24 P4'
_chemical_formula_weight 4479.83
_space_group_crystal_system monoclinic
_space_group_IT_number 14
_space_group_name_Hall '-P 2ybc'
_space_group_name_H-M_alt 'P 1 21/c 1'
_atom_sites_solution_hydrogens geom
_atom_sites_solution_primary dual
_audit_creation_date 2020-08-26
_audit_creation_method
;
Olex2 1.3-alpha
(compiled 2020.07.31 svn.rc2a77460 for OlexSys, GUI svn.r6145)
;
_audit_update_record
;
2023-10-12 deposited with the CCDC.	2023-11-17 downloaded from the CCDC.
;
_cell_angle_alpha 90
_cell_angle_beta 91.0400(10)
_cell_angle_gamma 90
_cell_formula_units_Z 4
_cell_length_a 10.31430(10)
_cell_length_b 59.1705(3)
_cell_length_c 21.48980(10)
_cell_measurement_reflns_used 39383
_cell_measurement_temperature 123(1)
_cell_measurement_theta_max 71.4870
_cell_measurement_theta_min 3.6260
_cell_volume 13113.11(16)
_computing_cell_refinement 'CrysAlisPro 1.171.41.76a (Rigaku OD, 2020)'
_computing_data_collection 'CrysAlisPro 1.171.41.76a (Rigaku OD, 2020)'
_computing_data_reduction 'CrysAlisPro 1.171.41.76a (Rigaku OD, 2020)'
_computing_molecular_graphics 'Olex2 1.3-alpha (Dolomanov et al., 2009)'
_computing_publication_material 'Olex2 1.3-alpha (Dolomanov et al., 2009)'
_computing_structure_refinement 'SHELXL 2018/3 (Sheldrick, 2015)'
_computing_structure_solution 'SHELXT  (Sheldrick, 2015)'
_diffrn_ambient_temperature 123(1)
_diffrn_detector 'CCD plate'
_diffrn_detector_area_resol_mean 10.5096
_diffrn_detector_type AtlasS2
_diffrn_measured_fraction_theta_full 0.996
_diffrn_measured_fraction_theta_max 0.980
_diffrn_measurement_details
;
List of Runs (angles in degrees, time in seconds):

  # Type    Start    End  Width  t~exp~   \w     \q     \k     \f   Frames
#--------------------------------------------------------------------------
  1  \w    -27.00  43.00   0.50    5.00    --  -40.03  19.00 -60.00  140
  2  \w      9.00 116.00   0.50    5.00    --   40.03  57.00 -30.00  214
  3  \w     29.00  71.00   0.50   30.00    --  104.85 -61.00 -60.00   84
  4  \w     80.00 178.00   0.50   30.00    --  104.85  77.00 150.00  196
  5  \w     20.00  80.00   0.50   30.00    --  104.85 -95.00  30.00  120
  6  \w     23.00 105.00   0.50   30.00    --  104.85 -77.00-150.00  164
  7  \w     71.00 178.00   0.50   30.00    --  104.85  30.00 -60.00  214
  8  \w     29.00  71.00   0.50   30.00    --  104.85 -61.00  60.00   84
  9  \w     29.00  71.00   0.50   30.00    --  104.85 -61.00  90.00   84
 10  \w     29.00  71.00   0.50   30.00    --  104.85 -61.00  30.00   84
 11  \w     29.00  71.00   0.50   30.00    --  104.85 -61.00 -90.00   84
 12  \w    -98.00 -22.00   0.50    5.00    --  -40.03 125.00  90.00  152
 13  \w      9.00 116.00   0.50    5.00    --   40.03  57.00-150.00  214
 14  \w     71.00 178.00   0.50   30.00    --  104.85  30.00  60.00  214
 15  \w     73.00 152.00   0.50   30.00    --  104.85  61.00-150.00  158
 16  \w     29.00  71.00   0.50   30.00    --  104.85 -61.00 150.00   84
;
_diffrn_measurement_device 'four-circle diffractometer'
_diffrn_measurement_device_type 'Xcalibur, AtlasS2, Gemini ultra'
_diffrn_measurement_method '\w scans'
_diffrn_orient_matrix_type 'CrysAlisPro convention (1999,Acta A55,543-557)'
_diffrn_orient_matrix_UB_11 -0.1302937000
_diffrn_orient_matrix_UB_12 -0.0008897000
_diffrn_orient_matrix_UB_13 0.0338471000
_diffrn_orient_matrix_UB_21 0.0673278000
_diffrn_orient_matrix_UB_22 -0.0115547000
_diffrn_orient_matrix_UB_23 0.0561357000
_diffrn_orient_matrix_UB_31 0.0284247000
_diffrn_orient_matrix_UB_32 0.0233077000
_diffrn_orient_matrix_UB_33 0.0290907000
_diffrn_radiation_monochromator mirror
_diffrn_radiation_probe x-ray
_diffrn_radiation_type 'Cu K\a'
_diffrn_radiation_wavelength 1.54184
_diffrn_reflns_av_R_equivalents 0.0562
_diffrn_reflns_av_unetI/netI 0.0508
_diffrn_reflns_Laue_measured_fraction_full 0.996
_diffrn_reflns_Laue_measured_fraction_max 0.980
_diffrn_reflns_limit_h_max 12
_diffrn_reflns_limit_h_min -12
_diffrn_reflns_limit_k_max 72
_diffrn_reflns_limit_k_min -60
_diffrn_reflns_limit_l_max 26
_diffrn_reflns_limit_l_min -25
_diffrn_reflns_number 80363
_diffrn_reflns_point_group_measured_fraction_full 0.996
_diffrn_reflns_point_group_measured_fraction_max 0.980
_diffrn_reflns_theta_full 67.684
_diffrn_reflns_theta_max 71.680
_diffrn_reflns_theta_min 3.628
_diffrn_source 'fine-focus sealed X-ray tube'
_diffrn_source_type 'Enhance Ultra (Cu) X-ray Source'
_exptl_absorpt_coefficient_mu 12.401
_exptl_absorpt_correction_T_max 0.360
_exptl_absorpt_correction_T_min 0.034
_exptl_absorpt_correction_type gaussian
_exptl_absorpt_process_details
;
CrysAlisPro 1.171.41.76a (Rigaku Oxford Diffraction, 2020)
Numerical absorption correction based on gaussian integration over
a multifaceted crystal model
Empirical absorption correction using spherical harmonics,
implemented in SCALE3 ABSPACK scaling algorithm.
;
_exptl_crystal_colour 'clear dark orange'
_exptl_crystal_colour_lustre clear
_exptl_crystal_colour_modifier dark
_exptl_crystal_colour_primary orange
_exptl_crystal_density_diffrn 2.269
_exptl_crystal_description block
_exptl_crystal_F_000 8560
_exptl_crystal_size_max 0.75
_exptl_crystal_size_mid 0.165
_exptl_crystal_size_min 0.151
_refine_diff_density_max 1.342
_refine_diff_density_min -1.701
_refine_diff_density_rms 0.158
_refine_ls_extinction_method none
_refine_ls_goodness_of_fit_ref 1.045
_refine_ls_hydrogen_treatment constr
_refine_ls_matrix_type full
_refine_ls_number_parameters 2701
_refine_ls_number_reflns 25149
_refine_ls_number_restraints 1082
_refine_ls_restrained_S_all 1.051
_refine_ls_R_factor_all 0.0560
_refine_ls_R_factor_gt 0.0497
_refine_ls_shift/su_max 0.004
_refine_ls_shift/su_mean 0.000
_refine_ls_structure_factor_coef Fsqd
_refine_ls_weighting_details 'w=1/[\s^2^(Fo^2^)+(0.0798P)^2^+22.9663P] where P=(Fo^2^+2Fc^2^)/3'
_refine_ls_weighting_scheme calc
_refine_ls_wR_factor_gt 0.1286
_refine_ls_wR_factor_ref 0.1338
_reflns_Friedel_coverage 0.000
_reflns_number_gt 22239
_reflns_number_total 25149
_reflns_threshold_expression 'I > 2\s(I)'
_cod_data_source_file d3dt03490a2.cif
_cod_data_source_block psh_165_mp_abs_gaus
_cod_database_code 7714525
_shelx_shelxl_version_number 2018/3
_chemical_oxdiff_formula C90H40Ag2Al2As4Cl4F73Mo8O25P4
_shelx_space_group_comment
;
The symmetry employed for this shelxl refinement is uniquely defined
by the following loop, which should always be used as a source of
symmetry information in preference to the above space-group names.
They are only intended as comments.
;
_shelx_estimated_absorpt_t_max 0.256
_shelx_estimated_absorpt_t_min 0.039
_reflns_odcompleteness_completeness 99.60
_reflns_odcompleteness_iscentric 1
_reflns_odcompleteness_theta 66.97
_olex2_refinement_description
;
1. Restrained distances
 C84B-C81 = C83C-C81
 1.55 with sigma of 0.02
 Cl4B-C90B \\sim Cl4A-C90A \\sim Cl3B-C90B \\sim Cl3A-C90A
 with sigma of 0.02
 F72A-C88A \\sim F70A-C88A \\sim F71A-C88A
 with sigma of 0.02
 C85-C88A \\sim C88B-C85 \\sim C85-C86A \\sim C86B-C85 \\sim C85-C87A \\sim
C87B-C85
 with sigma of 0.02
 F72B-C88B \\sim F70B-C88B \\sim F71B-C88B
 with sigma of 0.02
 F25A-C68A \\sim F27B-C68B \\sim F26B-C68B \\sim F25B-C68B \\sim F26A-C68A
\\sim F27A-C68A \\sim F19B-
 C66B \\sim F20-C66B \\sim F21-C66A \\sim F19A-C66A \\sim F22B-C67B \\sim
F24B-C67B \\sim F23B-C67B ~
 F22A-C67A \\sim F24A-C67A \\sim F23A-C67A
 with sigma of 0.04
 C76B-C73B \\sim C76A-C73A \\sim C74B-C73B \\sim C74A-C73A \\sim C75-C73A \\sim
C75-C73B
 with sigma of 0.02
2. Uiso/Uaniso restraints and constraints
F64A \\sim F65A \\sim C86A \\sim F66A: within 1.9A with sigma of 0.01 and sigma
for terminal atoms of 0.01 within 1.9A
O23A \\sim O23B \\sim O23C \\sim Al2: within 2.1A with sigma of 0.005 and sigma
for terminal atoms of 0.01 within 2.1A
F68B \\sim C87B \\sim F69B \\sim F67B: within 1.9A with sigma of 0.005 and
sigma for terminal atoms of 0.005 within 1.9A
F72A \\sim F70A \\sim F71A \\sim C88A: within 1.9A with sigma of 0.005 and
sigma for terminal atoms of 0.005 within 1.9A
C86A \\sim C86B \\sim C85 \\sim C87A \\sim C87B \\sim C88A \\sim C88B: within
1.9A with sigma of 0.005 and sigma for terminal atoms of 0.005 within 1.9A
F64B \\sim F65B \\sim C86B \\sim F66B: within 1.9A with sigma of 0.01 and sigma
for terminal atoms of 0.01 within 1.9A
F71B \\sim F72B \\sim C88B \\sim F70B: within 1.9A with sigma of 0.01 and sigma
for terminal atoms of 0.01 within 1.9A
C81 \\sim C84C \\sim C83B \\sim C83A \\sim C83C \\sim C82A \\sim C82B \\sim
C82C \\sim C84A \\sim C84B: within 1.9A with sigma of 0.02 and sigma for
terminal atoms of 0.02 within 1.9A
F67A \\sim C87A \\sim F68A \\sim F69A: within 1.9A with sigma of 0.01 and sigma
for terminal atoms of 0.01 within 1.9A
F58C \\sim F61B \\sim F58A \\sim C83B: within 1.9A with sigma of 0.02 and sigma
for terminal atoms of 0.02 within 1.9A
F60C \\sim F62B \\sim F60A \\sim C84C: within 1.9A with sigma of 0.01 and sigma
for terminal atoms of 0.01 within 1.9A
F56B \\sim F56A \\sim F56C: within 1.9A with sigma of 0.02 and sigma for
terminal atoms of 0.02 within 1.9A
F57B \\sim F62A: within 1.9A with sigma of 0.02 and sigma for terminal atoms of
0.02 within 1.9A
F40B \\sim F40A \\sim C75 \\sim F41A \\sim F41B: within 1.9A with sigma of 0.02
and sigma for terminal atoms of 0.04 within 1.9A
C4B \\sim C3B \\sim C5B \\sim C7B \\sim C6B \\sim C7A \\sim C3A: within 1.9A
with sigma of 0.02 and sigma for terminal atoms of 0.04 within 1.9A
F17B \\sim C64 \\sim F16B \\sim F16A \\sim F17A \\sim F18 \\sim C61: within
1.9A with sigma of 0.01 and sigma for terminal atoms of 0.02 within 1.9A
C72B \\sim C72A \\sim C69: within 1.9A with sigma of 0.01 and sigma for
terminal atoms of 0.02 within 1.9A
F33B \\sim F33A \\sim C71A \\sim C71B \\sim F32B \\sim F32A: within 1.9A with
sigma of 0.01 and sigma for terminal atoms of 0.02 within 1.9A
F13A \\sim F13B \\sim C63A \\sim F15A \\sim C63B \\sim F14A \\sim F14B \\sim
F15B \\sim C61: within 1.9A with sigma of 0.02 and sigma for terminal atoms of
0.02 within 1.9A
F11A \\sim F11B \\sim C62A \\sim C62B \\sim F10A \\sim F10B \\sim F12A \\sim
F12B: within 1.9A with sigma of 0.02 and sigma for terminal atoms of 0.02
within 1.9A
F26B \\sim F23A: within 1.9A with sigma of 0.02 and sigma for terminal atoms of
0.02 within 1.9A
F58B \\sim C83C \\sim F60B \\sim F59B: within 1.9A with sigma of 0.02 and sigma
for terminal atoms of 0.02 within 1.9A
Cl4B \\sim C90B \\sim Cl3B: within 1.9A with sigma of 0.01 and sigma for
terminal atoms of 0.02 within 1.9A
3. Others
 Fixed Sof: Cl4A(0.51) Cl3A(0.51) O18A(0.52) F12A(0.52) F13A(0.52) F32A(0.6)
 F36A(0.5) F16A(0.52) F35A(0.5) F10A(0.52) F33A(0.6) F17A(0.52) O2A(0.59)
 F14A(0.52) F11A(0.52) C6A(0.59) H6A(0.59) C90A(0.51) H90A(0.51) H90B(0.51)
 C2A(0.59) C5A(0.59) H5A(0.59) F15A(0.52) C72A(0.5) C71A(0.6) C7A(0.59)
 H7A(0.59) C63A(0.52) C4A(0.59) H4A(0.59) C62A(0.52) C3A(0.59) H3A(0.59)
 O2B(0.41) C2B(0.41) C6B(0.41) H6B(0.41) C5B(0.41) H5B(0.41) C4B(0.41)
 H4B(0.41) C3B(0.41) H3B(0.41) C7B(0.41) H7B(0.41) C68A(0.52) F26A(0.52)
 F27A(0.52) F25A(0.52) C67A(0.52) F22A(0.52) F23A(0.52) F24A(0.52) C66A(0.52)
 F19A(0.52) C67B(0.48) F23B(0.48) F24B(0.48) F22B(0.48) C68B(0.48) F25B(0.48)
 F26B(0.48) F27B(0.48) C66B(0.48) F19B(0.48) O18B(0.48) F16B(0.48) F17B(0.48)
 C63B(0.48) F14B(0.48) F15B(0.48) F13B(0.48) C62B(0.48) F12B(0.48) F10B(0.48)
 F11B(0.48) O24B(0.46) C86A(0.46) F64A(0.46) F66A(0.46) F65A(0.46) C87A(0.46)
 F69A(0.46) F68A(0.46) F67A(0.46) C88A(0.46) F72A(0.46) F71A(0.46) F70A(0.46)
 C86B(0.54) F66B(0.54) C87B(0.54) F69B(0.54) F68B(0.54) F67B(0.54) C88B(0.54)
 F72B(0.54) F71B(0.54) F70B(0.54) O24A(0.54) F64B(0.54) F65B(0.54) O23A(0.32)
 C84A(0.32) F63A(0.32) F61A(0.32) F62A(0.32) C82A(0.32) F57A(0.32) F56A(0.32)
 F55A(0.32) C83A(0.32) F59A(0.32) F58A(0.32) F60A(0.32) C73B(0.53) F40B(0.53)
 F42B(0.53) F41B(0.53) C76B(0.53) F43B(0.53) F45B(0.53) F44B(0.53) C74B(0.53)
 F37B(0.53) F39B(0.53) F38B(0.53) C73A(0.47) C76A(0.47) F45A(0.47) F44A(0.47)
 F43A(0.47) C74A(0.47) F38A(0.47) F37A(0.47) F39A(0.47) F41A(0.47) F40A(0.47)
 F42A(0.47) F34A(0.5) O23B(0.27) C84C(0.27) F62B(0.27) F61B(0.27) F63B(0.27)
 C82C(0.27) F56B(0.27) F57B(0.27) F55B(0.27) C83C(0.27) F58B(0.27) F60B(0.27)
 F59B(0.27) O23C(0.41) C84B(0.41) F63C(0.41) F61C(0.41) F62C(0.41) C82B(0.41)
 F57C(0.41) F56C(0.41) F55C(0.41) C83B(0.41) F59C(0.41) F58C(0.41) F60C(0.41)
 Cl3B(0.49) C90B(0.49) H90C(0.49) H90D(0.49) Cl4B(0.49) O20B(0.6) O20A(0.4)
 C72B(0.5) F35B(0.5) F34B(0.5) F36B(0.5) F32B(0.4) F33B(0.4) C71B(0.4)
4.a Secondary CH2 refined with riding coordinates:
 C89(H89A,H89B), C90A(H90A,H90B), C90B(H90C,H90D)
4.b Aromatic/amide H refined with riding coordinates:
 C28(H28), C27(H27), C49(H49), C42(H42), C24(H24), C31(H31), C33(H33),
 C11(H11), C41(H41), C47(H47), C38(H38), C56(H56), C46(H46), C48(H48), C19(H19),
  C21(H21), C14(H14), C34(H34), C55(H55), C35(H35), C45(H45), C25(H25),
 C10(H10), C52(H52), C40(H40), C32(H32), C39(H39), C18(H18), C12(H12), C13(H13),
  C53(H53), C17(H17), C20(H20), C26(H26), C6A(H6A), C54(H54), C5A(H5A),
 C7A(H7A), C4A(H4A), C3A(H3A), C6B(H6B), C5B(H5B), C4B(H4B), C3B(H3B), C7B(H7B)
;
_olex2_submission_special_instructions 'No special instructions were received'
_oxdiff_exptl_absorpt_empirical_details
;
Empirical correction (ABSPACK) includes:
- Absorption correction using spherical harmonics
- Frame scaling
;
_oxdiff_exptl_absorpt_empirical_full_max 3.512
_oxdiff_exptl_absorpt_empirical_full_min 0.385

loop_
_space_group_symop_operation_xyz
'x, y, z'
'-x, y+1/2, -z+1/2'
'-x, -y, -z'
'x, -y-1/2, z-1/2'

loop_
_atom_site_label
_atom_site_type_symbol
_atom_site_fract_x
_atom_site_fract_y
_atom_site_fract_z
_atom_site_U_iso_or_equiv
_atom_site_adp_type
_atom_site_occupancy
_atom_site_site_symmetry_order
_atom_site_calc_flag
_atom_site_refinement_flags_posn
_atom_site_refinement_flags_adp
_atom_site_refinement_flags_occupancy
_atom_site_disorder_assembly
_atom_site_disorder_group
Ag2 Ag 0.44616(4) 0.64076(2) 0.07458(2) 0.03106(9) Uani 1 1 d . . . . .
Mo7 Mo 0.53254(4) 0.68915(2) -0.07706(2) 0.02215(9) Uani 1 1 d . . . . .
Ag1 Ag 0.51716(4) 0.60976(2) 0.28161(2) 0.03030(9) Uani 1 1 d . . . . .
Mo5 Mo 0.55252(4) 0.60406(2) 0.48204(2) 0.02388(9) Uani 1 1 d . . . . .
Mo6 Mo 0.45513(4) 0.55886(2) 0.43056(2) 0.02420(9) Uani 1 1 d . . . . .
Mo8 Mo 0.46281(4) 0.64293(2) -0.13099(2) 0.02809(10) Uani 1 1 d . . . . .
Mo3 Mo 0.48845(4) 0.55874(2) 0.11436(2) 0.02916(10) Uani 1 1 d . . . . .
Mo1 Mo 0.51081(4) 0.69113(2) 0.24397(2) 0.02804(10) Uani 1 1 d . . . . .
Mo2 Mo 0.25250(4) 0.66688(2) 0.25714(2) 0.02980(10) Uani 1 1 d . . . . .
Mo4 Mo 0.73678(4) 0.58607(2) 0.10786(2) 0.02925(10) Uani 1 1 d . . . . .
As1 As 0.61015(6) 0.58499(2) 0.37515(2) 0.02582(12) Uani 1 1 d . . . . .
As2 As 0.39596(6) 0.59940(2) 0.38901(2) 0.02636(12) Uani 1 1 d . . . . .
As3 As 0.58660(6) 0.64919(2) -0.02876(2) 0.02722(12) Uani 1 1 d . . . . .
As4 As 0.36738(6) 0.66203(2) -0.03111(3) 0.02837(12) Uani 1 1 d . . . . .
P4 P 0.50378(14) 0.59949(2) 0.09204(6) 0.0285(3) Uani 1 1 d . . . . .
P2 P 0.40797(13) 0.66233(2) 0.17182(6) 0.0272(3) Uani 1 1 d . . . . .
P1 P 0.47832(15) 0.65055(2) 0.25803(6) 0.0297(3) Uani 1 1 d . . . . .
P3 P 0.56413(14) 0.59079(2) 0.18277(6) 0.0268(3) Uani 1 1 d . . . . .
Al2 Al -0.07002(14) 0.54191(2) -0.25226(6) 0.0207(3) Uani 1 1 d . U . . .
Al1 Al -0.09270(14) 0.78542(2) 0.08376(6) 0.0204(3) Uani 1 1 d . . . . .
Cl2 Cl 1.1016(2) 0.63919(5) 0.07216(10) 0.0791(7) Uani 1 1 d . . . . .
Cl1 Cl 0.9758(4) 0.62589(5) -0.04406(12) 0.0922(8) Uani 1 1 d . . . . .
Cl4A Cl 1.0449(7) 0.57698(10) 0.3340(3) 0.0644(14) Uani 0.51 1 d D . P A 1
Cl3A Cl 0.8992(5) 0.61846(9) 0.3257(3) 0.0605(12) Uani 0.51 1 d D . P A 1
F53 F -0.3188(4) 0.53088(7) -0.13221(15) 0.0428(8) Uani 1 1 d . . . . .
F51 F -0.4262(4) 0.54844(7) -0.34247(15) 0.0442(8) Uani 1 1 d . . . . .
F52 F -0.2949(4) 0.56464(6) -0.16532(19) 0.0493(9) Uani 1 1 d . . . . .
O22 O -0.2353(4) 0.54129(8) -0.26325(17) 0.0364(9) Uani 1 1 d . . . . .
O14 O 0.8283(4) 0.67942(8) -0.0982(2) 0.0423(10) Uani 1 1 d . . . . .
O5 O 0.5992(5) 0.53760(8) 0.2386(2) 0.0419(10) Uani 1 1 d . . . . .
O17 O -0.2564(4) 0.78106(8) 0.0890(2) 0.0433(10) Uani 1 1 d . . . . .
F54 F -0.4862(4) 0.55106(10) -0.15759(18) 0.0637(13) Uani 1 1 d . . . . .
F47 F -0.2879(6) 0.49989(7) -0.2226(2) 0.0727(15) Uani 1 1 d . . . . .
F49 F -0.4496(5) 0.57266(7) -0.2704(2) 0.0575(11) Uani 1 1 d . . . . .
O8 O 0.7841(5) 0.63821(8) 0.1154(3) 0.0505(12) Uani 1 1 d . . . . .
F29 F -0.1470(5) 0.73108(9) 0.0938(2) 0.0651(13) Uani 1 1 d . . . . .
O13 O 0.6003(5) 0.70140(8) 0.06133(19) 0.0422(10) Uani 1 1 d . . . . .
O12 O 0.3259(5) 0.54731(8) 0.3004(2) 0.0440(10) Uani 1 1 d . . . . .
O9 O 0.8361(4) 0.58535(9) 0.4958(2) 0.0477(11) Uani 1 1 d . . . . .
F50 F -0.5748(4) 0.54357(9) -0.2755(2) 0.0557(11) Uani 1 1 d . . . . .
F30 F -0.2299(5) 0.73423(9) 0.0044(3) 0.0703(13) Uani 1 1 d . . . . .
O7 O 0.6937(6) 0.58945(9) -0.0372(2) 0.0521(12) Uani 1 1 d . . . . .
F5 F -0.3600(5) 0.81841(8) 0.0101(2) 0.0662(13) Uani 1 1 d . . . . .
O11 O 0.1809(5) 0.57031(10) 0.4843(2) 0.0526(12) Uani 1 1 d . . . . .
F8 F -0.4279(4) 0.75620(7) 0.1439(3) 0.0632(13) Uani 1 1 d . . . . .
O10 O 0.6505(5) 0.64594(7) 0.4071(2) 0.0478(11) Uani 1 1 d . . . . .
O4 O 0.3344(5) 0.65770(10) 0.3965(2) 0.0529(12) Uani 1 1 d . . . . .
O3 O 0.1877(5) 0.61554(8) 0.2380(3) 0.0554(13) Uani 1 1 d . . . . .
O1 O 0.3760(5) 0.71934(9) 0.1368(3) 0.0547(13) Uani 1 1 d . . . . .
F9 F -0.5904(4) 0.77423(8) 0.1061(3) 0.0689(14) Uani 1 1 d . . . . .
F4 F -0.5300(5) 0.79825(13) 0.0010(3) 0.0861(19) Uani 1 1 d . . . . .
C37 C 0.3706(6) 0.55227(9) 0.3483(3) 0.0337(12) Uani 1 1 d . . . . .
O16 O 0.1846(6) 0.65976(10) -0.1674(3) 0.0647(15) Uani 1 1 d . . . . .
F28 F -0.0980(6) 0.70723(7) 0.0232(3) 0.0814(18) Uani 1 1 d . . . . .
F7 F -0.4718(5) 0.75398(9) 0.0465(3) 0.0759(15) Uani 1 1 d . . . . .
F3 F -0.5159(6) 0.81831(8) 0.1167(3) 0.0764(17) Uani 1 1 d . . . . .
O6 O 0.2251(5) 0.56776(11) 0.1796(3) 0.0622(14) Uani 1 1 d . . . . .
F2 F -0.3119(6) 0.82210(8) 0.1324(3) 0.0784(16) Uani 1 1 d . . . . .
F48 F -0.4169(6) 0.50564(8) -0.3010(2) 0.0729(15) Uani 1 1 d . . . . .
O18A O -0.0346(12) 0.78959(18) 0.1582(6) 0.029(2) Uani 0.52 1 d . . P B 1
F46 F -0.4902(6) 0.50742(9) -0.2077(3) 0.0775(16) Uani 1 1 d . . . . .
C43 C 0.5771(5) 0.69660(9) 0.0114(2) 0.0296(11) Uani 1 1 d . . . . .
F6 F -0.3466(7) 0.78455(12) -0.0245(2) 0.0873(18) Uani 1 1 d . . . . .
F12A F 0.212(4) 0.7970(6) 0.2130(11) 0.074(5) Uani 0.52 1 d . U P B 1
F1 F -0.4207(7) 0.79859(10) 0.1874(2) 0.0832(18) Uani 1 1 d . . . . .
C30 C 0.6170(6) 0.63022(10) 0.4334(3) 0.0366(12) Uani 1 1 d . . . . .
C44 C 0.7189(6) 0.68229(9) -0.0896(2) 0.0312(11) Uani 1 1 d . . . . .
C15 C 0.5599(6) 0.54549(9) 0.1937(3) 0.0336(12) Uani 1 1 d . . . . .
O15 O 0.3401(6) 0.60039(9) -0.0683(3) 0.0601(14) Uani 1 1 d . . . . .
C9 C 0.3052(6) 0.66092(11) 0.3464(3) 0.0370(13) Uani 1 1 d . . . . .
C23 C 0.7630(6) 0.61935(11) 0.1113(3) 0.0379(13) Uani 1 1 d . . . . .
C69 C -0.0101(6) 0.74483(9) 0.0150(3) 0.0310(11) Uani 1 1 d . U . . .
C28 C 0.8402(7) 0.55224(12) 0.1404(3) 0.0455(15) Uani 1 1 d . . . . .
H28 H 0.795200 0.538351 0.145054 0.055 Uiso 1 1 calc R U . . .
C51 C 0.2843(7) 0.65419(11) -0.1528(3) 0.0433(14) Uani 1 1 d . . . . .
C8 C 0.2145(6) 0.63421(11) 0.2462(3) 0.0412(14) Uani 1 1 d . . . . .
C77 C -0.3545(5) 0.53757(8) -0.2413(2) 0.0244(10) Uani 1 1 d . . . . .
C36 C 0.2811(6) 0.56665(11) 0.4631(3) 0.0390(13) Uani 1 1 d . . . . .
C1 C 0.4240(6) 0.70881(11) 0.1754(3) 0.0421(14) Uani 1 1 d . . . . .
C22 C 0.7076(6) 0.58832(10) 0.0156(3) 0.0380(13) Uani 1 1 d . . . . .
C27 C 0.8603(7) 0.56855(14) 0.1883(4) 0.0513(17) Uani 1 1 d . . . . .
H27 H 0.831015 0.567757 0.229889 0.062 Uiso 1 1 calc R U . . .
C49 C 0.4315(7) 0.70331(9) -0.1691(3) 0.0362(13) Uani 1 1 d . . . . .
H49 H 0.405260 0.693905 -0.202893 0.043 Uiso 1 1 calc R U . . .
C70 C -0.1204(7) 0.72880(11) 0.0349(3) 0.0429(14) Uani 1 1 d . . . . .
F13A F 0.0365(10) 0.79633(16) 0.3170(3) 0.0506(19) Uani 0.52 1 d . U P B 1
C42 C 0.5911(6) 0.54280(9) 0.5089(3) 0.0334(12) Uani 1 1 d . . . . .
H42 H 0.634597 0.551442 0.540172 0.040 Uiso 1 1 calc R U . . .
F32A F -0.0650(14) 0.7319(2) -0.0872(4) 0.085(3) Uani 0.6 1 d . U P B 1
C24 C 0.8967(7) 0.55978(14) 0.0851(4) 0.0556(19) Uani 1 1 d . . . . .
H24 H 0.896187 0.552029 0.046382 0.067 Uiso 1 1 calc R U . . .
C31 C 0.4632(7) 0.63182(11) 0.5430(3) 0.0425(14) Uani 1 1 d . . . . .
H31 H 0.450266 0.646538 0.526300 0.051 Uiso 1 1 calc R U . . .
C29 C 0.7328(6) 0.59163(10) 0.4884(3) 0.0331(12) Uani 1 1 d . . . . .
F36A F 0.2176(16) 0.7451(2) 0.0314(8) 0.057(3) Uani 0.5 1 d . . P B 1
C33 C 0.4295(6) 0.59496(11) 0.5708(3) 0.0378(13) Uani 1 1 d . . . . .
H33 H 0.389608 0.580659 0.576402 0.045 Uiso 1 1 calc R U . . .
C11 C 0.1532(7) 0.70251(12) 0.2377(4) 0.0496(17) Uani 1 1 d . . . . .
H11 H 0.199925 0.716237 0.233387 0.060 Uiso 1 1 calc R U . . .
C80 C -0.3647(6) 0.54617(11) -0.1729(3) 0.0350(12) Uani 1 1 d . . . . .
C16 C 0.3223(7) 0.56489(12) 0.1572(3) 0.0438(14) Uani 1 1 d . . . . .
C41 C 0.6407(6) 0.53698(9) 0.4500(3) 0.0335(12) Uani 1 1 d . . . . .
H41 H 0.722776 0.541391 0.434785 0.040 Uiso 1 1 calc R U . . .
C57 C -0.3794(5) 0.78827(9) 0.0830(3) 0.0290(11) Uani 1 1 d . . . . .
C47 C 0.5536(7) 0.72643(9) -0.1052(3) 0.0372(13) Uani 1 1 d . . . . .
H47 H 0.623500 0.735149 -0.088771 0.045 Uiso 1 1 calc R U . . .
C38 C 0.4663(7) 0.53354(11) 0.5129(3) 0.0442(15) Uani 1 1 d . . . . .
H38 H 0.410177 0.535051 0.547220 0.053 Uiso 1 1 calc R U . . .
C56 C 0.6665(7) 0.63523(12) -0.1731(3) 0.0479(16) Uani 1 1 d . . . . .
H56 H 0.743991 0.636256 -0.148668 0.057 Uiso 1 1 calc R U . . .
C46 C 0.4287(7) 0.72375(10) -0.0783(3) 0.0388(13) Uani 1 1 d . . . . .
H46 H 0.400705 0.730399 -0.040580 0.047 Uiso 1 1 calc R U . . .
C50 C 0.3834(7) 0.61637(11) -0.0905(3) 0.0446(15) Uani 1 1 d . . . . .
C48 C 0.5536(7) 0.71365(10) -0.1613(3) 0.0381(13) Uani 1 1 d . . . . .
H48 H 0.624264 0.712302 -0.188800 0.046 Uiso 1 1 calc R U . . .
C19 C 0.4599(9) 0.55145(13) 0.0072(3) 0.0555(19) Uani 1 1 d . . . . .
H19 H 0.457240 0.563320 -0.022535 0.067 Uiso 1 1 calc R U . . .
F16A F -0.0230(12) 0.74208(17) 0.2001(5) 0.063(2) Uani 0.52 1 d . U P C 1
C21 C 0.5323(8) 0.52332(12) 0.0711(3) 0.0521(17) Uani 1 1 d . . . . .
H21 H 0.587494 0.512886 0.092243 0.062 Uiso 1 1 calc R U . . .
C14 C 0.0409(6) 0.67323(13) 0.2803(4) 0.0489(16) Uani 1 1 d . . . . .
H14 H -0.000096 0.663673 0.309504 0.059 Uiso 1 1 calc R U . . .
F35A F 0.1329(13) 0.7150(2) -0.0150(9) 0.082(4) Uani 0.5 1 d . . P B 1
F10A F 0.1971(9) 0.76535(17) 0.2636(5) 0.058(2) Uani 0.52 1 d . U P B 1
C79 C -0.4538(6) 0.55071(11) -0.2828(3) 0.0342(12) Uani 1 1 d . . . . .
C34 C 0.5560(6) 0.60097(11) 0.5897(2) 0.0361(12) Uani 1 1 d . . . . .
H34 H 0.616983 0.591327 0.610023 0.043 Uiso 1 1 calc R U . . .
C55 C 0.6089(8) 0.65280(12) -0.2102(3) 0.0477(16) Uani 1 1 d . . . . .
H55 H 0.642377 0.667630 -0.215240 0.057 Uiso 1 1 calc R U . . .
C35 C 0.5770(7) 0.62388(11) 0.5733(3) 0.0411(14) Uani 1 1 d . . . . .
H35 H 0.653757 0.632353 0.581352 0.049 Uiso 1 1 calc R U . . .
C45 C 0.3544(6) 0.70940(10) -0.1178(3) 0.0358(12) Uani 1 1 d . . . . .
H45 H 0.267758 0.704669 -0.111022 0.043 Uiso 1 1 calc R U . . .
C25 C 0.9549(7) 0.58107(14) 0.0977(4) 0.057(2) Uani 1 1 d . . . . .
H25 H 1.000079 0.590178 0.068798 0.069 Uiso 1 1 calc R U . . .
F33A F -0.1116(12) 0.7657(2) -0.0634(5) 0.086(3) Uani 0.6 1 d . U P B 1
C10 C 0.1067(7) 0.69334(12) 0.2944(4) 0.0487(16) Uani 1 1 d . . . . .
H10 H 0.118344 0.699740 0.334626 0.058 Uiso 1 1 calc R U . . .
C52 C 0.5856(9) 0.61609(11) -0.1798(3) 0.0521(18) Uani 1 1 d . . . . .
H52 H 0.599840 0.601809 -0.160650 0.063 Uiso 1 1 calc R U . . .
C89 C 1.0104(8) 0.64828(17) 0.0052(4) 0.066(2) Uani 1 1 d . . . . .
H89A H 0.928419 0.655304 0.018640 0.079 Uiso 1 1 calc R U . . .
H89B H 1.060498 0.659836 -0.017403 0.079 Uiso 1 1 calc R U . . .
C40 C 0.5496(7) 0.52371(10) 0.4178(3) 0.0454(15) Uani 1 1 d . . . . .
H40 H 0.559416 0.517330 0.377552 0.055 Uiso 1 1 calc R U . . .
F17A F -0.0550(12) 0.75366(18) 0.2906(4) 0.060(2) Uani 0.52 1 d . U P C 1
C32 C 0.3726(7) 0.61406(12) 0.5418(3) 0.0421(14) Uani 1 1 d . . . . .
H32 H 0.287297 0.614789 0.524505 0.051 Uiso 1 1 calc R U . . .
C39 C 0.4377(8) 0.52147(10) 0.4568(4) 0.0525(18) Uani 1 1 d . . . . .
H39 H 0.360025 0.513498 0.447027 0.063 Uiso 1 1 calc R U . . .
C18 C 0.3516(9) 0.54295(15) 0.0405(4) 0.061(2) Uani 1 1 d . . . . .
H18 H 0.264744 0.548184 0.036830 0.073 Uiso 1 1 calc R U . . .
C59 C -0.4070(7) 0.79745(14) 0.0163(3) 0.0503(17) Uani 1 1 d . . . . .
C12 C 0.1176(7) 0.68758(13) 0.1890(4) 0.0489(16) Uani 1 1 d . . . . .
H12 H 0.137976 0.689288 0.146292 0.059 Uiso 1 1 calc R U . . .
C13 C 0.0456(7) 0.66952(13) 0.2154(4) 0.0486(16) Uani 1 1 d . . . . .
H13 H 0.007569 0.657202 0.193313 0.058 Uiso 1 1 calc R U . . .
O2A O 0.7567(8) 0.68368(15) 0.1641(4) 0.0486(19) Uani 0.59 1 d . . P D 1
C64 C -0.0782(8) 0.76084(14) 0.2370(3) 0.0525(16) Uani 1 1 d . U . . .
C53 C 0.4802(9) 0.62167(12) -0.2195(3) 0.0543(18) Uani 1 1 d . . . . .
H53 H 0.411204 0.611934 -0.231870 0.065 Uiso 1 1 calc R U . . .
F14A F -0.0011(13) 0.82032(18) 0.2436(6) 0.069(3) Uani 0.52 1 d . U P B 1
C17 C 0.3966(9) 0.52538(13) 0.0799(4) 0.060(2) Uani 1 1 d . . . . .
H17 H 0.345538 0.516581 0.107155 0.072 Uiso 1 1 calc R U . . .
C20 C 0.5725(9) 0.53913(12) 0.0263(3) 0.0549(18) Uani 1 1 d . . . . .
H20 H 0.658050 0.541158 0.011584 0.066 Uiso 1 1 calc R U . . .
C26 C 0.9334(7) 0.58632(15) 0.1611(4) 0.059(2) Uani 1 1 d . . . . .
H26 H 0.962922 0.599542 0.182031 0.071 Uiso 1 1 calc R U . . .
F11A F 0.1851(10) 0.7654(2) 0.1652(5) 0.077(3) Uani 0.52 1 d . U P B 1
C6A C 0.5656(13) 0.69625(18) 0.3480(5) 0.045(3) Uani 0.59 1 d . . P E 1
H6A H 0.574931 0.683564 0.374783 0.054 Uiso 0.59 1 calc R U P E 1
C90A C 1.0173(15) 0.6032(2) 0.3681(7) 0.050(4) Uani 0.51 1 d D . P A 1
H90A H 1.099224 0.611962 0.369683 0.060 Uiso 0.51 1 calc R U P A 1
H90B H 0.988130 0.601057 0.411338 0.060 Uiso 0.51 1 calc R U P A 1
C54 C 0.4963(9) 0.64450(13) -0.2376(3) 0.0526(18) Uani 1 1 d . . . . .
H54 H 0.439014 0.652759 -0.264165 0.063 Uiso 1 1 calc R U . . .
C2A C 0.6657(14) 0.68644(17) 0.1913(5) 0.032(2) Uani 0.59 1 d . . P D 1
C58 C -0.4078(9) 0.80725(13) 0.1301(4) 0.0552(19) Uani 1 1 d . . . . .
C5A C 0.4542(19) 0.7087(3) 0.3386(7) 0.047(4) Uani 0.59 1 d . . P E 1
H5A H 0.373499 0.706047 0.357979 0.056 Uiso 0.59 1 calc R U P E 1
F15A F -0.1536(10) 0.7999(2) 0.2748(5) 0.072(3) Uani 0.52 1 d . U P B 1
C60 C -0.4694(6) 0.76792(13) 0.0956(4) 0.0489(16) Uani 1 1 d . . . . .
C72A C 0.1136(19) 0.7309(3) 0.0283(8) 0.043(3) Uani 0.5 1 d . U P B 1
C71A C -0.021(3) 0.7487(5) -0.0557(18) 0.066(4) Uani 0.6 1 d . U P B 1
C7A C 0.6625(16) 0.7055(3) 0.3111(8) 0.048(3) Uani 0.59 1 d . U P E 1
H7A H 0.749225 0.700238 0.308437 0.058 Uiso 0.59 1 calc R U P E 1
C63A C -0.027(2) 0.7997(3) 0.2606(9) 0.057(3) Uani 0.52 1 d . U P B 1
C78 C -0.3879(8) 0.51216(11) -0.2435(4) 0.0521(17) Uani 1 1 d . . . . .
C4A C 0.4799(14) 0.72630(17) 0.2951(5) 0.047(3) Uani 0.59 1 d . . P E 1
H4A H 0.419770 0.737321 0.280381 0.056 Uiso 0.59 1 calc R U P E 1
C62A C 0.151(2) 0.7764(5) 0.2133(9) 0.061(4) Uani 0.52 1 d . U P B 1
C3A C 0.6075(14) 0.7244(2) 0.2782(6) 0.047(3) Uani 0.59 1 d . U P E 1
H3A H 0.651316 0.733890 0.249742 0.057 Uiso 0.59 1 calc R U P E 1
O2B O 0.3752(16) 0.7141(2) 0.3545(7) 0.060(3) Uani 0.41 1 d . . P E 2
C2B C 0.4164(18) 0.7041(3) 0.3150(13) 0.042(4) Uani 0.41 1 d . . P E 2
C6B C 0.693(2) 0.6949(4) 0.3111(10) 0.048(4) Uani 0.41 1 d . U P E 2
H6B H 0.682759 0.694026 0.354887 0.057 Uiso 0.41 1 calc R U P E 2
C5B C 0.6795(18) 0.7145(3) 0.2748(8) 0.043(3) Uani 0.41 1 d . U P E 2
H5B H 0.661082 0.729264 0.289896 0.052 Uiso 0.41 1 calc R U P E 2
C4B C 0.6987(13) 0.7085(2) 0.2113(6) 0.033(3) Uani 0.41 1 d . U P E 2
H4B H 0.692827 0.718508 0.176854 0.040 Uiso 0.41 1 calc R U P E 2
C3B C 0.7280(18) 0.6851(3) 0.2080(9) 0.036(3) Uani 0.41 1 d . U P E 2
H3B H 0.747175 0.676759 0.171598 0.043 Uiso 0.41 1 calc R U P E 2
C7B C 0.7230(14) 0.6764(3) 0.2713(9) 0.047(3) Uani 0.41 1 d . U P E 2
H7B H 0.737376 0.661183 0.283787 0.057 Uiso 0.41 1 calc R U P E 2
O19 O -0.0675(4) 0.81088(7) 0.0483(2) 0.0426(10) Uani 1 1 d . . . . .
C65 C 0.0183(6) 0.82612(9) 0.0280(3) 0.0336(12) Uani 1 1 d . . . . .
C68A C 0.0453(13) 0.8419(2) 0.0853(7) 0.053(4) Uani 0.52 1 d D . P F 1
F26A F 0.1252(16) 0.8333(3) 0.1279(7) 0.070(4) Uani 0.52 1 d D . P F 1
F27A F 0.0914(10) 0.86169(14) 0.0672(6) 0.064(3) Uani 0.52 1 d D . P F 1
F25A F -0.0655(11) 0.84561(19) 0.1131(6) 0.057(3) Uani 0.52 1 d D . P F 1
C67A C -0.0265(12) 0.8389(2) -0.0280(7) 0.047(3) Uani 0.52 1 d D . P F 1
F22A F -0.0750(12) 0.8254(2) -0.0712(5) 0.056(3) Uani 0.52 1 d D . P F 1
F23A F -0.118(2) 0.8539(5) -0.0100(12) 0.057(4) Uani 0.52 1 d D U P F 1
F24A F 0.0667(9) 0.85152(19) -0.0545(5) 0.061(3) Uani 0.52 1 d D . P F 1
C66A C 0.1597(11) 0.8149(2) 0.0147(6) 0.038(3) Uani 0.52 1 d D . P F 1
F19A F 0.1582(11) 0.80560(19) -0.0415(5) 0.052(3) Uani 0.52 1 d D . P F 1
F21 F 0.1845(4) 0.80046(9) 0.0585(3) 0.0661(14) Uani 1 1 d D . . . .
C67B C 0.0122(14) 0.8213(2) -0.0435(6) 0.047(3) Uani 0.48 1 d D . P F 2
F23B F -0.1042(14) 0.8152(3) -0.0636(6) 0.072(4) Uani 0.48 1 d D . P F 2
F24B F 0.0540(10) 0.8384(2) -0.0779(5) 0.057(2) Uani 0.48 1 d D . P F 2
F22B F 0.0905(15) 0.8040(2) -0.0552(6) 0.063(3) Uani 0.48 1 d D . P F 2
C68B C -0.0365(14) 0.8510(2) 0.0347(7) 0.043(3) Uani 0.48 1 d D . P F 2
F25B F 0.0533(10) 0.86677(15) 0.0212(7) 0.066(3) Uani 0.48 1 d D . P F 2
F26B F -0.145(2) 0.8548(7) 0.0025(15) 0.073(6) Uani 0.48 1 d D U P F 2
F27B F -0.0757(18) 0.8548(3) 0.0910(7) 0.080(5) Uani 0.48 1 d D . P F 2
C66B C 0.1505(14) 0.8242(3) 0.0547(7) 0.048(3) Uani 0.48 1 d D . P F 2
F20 F 0.2468(4) 0.83147(8) 0.0165(2) 0.0543(10) Uani 1 1 d D . . . .
F19B F 0.1640(15) 0.8347(4) 0.1095(7) 0.067(4) Uani 0.48 1 d D . P F 2
O18B O -0.0105(11) 0.7807(2) 0.1528(5) 0.025(2) Uani 0.48 1 d . . P B 2
C61 C 0.0011(6) 0.78138(11) 0.2147(2) 0.0341(12) Uani 1 1 d . U . . .
F16B F -0.0328(14) 0.7418(2) 0.2350(7) 0.077(3) Uani 0.48 1 d . U P C 2
F17B F -0.1124(12) 0.7647(3) 0.3017(5) 0.070(3) Uani 0.48 1 d . U P C 2
F18 F -0.1964(4) 0.76062(8) 0.2140(2) 0.0602(11) Uani 1 1 d . U . . .
C63B C -0.056(3) 0.8054(5) 0.2420(11) 0.067(4) Uani 0.48 1 d . U P B 2
F14B F -0.0064(15) 0.8206(2) 0.2079(7) 0.077(3) Uani 0.48 1 d . U P B 2
F15B F -0.1829(12) 0.8052(2) 0.2361(6) 0.072(3) Uani 0.48 1 d . U P B 2
F13B F -0.0173(15) 0.8074(3) 0.2999(6) 0.081(3) Uani 0.48 1 d . U P B 2
C62B C 0.138(2) 0.7773(5) 0.2344(9) 0.058(4) Uani 0.48 1 d . U P B 2
F12B F 0.215(3) 0.7948(6) 0.2277(10) 0.062(4) Uani 0.48 1 d . U P B 2
F10B F 0.1515(11) 0.7720(3) 0.2953(5) 0.075(3) Uani 0.48 1 d . U P B 2
F11B F 0.1929(10) 0.7602(2) 0.2034(5) 0.065(2) Uani 0.48 1 d . U P B 2
O24B O -0.0074(14) 0.5203(2) -0.2976(6) 0.029(3) Uani 0.46 1 d . . P G 2
C86A C 0.1581(17) 0.5197(4) -0.3729(10) 0.063(2) Uani 0.46 1 d D U P G 1
F64A F 0.2408(10) 0.5170(2) -0.3344(6) 0.072(3) Uani 0.46 1 d . U P G 1
F66A F 0.1962(15) 0.5105(2) -0.4257(6) 0.056(3) Uani 0.46 1 d . U P G 1
F65A F 0.1571(17) 0.5429(2) -0.3882(7) 0.084(3) Uani 0.46 1 d . U P G 1
C87A C -0.072(2) 0.5225(4) -0.4038(8) 0.076(2) Uani 0.46 1 d D U P G 1
F69A F -0.1910(14) 0.5126(3) -0.3937(7) 0.082(3) Uani 0.46 1 d . U P G 1
F68A F -0.1077(15) 0.5444(3) -0.3934(6) 0.088(3) Uani 0.46 1 d . U P G 1
F67A F -0.0564(14) 0.5189(3) -0.4609(5) 0.093(3) Uani 0.46 1 d . U P G 1
C88A C 0.0148(14) 0.4863(3) -0.3530(7) 0.0784(16) Uani 0.46 1 d D U P G 1
F72A F -0.0976(13) 0.4807(2) -0.3294(6) 0.080(2) Uani 0.46 1 d D U P G 1
F71A F 0.0080(14) 0.4792(2) -0.4132(6) 0.084(2) Uani 0.46 1 d D U P G 1
F70A F 0.1282(16) 0.4786(3) -0.3274(8) 0.084(3) Uani 0.46 1 d D U P G 1
C85 C 0.0221(8) 0.51206(14) -0.3530(4) 0.0635(13) Uani 1 1 d D U . . .
C86B C 0.1249(18) 0.5198(3) -0.3986(8) 0.0640(19) Uani 0.54 1 d D U P G 2
F66B F 0.1676(14) 0.5026(2) -0.4360(6) 0.064(3) Uani 0.54 1 d . U P G 2
C87B C -0.1049(17) 0.5044(4) -0.3853(9) 0.0825(16) Uani 0.54 1 d D U P G 2
F69B F -0.1743(13) 0.4927(3) -0.3448(6) 0.097(2) Uani 0.54 1 d . U P G 2
F68B F -0.1771(14) 0.5257(3) -0.3958(6) 0.087(3) Uani 0.54 1 d . U P G 2
F67B F -0.0882(12) 0.4945(2) -0.4367(5) 0.093(2) Uani 0.54 1 d . U P G 2
C88B C 0.0966(15) 0.4920(3) -0.3195(6) 0.083(2) Uani 0.54 1 d D U P G 2
F72B F 0.0411(16) 0.4867(2) -0.2649(5) 0.101(3) Uani 0.54 1 d D U P G 2
F71B F 0.085(2) 0.4725(2) -0.3541(8) 0.113(4) Uani 0.54 1 d D U P G 2
F70B F 0.2246(14) 0.4973(3) -0.3093(7) 0.109(4) Uani 0.54 1 d D U P G 2
O24A O 0.0107(12) 0.52816(19) -0.3103(5) 0.029(2) Uani 0.54 1 d . . P G 1
F64B F 0.2148(11) 0.5323(2) -0.3757(6) 0.080(3) Uani 0.54 1 d . U P G 2
F65B F 0.0578(13) 0.53360(17) -0.4406(4) 0.078(3) Uani 0.54 1 d . U P G 2
O23A O -0.0211(17) 0.5693(3) -0.2466(6) 0.0226(17) Uani 0.32 1 d . U P G 1
C81 C 0.0011(6) 0.58917(10) -0.2788(3) 0.0394(13) Uani 1 1 d D U . . .
C84A C 0.011(2) 0.6090(5) -0.2302(13) 0.047(4) Uani 0.32 1 d . U P G 1
F63A F 0.128(2) 0.6071(5) -0.2003(12) 0.063(6) Uani 0.32 1 d . . P G 1
F61A F -0.009(2) 0.6278(3) -0.2552(16) 0.083(7) Uani 0.32 1 d . . P G 1
F62A F -0.087(5) 0.6018(6) -0.188(2) 0.059(8) Uani 0.32 1 d . U P G 1
C82A C -0.114(3) 0.5932(5) -0.3247(19) 0.041(5) Uani 0.32 1 d . U P G 1
F57A F -0.152(3) 0.5766(4) -0.3554(13) 0.035(5) Uani 0.32 1 d . . P G 1
F56A F -0.222(5) 0.5979(8) -0.286(2) 0.045(5) Uani 0.32 1 d . U P G 1
F55A F -0.089(3) 0.6092(6) -0.3643(14) 0.075(10) Uani 0.32 1 d . . P G 1
C83A C 0.129(3) 0.5881(5) -0.3166(14) 0.048(5) Uani 0.32 1 d . U P G 1
F59A F 0.111(2) 0.5774(5) -0.3689(11) 0.073(6) Uani 0.32 1 d . . P G 1
F58A F 0.178(3) 0.6084(4) -0.3288(17) 0.065(5) Uani 0.32 1 d . U P G 1
F60A F 0.217(2) 0.5773(4) -0.2820(12) 0.054(4) Uani 0.32 1 d . U P G 1
O21 O -0.0374(4) 0.53296(7) -0.17714(17) 0.0344(9) Uani 1 1 d . . . . .
C73B C 0.0423(14) 0.5262(3) -0.1307(10) 0.027(4) Uani 0.53 1 d D . P H 2
C75 C 0.1867(6) 0.52598(14) -0.1519(3) 0.0452(16) Uani 1 1 d D U . . .
F40B F 0.268(2) 0.5245(3) -0.1029(8) 0.052(4) Uani 0.53 1 d . U P H 2
F42B F 0.1996(15) 0.5061(3) -0.1863(5) 0.060(4) Uani 0.53 1 d . . P H 2
F41B F 0.212(3) 0.5421(6) -0.1877(11) 0.062(6) Uani 0.53 1 d . U P H 2
C76B C -0.003(2) 0.5025(4) -0.1075(16) 0.040(5) Uani 0.53 1 d D . P H 2
F43B F -0.1129(8) 0.50545(18) -0.0738(5) 0.063(3) Uani 0.53 1 d . . P H 2
F45B F -0.0335(11) 0.48983(16) -0.1573(7) 0.070(3) Uani 0.53 1 d . . P H 2
F44B F 0.0836(9) 0.49269(14) -0.0736(5) 0.058(2) Uani 0.53 1 d . . P H 2
C74B C 0.0362(12) 0.5433(2) -0.0753(6) 0.036(2) Uani 0.53 1 d D . P H 2
F37B F -0.0865(8) 0.55040(16) -0.0664(4) 0.0496(18) Uani 0.53 1 d . . P H 2
F39B F 0.0772(8) 0.53388(17) -0.0222(3) 0.0504(19) Uani 0.53 1 d . . P H 2
F38B F 0.1078(12) 0.56144(16) -0.0841(7) 0.063(3) Uani 0.53 1 d . . P H 2
C73A C 0.0482(16) 0.5329(3) -0.1304(10) 0.030(5) Uani 0.47 1 d D . P H 1
C76A C 0.0084(16) 0.5144(4) -0.0827(8) 0.046(4) Uani 0.47 1 d D . P H 1
F45A F -0.025(2) 0.4950(3) -0.1129(11) 0.066(6) Uani 0.47 1 d . . P H 1
F44A F 0.1017(10) 0.5100(3) -0.0407(5) 0.075(4) Uani 0.47 1 d . . P H 1
F43A F -0.0966(9) 0.5219(2) -0.0521(4) 0.057(2) Uani 0.47 1 d . . P H 1
C74A C 0.048(2) 0.5566(4) -0.0984(8) 0.046(4) Uani 0.47 1 d D . P H 1
F38A F 0.1204(10) 0.57129(18) -0.1294(5) 0.056(2) Uani 0.47 1 d . . P H 1
F37A F -0.0706(9) 0.5641(2) -0.0960(5) 0.063(3) Uani 0.47 1 d . . P H 1
F39A F 0.0965(10) 0.5554(3) -0.0390(5) 0.073(4) Uani 0.47 1 d . . P H 1
F41A F 0.215(4) 0.5384(6) -0.2031(11) 0.044(4) Uani 0.47 1 d . U P H 1
F40A F 0.280(2) 0.5320(4) -0.1109(12) 0.069(6) Uani 0.47 1 d . U P H 1
F42A F 0.206(2) 0.5052(3) -0.1616(7) 0.063(4) Uani 0.47 1 d . . P H 1
F34A F 0.1129(11) 0.7205(2) 0.0837(7) 0.069(3) Uani 0.5 1 d . . P B 1
O23B O -0.008(2) 0.5698(4) -0.2610(9) 0.0231(18) Uani 0.27 1 d . U P G 2
C84C C 0.140(3) 0.5967(7) -0.2863(19) 0.053(4) Uani 0.27 1 d . U P G 2
F62B F 0.232(5) 0.5811(6) -0.296(3) 0.053(4) Uani 0.27 1 d . U P G 2
F61B F 0.154(5) 0.6155(7) -0.324(2) 0.063(6) Uani 0.27 1 d . U P G 2
F63B F 0.158(2) 0.6061(4) -0.2274(10) 0.050(5) Uani 0.27 1 d . . P G 2
C82C C -0.097(3) 0.6060(4) -0.2593(13) 0.044(4) Uani 0.27 1 d . U P G 2
F56B F -0.215(5) 0.6048(5) -0.283(3) 0.053(7) Uani 0.27 1 d . U P G 2
F57B F -0.080(5) 0.6086(5) -0.196(2) 0.044(7) Uani 0.27 1 d . U P G 2
F55B F -0.072(3) 0.6267(4) -0.2757(12) 0.068(7) Uani 0.27 1 d . . P G 2
C83C C -0.033(2) 0.5865(4) -0.3532(8) 0.041(4) Uani 0.27 1 d D U P G 2
F58B F -0.080(4) 0.6059(7) -0.3870(11) 0.051(6) Uani 0.27 1 d . U P G 2
F60B F 0.055(2) 0.5771(4) -0.3905(10) 0.053(5) Uani 0.27 1 d . U P G 2
F59B F -0.138(4) 0.5705(5) -0.3650(17) 0.036(6) Uani 0.27 1 d . U P G 2
O23C O 0.0062(12) 0.5660(2) -0.2746(5) 0.0234(15) Uani 0.41 1 d . U P G 3
C84B C 0.0194(17) 0.5988(3) -0.2083(7) 0.040(3) Uani 0.41 1 d D U P G 3
F63C F 0.1390(17) 0.5953(3) -0.1831(8) 0.066(4) Uani 0.41 1 d . . P G 3
F61C F -0.0036(16) 0.6213(2) -0.2005(7) 0.069(4) Uani 0.41 1 d . . P G 3
F62C F -0.0608(12) 0.58858(19) -0.1683(4) 0.047(2) Uani 0.41 1 d . . P G 3
C82B C -0.121(2) 0.5990(4) -0.3027(11) 0.041(4) Uani 0.41 1 d . U P G 3
F57C F -0.1503(15) 0.5909(4) -0.3551(8) 0.072(5) Uani 0.41 1 d . . P G 3
F56C F -0.221(3) 0.5967(6) -0.2637(9) 0.050(5) Uani 0.41 1 d . U P G 3
F55C F -0.1125(16) 0.6224(3) -0.3105(13) 0.090(6) Uani 0.41 1 d . . P G 3
C83B C 0.126(3) 0.5981(5) -0.3111(14) 0.052(4) Uani 0.41 1 d . U P G 3
F59C F 0.1021(11) 0.5942(3) -0.3727(5) 0.059(3) Uani 0.41 1 d . . P G 3
F58C F 0.151(3) 0.6190(4) -0.3034(9) 0.063(4) Uani 0.41 1 d . U P G 3
F60C F 0.225(3) 0.5866(4) -0.2969(18) 0.054(3) Uani 0.41 1 d . U P G 3
Cl3B Cl 0.8703(7) 0.62025(11) 0.2941(3) 0.0692(15) Uani 0.49 1 d D U P I 2
C90B C 0.963(2) 0.6086(3) 0.3553(10) 0.078(6) Uani 0.49 1 d D U P I 2
H90C H 0.916291 0.610716 0.394682 0.093 Uiso 0.49 1 calc R U P I 2
H90D H 1.046122 0.616924 0.358954 0.093 Uiso 0.49 1 calc R U P I 2
Cl4B Cl 0.9969(9) 0.57967(19) 0.3461(4) 0.087(3) Uani 0.49 1 d D U P I 2
O20B O -0.0336(10) 0.76692(17) 0.0311(4) 0.033(2) Uani 0.6 1 d . . P B 1
O20A O -0.0084(12) 0.7620(2) 0.0535(6) 0.019(2) Uani 0.4 1 d . . P B 2
C72B C 0.1256(18) 0.7383(3) 0.0443(8) 0.043(3) Uani 0.5 1 d . U P B 2
F35B F 0.1726(12) 0.7193(2) 0.0183(6) 0.062(3) Uani 0.5 1 d . . P B 2
F34B F 0.1064(10) 0.7337(2) 0.1044(4) 0.060(2) Uani 0.5 1 d . . P B 2
F36B F 0.2091(18) 0.7547(3) 0.0381(12) 0.088(6) Uani 0.5 1 d . . P B 2
F32B F 0.0051(14) 0.72348(19) -0.0788(5) 0.051(3) Uani 0.4 1 d . U P B 2
F31 F 0.1028(7) 0.75527(10) -0.0758(2) 0.0841(18) Uani 1 1 d . . . . .
F33B F -0.0929(15) 0.7554(2) -0.0855(5) 0.060(3) Uani 0.4 1 d . U P B 2
C71B C 0.002(5) 0.7447(8) -0.055(3) 0.064(4) Uani 0.4 1 d . U P B 2

loop_
_atom_site_aniso_label
_atom_site_aniso_U_11
_atom_site_aniso_U_22
_atom_site_aniso_U_33
_atom_site_aniso_U_23
_atom_site_aniso_U_13
_atom_site_aniso_U_12
Ag2 0.0364(2) 0.0327(2) 0.02438(17) 0.00721(14) 0.00721(14) -0.00041(15)
Mo7 0.0247(2) 0.02203(18) 0.02005(17) 0.00208(13) 0.00843(14) -0.00064(14)
Ag1 0.0405(2) 0.02847(19) 0.02218(16) 0.00609(13) 0.00806(14) 0.00230(15)
Mo5 0.0268(2) 0.02283(19) 0.02226(17) 0.00075(14) 0.00595(14) 0.00180(14)
Mo6 0.0265(2) 0.02131(18) 0.02495(18) 0.00517(14) 0.00453(15) -0.00149(14)
Mo8 0.0355(2) 0.02260(19) 0.02619(19) 0.00029(14) 0.00199(16) -0.00062(16)
Mo3 0.0335(2) 0.0293(2) 0.02461(19) 0.00381(15) -0.00037(16) -0.00515(16)
Mo1 0.0296(2) 0.0296(2) 0.02519(19) 0.00212(15) 0.00853(15) -0.00591(16)
Mo2 0.0274(2) 0.0298(2) 0.0327(2) 0.00581(16) 0.01109(16) -0.00067(16)
Mo4 0.0270(2) 0.0317(2) 0.0293(2) 0.00442(16) 0.00625(16) 0.00101(16)
As1 0.0264(3) 0.0273(3) 0.0241(2) 0.0026(2) 0.0087(2) -0.0009(2)
As2 0.0270(3) 0.0258(3) 0.0265(2) 0.0057(2) 0.0055(2) 0.0013(2)
As3 0.0284(3) 0.0276(3) 0.0258(2) 0.0053(2) 0.0052(2) 0.0007(2)
As4 0.0249(3) 0.0318(3) 0.0286(3) 0.0060(2) 0.0082(2) -0.0023(2)
P4 0.0317(7) 0.0292(6) 0.0250(6) 0.0077(5) 0.0070(5) 0.0025(5)
P2 0.0316(7) 0.0268(6) 0.0234(5) 0.0040(5) 0.0078(5) -0.0045(5)
P1 0.0409(8) 0.0246(6) 0.0241(6) 0.0062(5) 0.0121(5) 0.0056(5)
P3 0.0338(7) 0.0255(6) 0.0214(5) 0.0028(4) 0.0069(5) -0.0005(5)
Al2 0.0211(7) 0.0250(7) 0.0164(6) -0.0018(5) 0.0069(5) -0.0008(5)
Al1 0.0202(7) 0.0230(6) 0.0182(6) -0.0013(5) 0.0089(5) -0.0027(5)
Cl2 0.0485(11) 0.135(2) 0.0538(10) 0.0072(11) 0.0093(8) -0.0346(12)
Cl1 0.127(2) 0.0880(17) 0.0616(12) -0.0018(12) -0.0087(14) -0.0113(16)
Cl4A 0.075(4) 0.055(2) 0.063(3) 0.001(2) -0.012(3) -0.003(3)
Cl3A 0.036(2) 0.048(2) 0.099(4) -0.003(3) 0.020(3) -0.0062(16)
F53 0.045(2) 0.059(2) 0.0245(15) 0.0080(14) 0.0067(13) -0.0004(17)
F51 0.038(2) 0.069(2) 0.0256(15) 0.0045(15) 0.0014(13) 0.0001(17)
F52 0.058(2) 0.0371(19) 0.053(2) -0.0199(16) -0.0125(18) 0.0085(17)
O22 0.0184(18) 0.067(3) 0.0245(17) 0.0066(17) 0.0087(14) -0.0023(17)
O14 0.028(2) 0.047(2) 0.053(2) 0.0045(19) 0.0190(19) 0.0011(17)
O5 0.047(3) 0.039(2) 0.040(2) 0.0105(18) -0.0019(19) 0.0003(19)
O17 0.022(2) 0.040(2) 0.069(3) 0.019(2) 0.0049(19) -0.0028(16)
F54 0.038(2) 0.117(4) 0.0365(19) -0.012(2) 0.0159(16) 0.023(2)
F47 0.112(4) 0.031(2) 0.074(3) -0.006(2) -0.023(3) 0.017(2)
F49 0.071(3) 0.038(2) 0.064(3) -0.0021(18) -0.018(2) 0.0153(19)
O8 0.046(3) 0.035(2) 0.071(3) 0.000(2) 0.005(2) -0.014(2)
F29 0.059(3) 0.097(4) 0.041(2) -0.003(2) 0.0269(19) -0.019(2)
O13 0.050(3) 0.048(2) 0.028(2) -0.0043(17) 0.0097(17) -0.013(2)
O12 0.050(3) 0.041(2) 0.041(2) -0.0021(18) -0.0060(19) -0.011(2)
O9 0.028(2) 0.067(3) 0.048(2) -0.003(2) -0.0018(18) 0.007(2)
F50 0.0240(18) 0.092(3) 0.051(2) 0.005(2) 0.0012(16) -0.0049(19)
F30 0.052(3) 0.075(3) 0.084(3) 0.002(3) -0.013(2) -0.025(2)
O7 0.069(3) 0.058(3) 0.029(2) 0.0022(19) 0.016(2) 0.012(2)
F5 0.065(3) 0.064(3) 0.071(3) 0.039(2) 0.018(2) 0.009(2)
O11 0.035(3) 0.070(3) 0.054(3) 0.010(2) 0.019(2) 0.001(2)
F8 0.047(2) 0.048(2) 0.094(3) 0.034(2) 0.003(2) -0.0124(19)
O10 0.066(3) 0.031(2) 0.046(2) 0.0070(19) 0.000(2) -0.014(2)
O4 0.056(3) 0.070(3) 0.033(2) 0.005(2) 0.017(2) 0.017(2)
O3 0.049(3) 0.037(3) 0.080(4) 0.005(2) 0.010(3) -0.014(2)
O1 0.036(2) 0.050(3) 0.079(3) 0.031(3) 0.005(2) 0.000(2)
F9 0.027(2) 0.062(3) 0.118(4) 0.020(3) 0.018(2) -0.0007(18)
F4 0.050(3) 0.135(5) 0.072(3) 0.035(3) -0.016(2) 0.000(3)
C37 0.031(3) 0.028(3) 0.043(3) 0.006(2) 0.001(2) -0.004(2)
O16 0.049(3) 0.064(3) 0.080(4) -0.002(3) -0.030(3) 0.007(3)
F28 0.097(4) 0.030(2) 0.120(5) 0.001(2) 0.060(4) -0.003(2)
F7 0.068(3) 0.056(3) 0.104(4) -0.029(3) 0.002(3) -0.017(2)
F3 0.081(4) 0.047(2) 0.103(4) 0.008(2) 0.054(3) 0.027(2)
O6 0.035(3) 0.079(4) 0.073(4) 0.015(3) 0.011(2) 0.004(2)
F2 0.110(5) 0.052(3) 0.074(3) -0.016(2) 0.021(3) -0.038(3)
F48 0.110(4) 0.042(2) 0.066(3) -0.022(2) -0.023(3) -0.007(2)
O18A 0.028(5) 0.030(6) 0.029(4) -0.003(5) 0.010(4) 0.000(4)
F46 0.082(4) 0.070(3) 0.080(3) 0.027(3) -0.004(3) -0.054(3)
C43 0.032(3) 0.030(3) 0.027(3) -0.003(2) 0.008(2) -0.006(2)
F6 0.116(5) 0.111(5) 0.035(2) -0.008(2) 0.022(3) 0.019(4)
F12A 0.051(6) 0.103(8) 0.067(11) 0.039(7) -0.012(8) -0.034(6)
F1 0.130(5) 0.082(4) 0.039(2) -0.004(2) 0.033(3) -0.021(3)
C30 0.042(3) 0.029(3) 0.039(3) -0.005(2) 0.003(2) -0.004(2)
C44 0.035(3) 0.033(3) 0.026(2) 0.004(2) 0.010(2) -0.003(2)
C15 0.036(3) 0.027(3) 0.038(3) 0.003(2) 0.001(2) 0.001(2)
O15 0.073(4) 0.042(3) 0.065(3) 0.018(2) -0.006(3) -0.026(3)
C9 0.036(3) 0.045(3) 0.031(3) 0.002(2) 0.010(2) 0.005(2)
C23 0.027(3) 0.050(4) 0.037(3) 0.003(2) 0.003(2) 0.001(2)
C69 0.036(3) 0.029(3) 0.029(2) -0.008(2) 0.011(2) 0.001(2)
C28 0.034(3) 0.045(3) 0.058(4) 0.014(3) 0.007(3) 0.013(3)
C51 0.045(4) 0.040(3) 0.045(3) -0.001(3) -0.008(3) 0.001(3)
C8 0.034(3) 0.043(4) 0.047(3) 0.003(3) 0.013(3) -0.003(3)
C77 0.023(2) 0.027(2) 0.024(2) -0.0011(18) 0.0086(18) -0.0035(19)
C36 0.038(3) 0.038(3) 0.042(3) 0.013(2) 0.008(3) -0.003(2)
C1 0.028(3) 0.035(3) 0.063(4) 0.016(3) 0.006(3) -0.004(2)
C22 0.041(3) 0.035(3) 0.038(3) 0.004(2) 0.014(2) 0.001(2)
C27 0.035(4) 0.063(4) 0.056(4) 0.017(3) -0.004(3) 0.004(3)
C49 0.056(4) 0.026(3) 0.027(2) 0.005(2) -0.001(2) 0.006(2)
C70 0.051(4) 0.040(3) 0.038(3) -0.008(2) 0.014(3) -0.002(3)
F13A 0.070(6) 0.058(5) 0.024(3) -0.018(3) 0.003(3) -0.007(4)
C42 0.038(3) 0.029(3) 0.033(3) 0.009(2) 0.000(2) 0.007(2)
F32A 0.134(9) 0.091(7) 0.030(3) -0.014(4) 0.011(5) -0.036(6)
C24 0.040(4) 0.061(4) 0.066(4) 0.011(4) 0.012(3) 0.023(3)
C31 0.055(4) 0.036(3) 0.037(3) -0.013(2) 0.010(3) 0.015(3)
C29 0.029(3) 0.041(3) 0.029(2) -0.003(2) 0.005(2) -0.002(2)
F36A 0.030(5) 0.057(8) 0.085(7) 0.016(7) 0.024(5) 0.002(6)
C33 0.038(3) 0.050(3) 0.026(2) 0.000(2) 0.019(2) 0.004(3)
C11 0.035(3) 0.040(3) 0.074(5) 0.012(3) 0.015(3) 0.013(3)
C80 0.025(3) 0.049(3) 0.031(3) -0.004(2) 0.007(2) 0.008(2)
C16 0.039(4) 0.046(3) 0.047(3) 0.012(3) -0.002(3) -0.002(3)
C41 0.037(3) 0.030(3) 0.034(3) 0.002(2) 0.004(2) 0.009(2)
C57 0.019(2) 0.030(3) 0.038(3) 0.004(2) 0.005(2) -0.0004(19)
C47 0.049(4) 0.020(2) 0.043(3) 0.009(2) 0.005(3) -0.004(2)
C38 0.050(4) 0.039(3) 0.044(3) 0.027(3) 0.008(3) -0.001(3)
C56 0.054(4) 0.048(4) 0.043(3) -0.020(3) 0.018(3) 0.007(3)
C46 0.049(4) 0.026(3) 0.042(3) -0.001(2) 0.008(3) 0.013(2)
C50 0.051(4) 0.035(3) 0.048(3) 0.004(3) -0.009(3) -0.003(3)
C48 0.049(4) 0.036(3) 0.030(3) 0.015(2) 0.016(2) 0.005(3)
C19 0.087(6) 0.048(4) 0.031(3) -0.002(3) -0.009(3) 0.003(4)
F16A 0.094(7) 0.043(4) 0.051(5) -0.007(4) -0.007(5) 0.000(4)
C21 0.068(5) 0.040(4) 0.048(4) -0.009(3) -0.009(3) -0.001(3)
C14 0.026(3) 0.053(4) 0.068(4) 0.006(3) 0.016(3) 0.003(3)
F35A 0.057(7) 0.056(6) 0.134(12) -0.051(8) 0.047(8) -0.006(5)
F10A 0.046(5) 0.078(5) 0.050(5) 0.007(4) -0.005(4) 0.012(4)
C79 0.026(3) 0.043(3) 0.034(3) -0.002(2) 0.002(2) 0.000(2)
C34 0.044(3) 0.045(3) 0.019(2) -0.004(2) 0.001(2) 0.008(3)
C55 0.062(4) 0.047(4) 0.035(3) -0.006(3) 0.027(3) -0.001(3)
C35 0.056(4) 0.040(3) 0.028(3) -0.013(2) 0.002(2) 0.006(3)
C45 0.034(3) 0.032(3) 0.042(3) 0.005(2) 0.004(2) 0.007(2)
C25 0.034(4) 0.065(5) 0.074(5) 0.027(4) 0.013(3) 0.004(3)
F33A 0.113(7) 0.084(7) 0.059(5) 0.030(5) -0.016(5) -0.007(6)
C10 0.037(4) 0.044(3) 0.066(4) -0.004(3) 0.019(3) 0.013(3)
C52 0.080(5) 0.030(3) 0.046(3) -0.015(3) 0.013(3) 0.014(3)
C89 0.047(4) 0.084(6) 0.066(5) 0.015(4) 0.013(4) -0.022(4)
C40 0.057(4) 0.022(3) 0.057(4) -0.001(2) -0.011(3) 0.014(3)
F17A 0.079(7) 0.066(6) 0.035(4) 0.018(4) -0.005(4) -0.023(5)
C32 0.041(3) 0.052(4) 0.033(3) -0.007(3) 0.018(2) 0.011(3)
C39 0.060(5) 0.022(3) 0.075(5) 0.018(3) -0.015(4) -0.011(3)
C18 0.064(5) 0.065(5) 0.053(4) -0.005(3) -0.021(4) -0.014(4)
C59 0.040(4) 0.071(5) 0.041(3) 0.006(3) 0.007(3) 0.009(3)
C12 0.034(3) 0.057(4) 0.055(4) 0.015(3) 0.011(3) 0.010(3)
C13 0.029(3) 0.053(4) 0.064(4) 0.006(3) 0.006(3) 0.005(3)
O2A 0.033(4) 0.061(5) 0.052(5) 0.006(4) 0.018(4) -0.001(4)
C64 0.050(4) 0.063(4) 0.044(3) 0.014(3) -0.004(3) -0.014(3)
C53 0.077(5) 0.043(4) 0.043(3) -0.018(3) 0.008(3) -0.004(3)
F14A 0.102(7) 0.046(5) 0.060(5) -0.012(5) -0.011(6) -0.003(5)
C17 0.078(6) 0.048(4) 0.054(4) -0.002(3) -0.013(4) -0.026(4)
C20 0.082(6) 0.042(4) 0.041(3) -0.010(3) 0.003(3) -0.005(4)
C26 0.036(4) 0.066(5) 0.076(5) 0.014(4) -0.009(3) -0.002(3)
F11A 0.050(5) 0.129(8) 0.051(5) -0.020(5) 0.011(4) 0.033(5)
C6A 0.077(9) 0.033(5) 0.025(4) 0.002(4) -0.010(5) 0.007(5)
C90A 0.053(11) 0.054(9) 0.045(8) -0.003(6) 0.008(7) -0.023(7)
C54 0.081(6) 0.052(4) 0.025(3) -0.006(3) 0.005(3) 0.008(4)
C2A 0.030(6) 0.033(5) 0.034(5) 0.012(4) 0.001(5) -0.003(5)
C58 0.070(5) 0.044(4) 0.052(4) 0.002(3) 0.022(4) -0.008(3)
C5A 0.061(11) 0.040(7) 0.040(7) -0.011(5) 0.010(7) -0.017(7)
F15A 0.055(5) 0.100(7) 0.062(5) -0.033(5) 0.028(4) 0.008(5)
C60 0.026(3) 0.049(4) 0.072(5) 0.003(3) 0.008(3) -0.004(3)
C72A 0.041(6) 0.041(7) 0.047(7) -0.011(5) 0.017(5) -0.005(6)
C71A 0.102(9) 0.062(9) 0.033(5) 0.006(7) 0.003(7) -0.023(7)
C7A 0.055(7) 0.039(7) 0.051(6) -0.002(6) -0.009(6) -0.005(6)
C63A 0.072(7) 0.050(6) 0.049(6) -0.023(5) 0.014(6) 0.003(5)
C78 0.068(5) 0.032(3) 0.057(4) -0.002(3) -0.004(3) -0.012(3)
C4A 0.076(9) 0.022(5) 0.042(5) -0.011(4) 0.000(5) -0.006(5)
C62A 0.041(6) 0.094(7) 0.047(7) 0.015(7) 0.001(6) -0.003(6)
C3A 0.058(7) 0.034(5) 0.048(6) 0.003(5) -0.005(5) -0.016(5)
O2B 0.064(9) 0.057(8) 0.060(8) -0.015(6) 0.023(7) -0.010(7)
C2B 0.026(9) 0.025(8) 0.074(14) -0.001(9) 0.007(9) -0.006(6)
C6B 0.045(8) 0.058(10) 0.040(7) 0.012(8) 0.006(6) -0.012(8)
C5B 0.043(7) 0.042(8) 0.045(7) -0.004(7) 0.001(6) -0.023(6)
C4B 0.027(6) 0.042(7) 0.031(6) 0.006(5) 0.006(5) -0.017(5)
C3B 0.015(7) 0.045(8) 0.047(9) 0.001(6) 0.002(7) -0.001(6)
C7B 0.020(6) 0.057(8) 0.065(8) 0.015(7) 0.000(6) -0.002(6)
O19 0.030(2) 0.037(2) 0.061(3) 0.022(2) 0.0048(19) -0.0094(17)
C65 0.036(3) 0.027(3) 0.038(3) 0.004(2) 0.017(2) -0.006(2)
C68A 0.047(8) 0.044(7) 0.068(9) -0.002(6) 0.023(7) -0.020(6)
F26A 0.073(11) 0.080(7) 0.056(8) -0.010(6) 0.005(6) -0.043(7)
F27A 0.070(6) 0.033(4) 0.090(7) -0.012(4) 0.035(6) -0.028(4)
F25A 0.060(6) 0.053(6) 0.061(7) -0.027(5) 0.040(5) -0.013(5)
C67A 0.040(7) 0.036(7) 0.067(9) 0.026(6) 0.019(6) 0.011(5)
F22A 0.056(7) 0.068(7) 0.044(5) 0.013(5) -0.002(5) 0.001(5)
F23A 0.028(8) 0.048(6) 0.095(9) 0.030(6) 0.022(6) 0.010(6)
F24A 0.044(5) 0.060(6) 0.078(7) 0.042(5) 0.020(4) 0.003(4)
C66A 0.026(6) 0.035(6) 0.055(8) 0.017(6) 0.009(5) 0.004(4)
F19A 0.050(6) 0.053(5) 0.054(6) -0.008(4) 0.028(5) 0.002(5)
F21 0.034(2) 0.077(3) 0.087(3) 0.045(3) 0.004(2) -0.006(2)
C67B 0.056(9) 0.051(9) 0.034(6) 0.002(6) 0.008(6) -0.008(7)
F23B 0.072(8) 0.109(12) 0.035(5) 0.005(6) 0.007(5) -0.027(8)
F24B 0.060(6) 0.066(7) 0.047(5) 0.023(5) 0.025(4) 0.008(5)
F22B 0.078(9) 0.056(6) 0.057(7) -0.012(5) 0.032(7) 0.006(7)
C68B 0.044(8) 0.026(6) 0.060(8) -0.008(6) 0.017(7) -0.008(5)
F25B 0.055(6) 0.035(5) 0.107(9) 0.004(5) 0.024(6) -0.011(4)
F26B 0.034(11) 0.053(7) 0.131(16) 0.018(10) 0.018(9) 0.003(8)
F27B 0.106(11) 0.062(9) 0.074(10) -0.018(6) 0.046(8) -0.002(8)
C66B 0.038(8) 0.053(8) 0.052(9) 0.008(7) 0.005(6) -0.007(6)
F20 0.034(2) 0.062(2) 0.067(3) 0.016(2) 0.0115(18) -0.0171(18)
F19B 0.048(8) 0.098(10) 0.056(9) -0.003(7) 0.000(6) -0.017(7)
O18B 0.021(5) 0.040(7) 0.015(4) -0.002(5) 0.004(3) 0.001(5)
C61 0.037(3) 0.047(3) 0.019(2) -0.002(2) 0.008(2) -0.003(2)
F16B 0.079(7) 0.068(6) 0.084(7) 0.023(7) 0.009(7) -0.003(5)
F17B 0.063(7) 0.118(9) 0.030(4) 0.019(5) 0.011(4) -0.022(6)
F18 0.050(2) 0.074(3) 0.057(2) 0.018(2) 0.0000(19) -0.024(2)
C63B 0.068(7) 0.071(7) 0.062(7) -0.014(7) 0.013(6) -0.018(7)
F14B 0.106(8) 0.051(5) 0.074(7) -0.019(6) 0.039(7) -0.011(5)
F15B 0.068(6) 0.081(6) 0.068(6) -0.023(6) 0.023(6) 0.007(5)
F13B 0.092(7) 0.094(7) 0.057(6) -0.034(6) 0.026(5) -0.025(6)
C62B 0.039(6) 0.094(7) 0.040(7) 0.004(7) -0.001(6) -0.010(6)
F12B 0.043(6) 0.093(9) 0.049(9) 0.006(8) -0.005(7) -0.016(7)
F10B 0.051(5) 0.136(8) 0.038(4) 0.016(5) -0.005(4) -0.018(6)
F11B 0.047(5) 0.097(7) 0.051(5) 0.017(5) 0.007(4) 0.020(5)
O24B 0.033(6) 0.031(7) 0.024(6) -0.006(5) 0.014(4) -0.001(5)
C86A 0.066(4) 0.067(4) 0.056(4) -0.021(4) 0.034(3) -0.004(4)
F64A 0.040(5) 0.103(7) 0.074(6) -0.006(6) 0.015(4) -0.009(5)
F66A 0.061(6) 0.062(7) 0.047(5) -0.022(5) 0.039(5) -0.004(5)
F65A 0.093(8) 0.072(7) 0.088(7) 0.003(6) 0.042(6) -0.006(6)
C87A 0.075(4) 0.094(4) 0.058(3) -0.032(3) 0.019(3) 0.007(4)
F69A 0.066(6) 0.096(7) 0.083(6) -0.044(6) -0.021(5) 0.016(6)
F68A 0.101(7) 0.106(8) 0.059(5) -0.001(5) -0.002(5) 0.039(6)
F67A 0.092(7) 0.147(8) 0.039(4) -0.031(5) 0.009(5) 0.038(7)
C88A 0.083(3) 0.076(3) 0.077(3) -0.026(3) 0.031(3) -0.008(3)
F72A 0.079(5) 0.069(5) 0.092(5) -0.012(4) 0.047(4) -0.023(4)
F71A 0.097(5) 0.073(5) 0.081(5) -0.046(4) 0.027(4) -0.015(4)
F70A 0.091(5) 0.077(5) 0.086(5) -0.008(5) 0.019(5) -0.005(5)
C85 0.068(3) 0.070(3) 0.053(2) -0.029(2) 0.031(2) -0.002(2)
C86B 0.067(4) 0.068(4) 0.058(4) -0.020(4) 0.033(3) -0.001(3)
F66B 0.068(7) 0.068(6) 0.057(5) -0.026(5) 0.030(5) 0.015(5)
C87B 0.078(3) 0.099(3) 0.072(3) -0.034(3) 0.025(3) -0.010(3)
F69B 0.085(5) 0.110(5) 0.097(5) -0.029(5) 0.036(4) -0.033(5)
F68B 0.074(5) 0.114(6) 0.073(4) -0.027(5) 0.007(4) -0.001(5)
F67B 0.084(5) 0.122(5) 0.074(4) -0.058(4) 0.022(4) -0.017(4)
C88B 0.098(4) 0.077(4) 0.075(4) -0.020(4) 0.030(4) 0.005(4)
F72B 0.157(8) 0.078(6) 0.069(5) 0.024(5) 0.037(6) 0.004(6)
F71B 0.166(9) 0.056(6) 0.119(8) -0.005(6) 0.037(8) 0.011(7)
F70B 0.100(7) 0.115(8) 0.112(7) -0.015(7) 0.002(6) 0.051(6)
O24A 0.029(5) 0.031(6) 0.027(5) -0.004(4) 0.009(4) 0.000(4)
F64B 0.047(5) 0.094(7) 0.099(7) -0.005(6) 0.012(5) -0.024(5)
F65B 0.122(7) 0.065(5) 0.049(4) 0.009(4) 0.029(5) 0.009(5)
O23A 0.025(3) 0.026(3) 0.017(3) -0.002(3) 0.012(3) -0.005(3)
C81 0.033(3) 0.031(3) 0.055(3) 0.010(2) 0.014(3) -0.004(2)
C84A 0.043(9) 0.035(9) 0.061(10) -0.003(9) 0.003(8) -0.009(8)
F63A 0.046(11) 0.084(15) 0.059(16) -0.026(15) -0.005(10) -0.022(11)
F61A 0.067(14) 0.022(7) 0.16(3) -0.016(11) -0.011(13) 0.000(8)
F62A 0.073(10) 0.04(2) 0.070(15) 0.003(15) 0.033(9) -0.001(17)
C82A 0.045(9) 0.033(9) 0.045(10) 0.007(9) 0.014(9) 0.004(8)
F57A 0.044(9) 0.022(14) 0.037(10) -0.009(10) -0.005(6) 0.003(11)
F56A 0.026(7) 0.047(12) 0.061(12) -0.014(14) 0.008(10) 0.006(10)
F55A 0.068(14) 0.07(2) 0.09(2) 0.060(19) -0.015(17) -0.028(14)
C83A 0.043(9) 0.044(9) 0.057(9) 0.009(9) 0.018(7) -0.006(9)
F59A 0.071(15) 0.087(15) 0.063(13) -0.012(12) 0.038(10) 0.000(13)
F58A 0.049(9) 0.061(11) 0.086(10) 0.019(10) 0.031(8) -0.016(9)
F60A 0.027(6) 0.060(9) 0.077(8) 0.023(7) 0.023(6) 0.005(6)
O21 0.031(2) 0.052(2) 0.0202(16) 0.0073(15) 0.0062(14) 0.0023(17)
C73B 0.024(7) 0.030(8) 0.027(7) -0.003(6) 0.008(5) 0.006(5)
C75 0.035(3) 0.069(5) 0.032(3) 0.014(3) 0.011(2) 0.013(3)
F40B 0.029(6) 0.099(10) 0.028(5) 0.024(6) 0.013(4) 0.013(7)
F42B 0.044(5) 0.093(9) 0.044(7) -0.011(7) 0.018(6) 0.036(5)
F41B 0.031(6) 0.111(17) 0.045(12) 0.040(10) 0.012(9) 0.001(9)
C76B 0.031(9) 0.039(12) 0.051(10) -0.010(11) -0.005(8) 0.004(8)
F43B 0.038(4) 0.068(6) 0.084(6) 0.044(5) 0.016(4) -0.013(4)
F45B 0.075(7) 0.042(5) 0.093(8) -0.021(5) -0.027(6) 0.003(4)
F44B 0.061(5) 0.044(4) 0.069(5) 0.023(4) 0.004(4) 0.007(4)
C74B 0.034(6) 0.036(6) 0.037(6) -0.011(6) -0.003(5) 0.009(5)
F37B 0.045(4) 0.065(5) 0.040(4) -0.017(4) 0.006(3) 0.017(4)
F39B 0.043(4) 0.086(6) 0.022(3) -0.003(3) -0.001(3) 0.008(4)
F38B 0.053(7) 0.039(5) 0.097(11) -0.012(5) -0.011(6) -0.008(4)
C73A 0.031(9) 0.045(13) 0.013(6) 0.009(7) 0.008(5) 0.013(7)
C76A 0.046(9) 0.060(11) 0.032(7) 0.021(8) 0.010(6) 0.014(8)
F45A 0.065(10) 0.073(14) 0.060(12) 0.030(11) 0.014(9) -0.008(9)
F44A 0.042(5) 0.141(12) 0.042(5) 0.050(7) 0.007(4) 0.015(6)
F43A 0.040(5) 0.099(8) 0.034(4) 0.012(5) 0.016(3) -0.004(5)
C74A 0.037(10) 0.061(13) 0.039(8) -0.014(9) -0.008(7) 0.007(9)
F38A 0.054(6) 0.067(6) 0.048(5) -0.015(5) -0.012(4) -0.008(4)
F37A 0.039(5) 0.086(8) 0.063(6) -0.038(6) 0.003(4) 0.016(5)
F39A 0.053(6) 0.137(12) 0.028(5) -0.024(6) -0.002(4) 0.010(6)
F41A 0.035(6) 0.071(8) 0.026(9) 0.013(6) 0.016(7) 0.000(5)
F40A 0.025(6) 0.140(16) 0.043(7) 0.044(8) 0.007(5) 0.003(9)
F42A 0.071(9) 0.061(7) 0.058(10) 0.018(9) 0.026(9) 0.021(6)
F34A 0.055(6) 0.056(6) 0.094(9) 0.032(6) -0.008(6) 0.003(5)
O23B 0.025(3) 0.026(3) 0.018(4) -0.004(3) 0.011(3) -0.004(3)
C84C 0.030(6) 0.056(9) 0.074(8) 0.017(8) 0.017(6) -0.003(7)
F62B 0.025(6) 0.057(10) 0.077(8) 0.019(9) 0.015(6) 0.003(8)
F61B 0.054(11) 0.058(13) 0.077(13) 0.014(13) 0.028(12) -0.021(10)
F63B 0.048(12) 0.060(12) 0.041(11) -0.002(9) -0.006(8) -0.033(9)
C82C 0.042(8) 0.043(8) 0.048(8) 0.001(8) 0.009(8) 0.003(7)
F56B 0.042(10) 0.043(14) 0.075(14) 0.007(14) 0.007(10) 0.011(13)
F57B 0.066(13) 0.018(17) 0.047(12) 0.002(12) 0.009(10) 0.007(15)
F55B 0.07(2) 0.054(13) 0.074(15) -0.010(11) -0.016(13) 0.027(14)
C83C 0.047(7) 0.031(7) 0.045(7) 0.007(6) 0.019(6) 0.000(6)
F58B 0.077(12) 0.049(10) 0.028(9) 0.019(9) 0.012(9) -0.001(8)
F60B 0.057(12) 0.054(10) 0.049(10) -0.014(8) 0.021(8) 0.011(9)
F59B 0.054(12) 0.012(12) 0.040(12) -0.001(9) -0.003(9) -0.008(9)
O23C 0.024(3) 0.028(3) 0.019(3) -0.003(3) 0.011(3) -0.004(3)
C84B 0.042(8) 0.026(7) 0.051(8) 0.004(6) 0.001(6) -0.010(6)
F63C 0.075(9) 0.067(9) 0.055(8) 0.007(7) -0.014(6) -0.020(8)
F61C 0.113(12) 0.023(5) 0.072(8) -0.003(6) 0.022(7) -0.007(6)
F62C 0.081(8) 0.033(6) 0.028(4) 0.003(4) 0.020(4) -0.012(5)
C82B 0.042(8) 0.038(8) 0.044(9) 0.010(7) 0.025(7) 0.003(7)
F57C 0.048(8) 0.118(17) 0.048(8) -0.005(11) -0.003(6) 0.017(10)
F56C 0.045(7) 0.048(9) 0.058(12) 0.007(9) 0.020(9) 0.001(6)
F55C 0.067(10) 0.067(10) 0.135(18) 0.070(13) 0.000(11) 0.006(8)
C83B 0.045(7) 0.047(8) 0.064(8) 0.021(8) 0.014(7) -0.010(8)
F59C 0.051(6) 0.085(9) 0.040(5) 0.021(6) 0.017(4) -0.014(6)
F58C 0.054(7) 0.063(9) 0.071(10) 0.016(8) 0.021(8) -0.025(6)
F60C 0.026(5) 0.060(9) 0.077(7) 0.016(8) 0.010(5) -0.003(8)
Cl3B 0.058(3) 0.069(3) 0.082(4) 0.003(3) 0.029(3) -0.024(2)
C90B 0.066(12) 0.097(12) 0.072(11) -0.007(10) 0.018(9) -0.031(10)
Cl4B 0.073(5) 0.126(6) 0.062(4) -0.012(3) 0.002(3) -0.002(4)
O20B 0.037(5) 0.034(5) 0.029(5) -0.007(4) 0.012(4) 0.000(4)
O20A 0.018(5) 0.017(5) 0.021(6) 0.000(4) -0.001(4) 0.002(4)
C72B 0.040(6) 0.046(7) 0.042(6) -0.009(5) 0.006(5) -0.002(6)
F35B 0.051(6) 0.068(7) 0.068(7) -0.003(5) 0.019(5) 0.023(6)
F34B 0.061(6) 0.080(7) 0.038(4) 0.011(5) -0.001(4) 0.014(6)
F36B 0.034(7) 0.079(12) 0.151(16) 0.024(12) -0.007(7) -0.002(8)
F32B 0.088(8) 0.042(5) 0.024(4) -0.019(4) 0.010(5) 0.009(5)
F31 0.124(5) 0.079(3) 0.051(3) 0.000(2) 0.046(3) -0.032(3)
F33B 0.105(8) 0.056(6) 0.017(4) -0.014(4) -0.009(5) 0.016(6)
C71B 0.101(9) 0.059(9) 0.033(6) 0.000(7) 0.004(7) -0.011(7)

loop_
_atom_type_symbol
_atom_type_description
_atom_type_scat_dispersion_real
_atom_type_scat_dispersion_imag
_atom_type_scat_source
C C 0.0181 0.0091 'International Tables Vol C Tables 4.2.6.8 and 6.1.1.4'
H H 0.0000 0.0000 'International Tables Vol C Tables 4.2.6.8 and 6.1.1.4'
Ag Ag 0.1306 4.2820 'International Tables Vol C Tables 4.2.6.8 and 6.1.1.4'
Al Al 0.2130 0.2455 'International Tables Vol C Tables 4.2.6.8 and 6.1.1.4'
As As -0.9300 1.0051 'International Tables Vol C Tables 4.2.6.8 and 6.1.1.4'
Cl Cl 0.3639 0.7018 'International Tables Vol C Tables 4.2.6.8 and 6.1.1.4'
F F 0.0727 0.0534 'International Tables Vol C Tables 4.2.6.8 and 6.1.1.4'
Mo Mo -0.0483 2.7339 'International Tables Vol C Tables 4.2.6.8 and 6.1.1.4'
O O 0.0492 0.0322 'International Tables Vol C Tables 4.2.6.8 and 6.1.1.4'
P P 0.2955 0.4335 'International Tables Vol C Tables 4.2.6.8 and 6.1.1.4'

loop_
_exptl_crystal_face_index_h
_exptl_crystal_face_index_k
_exptl_crystal_face_index_l
_exptl_crystal_face_perp_dist
0 34 6 0.0903
0 -34 -6 0.0749
6 20 0 0.3056
3 -28 -7 0.2002
-1 30 -8 0.0931
1 -31 8 0.0733
-1 38 -2 0.0964
-3 16 -11 0.1378
2 -27 9 0.1156
3 2 12 0.1549
-5 21 -4 0.2679
-6 14 -5 0.2868
6 4 7 0.2780
4 -32 1 0.1990
-6 20 2 0.2958
-4 20 9 0.2570
-6 -2 6 0.3660
2 -29 -9 0.1423
0 31 8 0.0827
1 26 10 0.0749
0 16 13 0.0939
1 15 -13 0.2017
-1 -25 -11 0.0748
0 -37 4 0.0908
-2 16 -12 0.0738
-2 -15 -12 0.0743
1 25 10 0.0917
1 -16 13 0.0475

loop_
_geom_angle_atom_site_label_1
_geom_angle_atom_site_label_2
_geom_angle_atom_site_label_3
_geom_angle
_geom_angle_site_symmetry_1
_geom_angle_site_symmetry_3
_geom_angle_publ_flag
As4 Ag2 As3 52.131(18) . . ?
P4 Ag2 As3 99.80(3) . . ?
P4 Ag2 As4 129.53(4) . . ?
P2 Ag2 As3 133.42(3) . . ?
P2 Ag2 As4 114.63(4) . . ?
P2 Ag2 P4 114.18(4) . . ?
As3 Mo7 Mo8 52.595(16) . . ?
As4 Mo7 Mo8 55.174(17) . . ?
As4 Mo7 As3 54.681(19) . . ?
C43 Mo7 Mo8 127.43(15) . . ?
C43 Mo7 As3 77.28(16) . . ?
C43 Mo7 As4 85.06(15) . . ?
C43 Mo7 C49 143.7(2) . . ?
C43 Mo7 C47 91.0(2) . . ?
C43 Mo7 C46 85.1(2) . . ?
C43 Mo7 C48 125.4(2) . . ?
C43 Mo7 C45 114.0(2) . . ?
C44 Mo7 Mo8 89.26(16) . . ?
C44 Mo7 As3 70.88(15) . . ?
C44 Mo7 As4 125.31(16) . . ?
C44 Mo7 C43 88.2(2) . . ?
C44 Mo7 C49 111.7(2) . . ?
C44 Mo7 C47 93.7(2) . . ?
C44 Mo7 C46 129.0(2) . . ?
C44 Mo7 C48 85.3(2) . . ?
C44 Mo7 C45 143.6(2) . . ?
C49 Mo7 Mo8 84.43(14) . . ?
C49 Mo7 As3 136.99(14) . . ?
C49 Mo7 As4 104.98(16) . . ?
C47 Mo7 Mo8 141.52(16) . . ?
C47 Mo7 As3 160.66(17) . . ?
C47 Mo7 As4 140.54(17) . . ?
C47 Mo7 C49 58.9(2) . . ?
C47 Mo7 C46 36.2(2) . . ?
C47 Mo7 C48 35.8(2) . . ?
C47 Mo7 C45 59.3(2) . . ?
C46 Mo7 Mo8 133.16(18) . . ?
C46 Mo7 As3 153.29(16) . . ?
C46 Mo7 As4 104.42(17) . . ?
C46 Mo7 C49 58.8(2) . . ?
C46 Mo7 C48 59.4(2) . . ?
C46 Mo7 C45 35.4(2) . . ?
C48 Mo7 Mo8 106.68(16) . . ?
C48 Mo7 As3 147.19(15) . . ?
C48 Mo7 As4 139.77(18) . . ?
C48 Mo7 C49 34.8(2) . . ?
C48 Mo7 C45 58.5(2) . . ?
C45 Mo7 Mo8 97.95(16) . . ?
C45 Mo7 As3 139.64(15) . . ?
C45 Mo7 As4 86.65(15) . . ?
C45 Mo7 C49 35.0(2) . . ?
As1 Ag1 As2 52.908(18) . . ?
P1 Ag1 As1 137.91(4) . . ?
P1 Ag1 As2 108.42(3) . . ?
P3 Ag1 As1 109.18(4) . . ?
P3 Ag1 As2 137.11(4) . . ?
P3 Ag1 P1 107.41(4) . . ?
As1 Mo5 Mo6 52.279(15) . . ?
As2 Mo5 Mo6 54.912(16) . . ?
As2 Mo5 As1 54.760(19) . . ?
C30 Mo5 Mo6 126.99(17) . . ?
C30 Mo5 As1 78.03(17) . . ?
C30 Mo5 As2 83.44(18) . . ?
C30 Mo5 C31 83.4(2) . . ?
C30 Mo5 C29 90.2(3) . . ?
C30 Mo5 C33 142.0(2) . . ?
C30 Mo5 C34 125.9(2) . . ?
C30 Mo5 C35 91.1(2) . . ?
C30 Mo5 C32 111.4(2) . . ?
C31 Mo5 Mo6 134.24(19) . . ?
C31 Mo5 As1 154.05(17) . . ?
C31 Mo5 As2 105.52(18) . . ?
C31 Mo5 C33 58.6(2) . . ?
C31 Mo5 C34 59.2(2) . . ?
C31 Mo5 C32 35.2(3) . . ?
C29 Mo5 Mo6 90.13(17) . . ?
C29 Mo5 As1 71.26(16) . . ?
C29 Mo5 As2 125.83(16) . . ?
C29 Mo5 C31 127.1(2) . . ?
C29 Mo5 C33 111.8(2) . . ?
C29 Mo5 C34 84.6(2) . . ?
C29 Mo5 C35 92.4(2) . . ?
C29 Mo5 C32 142.8(2) . . ?
C33 Mo5 Mo6 85.15(16) . . ?
C33 Mo5 As1 137.38(16) . . ?
C33 Mo5 As2 105.33(17) . . ?
C34 Mo5 Mo6 106.92(16) . . ?
C34 Mo5 As1 146.65(15) . . ?
C34 Mo5 As2 140.14(17) . . ?
C34 Mo5 C33 34.8(2) . . ?
C34 Mo5 C32 58.2(2) . . ?
C35 Mo5 Mo6 141.87(18) . . ?
C35 Mo5 As1 160.06(19) . . ?
C35 Mo5 As2 141.25(18) . . ?
C35 Mo5 C31 35.8(2) . . ?
C35 Mo5 C33 58.7(2) . . ?
C35 Mo5 C34 35.8(2) . . ?
C35 Mo5 C32 58.7(3) . . ?
C32 Mo5 Mo6 99.24(18) . . ?
C32 Mo5 As1 140.92(18) . . ?
C32 Mo5 As2 87.77(18) . . ?
C32 Mo5 C33 34.8(2) . . ?
As1 Mo6 Mo5 55.309(16) . . ?
As1 Mo6 As2 55.145(19) . . ?
As2 Mo6 Mo5 52.921(16) . . ?
C37 Mo6 Mo5 128.84(16) . . ?
C37 Mo6 As1 88.41(16) . . ?
C37 Mo6 As2 77.43(16) . . ?
C37 Mo6 C42 142.6(2) . . ?
C37 Mo6 C41 113.1(2) . . ?
C37 Mo6 C38 124.4(2) . . ?
C37 Mo6 C40 84.1(2) . . ?
C37 Mo6 C39 89.7(3) . . ?
C36 Mo6 Mo5 87.88(19) . . ?
C36 Mo6 As1 127.12(17) . . ?
C36 Mo6 As2 72.72(17) . . ?
C36 Mo6 C37 88.5(3) . . ?
C36 Mo6 C42 111.6(2) . . ?
C36 Mo6 C41 143.5(2) . . ?
C36 Mo6 C38 85.1(2) . . ?
C36 Mo6 C40 129.3(3) . . ?
C36 Mo6 C39 93.5(3) . . ?
C42 Mo6 Mo5 84.68(15) . . ?
C42 Mo6 As1 102.01(15) . . ?
C42 Mo6 As2 137.57(15) . . ?
C41 Mo6 Mo5 99.04(15) . . ?
C41 Mo6 As1 84.31(15) . . ?
C41 Mo6 As2 138.54(15) . . ?
C41 Mo6 C42 35.0(2) . . ?
C38 Mo6 Mo5 106.11(19) . . ?
C38 Mo6 As1 136.78(18) . . ?
C38 Mo6 As2 148.96(19) . . ?
C38 Mo6 C42 34.8(2) . . ?
C38 Mo6 C41 58.5(2) . . ?
C40 Mo6 Mo5 133.85(19) . . ?
C40 Mo6 As1 102.8(2) . . ?
C40 Mo6 As2 151.10(19) . . ?
C40 Mo6 C42 58.6(2) . . ?
C40 Mo6 C41 34.9(2) . . ?
C40 Mo6 C38 59.7(3) . . ?
C39 Mo6 Mo5 141.5(2) . . ?
C39 Mo6 As1 139.2(2) . . ?
C39 Mo6 As2 161.2(2) . . ?
C39 Mo6 C42 59.1(2) . . ?
C39 Mo6 C41 59.3(3) . . ?
C39 Mo6 C38 36.1(3) . . ?
C39 Mo6 C40 36.6(3) . . ?
As3 Mo8 Mo7 55.338(17) . . ?
As3 Mo8 As4 54.80(2) . . ?
As4 Mo8 Mo7 52.734(16) . . ?
C51 Mo8 Mo7 90.00(19) . . ?
C51 Mo8 As3 126.63(19) . . ?
C51 Mo8 As4 72.10(19) . . ?
C51 Mo8 C56 143.0(3) . . ?
C51 Mo8 C55 110.1(3) . . ?
C51 Mo8 C52 129.4(3) . . ?
C51 Mo8 C53 94.2(3) . . ?
C51 Mo8 C54 84.8(3) . . ?
C56 Mo8 Mo7 96.54(17) . . ?
C56 Mo8 As3 85.55(18) . . ?
C56 Mo8 As4 138.42(18) . . ?
C56 Mo8 C55 35.4(3) . . ?
C50 Mo8 Mo7 129.8(2) . . ?
C50 Mo8 As3 86.64(19) . . ?
C50 Mo8 As4 79.6(2) . . ?
C50 Mo8 C51 88.9(3) . . ?
C50 Mo8 C56 113.3(3) . . ?
C50 Mo8 C55 141.8(3) . . ?
C50 Mo8 C52 83.6(3) . . ?
C50 Mo8 C53 88.2(3) . . ?
C50 Mo8 C54 122.3(3) . . ?
C55 Mo8 Mo7 84.45(17) . . ?
C55 Mo8 As3 105.6(2) . . ?
C55 Mo8 As4 137.12(17) . . ?
C52 Mo8 Mo7 131.7(2) . . ?
C52 Mo8 As3 102.8(2) . . ?
C52 Mo8 As4 152.46(19) . . ?
C52 Mo8 C56 35.4(3) . . ?
C52 Mo8 C55 58.6(3) . . ?
C52 Mo8 C54 59.0(3) . . ?
C53 Mo8 Mo7 141.8(2) . . ?
C53 Mo8 As3 138.6(2) . . ?
C53 Mo8 As4 161.6(2) . . ?
C53 Mo8 C56 59.3(3) . . ?
C53 Mo8 C55 58.5(3) . . ?
C53 Mo8 C52 35.8(3) . . ?
C53 Mo8 C54 35.7(3) . . ?
C54 Mo8 Mo7 107.47(19) . . ?
C54 Mo8 As3 139.7(2) . . ?
C54 Mo8 As4 148.29(19) . . ?
C54 Mo8 C56 58.5(3) . . ?
C54 Mo8 C55 34.2(3) . . ?
P4 Mo3 Mo4 54.01(4) . . ?
P4 Mo3 P3 49.87(4) . . ?
P3 Mo3 Mo4 51.08(3) . . ?
C15 Mo3 Mo4 87.14(17) . . ?
C15 Mo3 P4 121.63(17) . . ?
C15 Mo3 P3 72.10(16) . . ?
C15 Mo3 C19 142.9(3) . . ?
C15 Mo3 C21 85.2(2) . . ?
C15 Mo3 C18 129.7(3) . . ?
C15 Mo3 C17 94.6(3) . . ?
C15 Mo3 C20 110.5(3) . . ?
C16 Mo3 Mo4 131.1(2) . . ?
C16 Mo3 P4 88.3(2) . . ?
C16 Mo3 P3 81.5(2) . . ?
C16 Mo3 C15 89.1(3) . . ?
C16 Mo3 C19 113.0(3) . . ?
C16 Mo3 C21 121.4(3) . . ?
C16 Mo3 C18 82.6(3) . . ?
C16 Mo3 C17 87.3(3) . . ?
C16 Mo3 C20 141.2(3) . . ?
C19 Mo3 Mo4 98.2(2) . . ?
C19 Mo3 P4 89.78(19) . . ?
C19 Mo3 P3 137.8(2) . . ?
C19 Mo3 C20 34.9(3) . . ?
C21 Mo3 Mo4 106.8(2) . . ?
C21 Mo3 P4 141.8(2) . . ?
C21 Mo3 P3 147.9(2) . . ?
C21 Mo3 C19 58.0(3) . . ?
C21 Mo3 C20 34.6(3) . . ?
C18 Mo3 Mo4 133.8(2) . . ?
C18 Mo3 P4 107.7(2) . . ?
C18 Mo3 P3 152.7(2) . . ?
C18 Mo3 C19 35.7(3) . . ?
C18 Mo3 C21 58.9(3) . . ?
C18 Mo3 C17 35.7(3) . . ?
C18 Mo3 C20 59.0(3) . . ?
C17 Mo3 Mo4 141.6(3) . . ?
C17 Mo3 P4 143.4(2) . . ?
C17 Mo3 P3 162.7(2) . . ?
C17 Mo3 C19 59.1(3) . . ?
C17 Mo3 C21 35.6(3) . . ?
C17 Mo3 C20 58.9(3) . . ?
C20 Mo3 Mo4 84.5(2) . . ?
C20 Mo3 P4 107.13(19) . . ?
C20 Mo3 P3 135.6(2) . . ?
P2 Mo1 Mo2 51.70(3) . . ?
P1 Mo1 Mo2 53.36(4) . . ?
P1 Mo1 P2 49.89(4) . . ?
C1 Mo1 Mo2 86.23(17) . . ?
C1 Mo1 P2 74.0(2) . . ?
C1 Mo1 P1 122.9(2) . . ?
C1 Mo1 C6A 137.6(3) . . ?
C1 Mo1 C5A 106.7(5) . . ?
C1 Mo1 C7A 124.3(5) . . ?
C1 Mo1 C4A 79.7(4) . . ?
C1 Mo1 C3A 88.5(4) . . ?
C1 Mo1 C6B 137.8(6) . . ?
C1 Mo1 C5B 102.8(6) . . ?
C1 Mo1 C4B 84.9(4) . . ?
C1 Mo1 C3B 104.3(5) . . ?
C1 Mo1 C7B 139.2(5) . . ?
C6A Mo1 Mo2 99.8(3) . . ?
C6A Mo1 P2 140.7(3) . . ?
C6A Mo1 P1 92.3(3) . . ?
C6A Mo1 C5A 34.2(6) . . ?
C6A Mo1 C4A 58.1(4) . . ?
C6A Mo1 C3A 59.2(4) . . ?
C2A Mo1 Mo2 134.3(3) . . ?
C2A Mo1 P2 83.6(4) . . ?
C2A Mo1 P1 92.7(3) . . ?
C2A Mo1 C1 90.4(4) . . ?
C2A Mo1 C6A 112.5(5) . . ?
C2A Mo1 C5A 139.6(6) . . ?
C2A Mo1 C7A 82.2(6) . . ?
C2A Mo1 C4A 120.0(5) . . ?
C2A Mo1 C3A 87.3(5) . . ?
C5A Mo1 Mo2 84.1(4) . . ?
C5A Mo1 P2 135.8(4) . . ?
C5A Mo1 P1 106.8(4) . . ?
C5A Mo1 C4A 35.0(5) . . ?
C7A Mo1 Mo2 135.3(4) . . ?
C7A Mo1 P2 156.8(4) . . ?
C7A Mo1 P1 112.5(4) . . ?
C7A Mo1 C6A 35.5(5) . . ?
C7A Mo1 C5A 57.9(6) . . ?
C7A Mo1 C4A 58.4(5) . . ?
C7A Mo1 C3A 36.4(5) . . ?
C4A Mo1 Mo2 104.2(3) . . ?
C4A Mo1 P2 144.7(3) . . ?
C4A Mo1 P1 141.6(3) . . ?
C3A Mo1 Mo2 137.9(4) . . ?
C3A Mo1 P2 160.1(3) . . ?
C3A Mo1 P1 148.6(3) . . ?
C3A Mo1 C5A 57.8(5) . . ?
C3A Mo1 C4A 34.0(5) . . ?
C2B Mo1 Mo2 70.6(6) . . ?
C2B Mo1 P2 121.8(6) . . ?
C2B Mo1 P1 102.4(5) . . ?
C2B Mo1 C1 98.3(7) . . ?
C2B Mo1 C6B 83.6(9) . . ?
C2B Mo1 C5B 85.7(8) . . ?
C2B Mo1 C4B 119.2(7) . . ?
C2B Mo1 C3B 141.0(8) . . ?
C2B Mo1 C7B 114.1(8) . . ?
C6B Mo1 Mo2 132.5(5) . . ?
C6B Mo1 P2 139.5(6) . . ?
C6B Mo1 P1 97.2(6) . . ?
C6B Mo1 C3B 58.4(7) . . ?
C6B Mo1 C7B 34.7(8) . . ?
C5B Mo1 Mo2 155.7(5) . . ?
C5B Mo1 P2 152.4(5) . . ?
C5B Mo1 P1 131.1(6) . . ?
C5B Mo1 C6B 35.0(7) . . ?
C5B Mo1 C4B 36.0(6) . . ?
C5B Mo1 C3B 58.7(7) . . ?
C5B Mo1 C7B 58.2(7) . . ?
C4B Mo1 Mo2 167.7(3) . . ?
C4B Mo1 P2 117.3(4) . . ?
C4B Mo1 P1 126.2(4) . . ?
C4B Mo1 C6B 58.8(6) . . ?
C4B Mo1 C3B 34.9(6) . . ?
C4B Mo1 C7B 58.3(5) . . ?
C3B Mo1 Mo2 141.3(4) . . ?
C3B Mo1 P2 94.9(4) . . ?
C3B Mo1 P1 91.4(4) . . ?
C3B Mo1 C7B 35.1(6) . . ?
C7B Mo1 Mo2 126.7(4) . . ?
C7B Mo1 P2 105.9(5) . . ?
C7B Mo1 P1 75.0(4) . . ?
P2 Mo2 Mo1 53.26(3) . . ?
P2 Mo2 P1 49.64(4) . . ?
P1 Mo2 Mo1 51.05(3) . . ?
C9 Mo2 Mo1 87.11(18) . . ?
C9 Mo2 P2 121.29(18) . . ?
C9 Mo2 P1 72.09(17) . . ?
C9 Mo2 C11 115.5(3) . . ?
C9 Mo2 C14 93.7(3) . . ?
C9 Mo2 C10 87.4(3) . . ?
C9 Mo2 C12 146.3(3) . . ?
C9 Mo2 C13 127.9(3) . . ?
C8 Mo2 Mo1 128.27(19) . . ?
C8 Mo2 P2 86.32(18) . . ?
C8 Mo2 P1 78.9(2) . . ?
C8 Mo2 C9 89.5(3) . . ?
C8 Mo2 C11 139.4(3) . . ?
C8 Mo2 C14 89.9(3) . . ?
C8 Mo2 C10 124.7(3) . . ?
C8 Mo2 C12 108.7(3) . . ?
C8 Mo2 C13 80.8(3) . . ?
C11 Mo2 Mo1 86.60(18) . . ?
C11 Mo2 P2 104.44(18) . . ?
C11 Mo2 P1 137.41(18) . . ?
C14 Mo2 Mo1 141.82(19) . . ?
C14 Mo2 P2 144.7(2) . . ?
C14 Mo2 P1 161.79(19) . . ?
C14 Mo2 C11 58.7(2) . . ?
C14 Mo2 C10 35.4(3) . . ?
C14 Mo2 C12 59.4(3) . . ?
C14 Mo2 C13 35.9(3) . . ?
C10 Mo2 Mo1 106.71(19) . . ?
C10 Mo2 P2 139.59(19) . . ?
C10 Mo2 P1 149.2(2) . . ?
C10 Mo2 C11 35.3(3) . . ?
C10 Mo2 C12 58.9(3) . . ?
C12 Mo2 Mo1 101.89(18) . . ?
C12 Mo2 P2 88.80(17) . . ?
C12 Mo2 P1 137.89(17) . . ?
C12 Mo2 C11 34.8(3) . . ?
C13 Mo2 Mo1 137.52(19) . . ?
C13 Mo2 P2 109.08(19) . . ?
C13 Mo2 P1 151.3(2) . . ?
C13 Mo2 C11 58.6(3) . . ?
C13 Mo2 C10 59.2(3) . . ?
C13 Mo2 C12 35.7(3) . . ?
P4 Mo4 Mo3 51.50(3) . . ?
P3 Mo4 Mo3 53.38(3) . . ?
P3 Mo4 P4 49.76(4) . . ?
C23 Mo4 Mo3 129.82(18) . . ?
C23 Mo4 P4 79.85(18) . . ?
C23 Mo4 P3 87.84(17) . . ?
C23 Mo4 C28 140.0(3) . . ?
C23 Mo4 C22 89.4(2) . . ?
C23 Mo4 C27 109.6(3) . . ?
C23 Mo4 C24 125.0(3) . . ?
C23 Mo4 C25 89.9(3) . . ?
C23 Mo4 C26 81.8(3) . . ?
C28 Mo4 Mo3 84.94(18) . . ?
C28 Mo4 P4 136.19(18) . . ?
C28 Mo4 P3 103.44(17) . . ?
C28 Mo4 C27 35.0(3) . . ?
C22 Mo4 Mo3 88.23(18) . . ?
C22 Mo4 P4 73.91(19) . . ?
C22 Mo4 P3 123.16(19) . . ?
C22 Mo4 C28 114.0(3) . . ?
C22 Mo4 C27 145.1(3) . . ?
C22 Mo4 C24 86.0(3) . . ?
C22 Mo4 C25 92.5(3) . . ?
C22 Mo4 C26 127.2(3) . . ?
C27 Mo4 Mo3 100.17(19) . . ?
C27 Mo4 P4 136.69(19) . . ?
C27 Mo4 P3 87.59(19) . . ?
C24 Mo4 Mo3 104.8(2) . . ?
C24 Mo4 P4 148.4(2) . . ?
C24 Mo4 P3 138.1(2) . . ?
C24 Mo4 C28 34.8(3) . . ?
C24 Mo4 C27 59.1(3) . . ?
C25 Mo4 Mo3 140.3(2) . . ?
C25 Mo4 P4 162.94(19) . . ?
C25 Mo4 P3 144.2(2) . . ?
C25 Mo4 C28 58.6(3) . . ?
C25 Mo4 C27 59.7(3) . . ?
C25 Mo4 C24 35.8(3) . . ?
C25 Mo4 C26 36.0(3) . . ?
C26 Mo4 Mo3 135.6(2) . . ?
C26 Mo4 P4 151.8(2) . . ?
C26 Mo4 P3 108.5(2) . . ?
C26 Mo4 C28 58.2(3) . . ?
C26 Mo4 C27 35.4(3) . . ?
C26 Mo4 C24 59.3(3) . . ?
Mo5 As1 Ag1 109.86(2) . . ?
Mo6 As1 Ag1 118.04(3) . . ?
Mo6 As1 Mo5 72.412(18) . . ?
As2 As1 Ag1 64.87(2) . . ?
As2 As1 Mo5 61.03(2) . . ?
As2 As1 Mo6 64.36(2) . . ?
Mo5 As2 Ag1 110.23(2) . . ?
Mo5 As2 Mo6 72.167(19) . . ?
Mo6 As2 Ag1 112.78(2) . . ?
As1 As2 Ag1 62.22(2) . . ?
As1 As2 Mo5 64.21(2) . . ?
As1 As2 Mo6 60.49(2) . . ?
Mo7 As3 Ag2 111.94(2) . . ?
Mo8 As3 Ag2 114.30(3) . . ?
Mo8 As3 Mo7 72.067(19) . . ?
As4 As3 Ag2 63.70(2) . . ?
As4 As3 Mo7 60.82(2) . . ?
As4 As3 Mo8 64.41(2) . . ?
Mo7 As4 Ag2 115.11(3) . . ?
Mo7 As4 Mo8 72.092(18) . . ?
Mo8 As4 Ag2 111.92(2) . . ?
As3 As4 Ag2 64.17(2) . . ?
As3 As4 Mo7 64.49(2) . . ?
As3 As4 Mo8 60.80(2) . . ?
Ag2 P4 Mo4 122.49(6) . . ?
Mo3 P4 Ag2 162.56(6) . . ?
Mo3 P4 Mo4 74.49(4) . . ?
P3 P4 Ag2 115.95(7) . . ?
P3 P4 Mo3 66.32(5) . . ?
P3 P4 Mo4 62.40(5) . . ?
Ag2 P2 Mo1 142.33(6) . . ?
Mo2 P2 Ag2 142.57(6) . . ?
Mo2 P2 Mo1 75.04(4) . . ?
P1 P2 Ag2 120.96(7) . . ?
P1 P2 Mo1 63.06(5) . . ?
P1 P2 Mo2 66.40(5) . . ?
Ag1 P1 Mo2 121.12(6) . . ?
Mo1 P1 Ag1 162.34(7) . . ?
Mo1 P1 Mo2 75.59(4) . . ?
P2 P1 Ag1 123.53(7) . . ?
P2 P1 Mo1 67.05(5) . . ?
P2 P1 Mo2 63.96(5) . . ?
Ag1 P3 Mo3 141.75(6) . . ?
Mo4 P3 Ag1 141.31(6) . . ?
Mo4 P3 Mo3 75.54(4) . . ?
P4 P3 Ag1 129.10(7) . . ?
P4 P3 Mo3 63.81(5) . . ?
P4 P3 Mo4 67.84(5) . . ?
O22 Al2 O24B 106.6(5) . . ?
O22 Al2 O24A 112.5(4) . . ?
O22 Al2 O21 107.3(2) . . ?
O22 Al2 O23B 111.2(9) . . ?
O24B Al2 O23B 119.0(7) . . ?
O24A Al2 O21 116.5(4) . . ?
O23A Al2 O22 108.8(6) . . ?
O23A Al2 O24A 110.8(6) . . ?
O23A Al2 O21 100.0(5) . . ?
O21 Al2 O24B 103.3(5) . . ?
O21 Al2 O23B 108.6(7) . . ?
O23C Al2 O22 116.2(5) . . ?
O23C Al2 O21 115.9(4) . . ?
O17 Al1 O18A 106.7(4) . . ?
O17 Al1 O18B 113.0(4) . . ?
O17 Al1 O20A 113.5(4) . . ?
O19 Al1 O17 108.7(2) . . ?
O19 Al1 O18A 103.6(4) . . ?
O19 Al1 O18B 116.7(5) . . ?
O19 Al1 O20A 116.5(4) . . ?
O18B Al1 O20A 87.3(6) . . ?
O20B Al1 O17 108.3(4) . . ?
O20B Al1 O18A 126.2(5) . . ?
O20B Al1 O19 102.2(4) . . ?
C77 O22 Al2 150.3(4) . . ?
C57 O17 Al1 151.2(4) . . ?
O12 C37 Mo6 176.0(5) . . ?
C61 O18A Al1 150.4(9) . . ?
O13 C43 Mo7 177.9(5) . . ?
O10 C30 Mo5 176.8(6) . . ?
O14 C44 Mo7 176.4(5) . . ?
O5 C15 Mo3 178.7(5) . . ?
O4 C9 Mo2 179.6(6) . . ?
O8 C23 Mo4 176.1(6) . . ?
C70 C69 C72B 113.2(8) . . ?
C72A C69 C70 103.3(8) . . ?
C71A C69 C70 109.0(14) . . ?
C71A C69 C72A 107.9(14) . . ?
O20B C69 C70 112.3(6) . . ?
O20B C69 C72A 127.7(9) . . ?
O20B C69 C71A 95.5(12) . . ?
O20A C69 C70 107.6(7) . . ?
O20A C69 C72B 86.3(9) . . ?
O20A C69 C71B 129.1(19) . . ?
C71B C69 C70 110(2) . . ?
C71B C69 C72B 108(2) . . ?
Mo4 C28 H28 123.0 . . ?
C27 C28 Mo4 72.5(4) . . ?
C27 C28 H28 125.1 . . ?
C24 C28 Mo4 71.0(4) . . ?
C24 C28 H28 125.1 . . ?
C24 C28 C27 109.8(7) . . ?
O16 C51 Mo8 176.5(7) . . ?
O3 C8 Mo2 176.8(7) . . ?
O22 C77 C80 110.8(4) . . ?
O22 C77 C79 108.3(4) . . ?
O22 C77 C78 110.7(5) . . ?
C79 C77 C80 108.8(4) . . ?
C78 C77 C80 109.1(5) . . ?
C78 C77 C79 109.0(5) . . ?
O11 C36 Mo6 176.4(6) . . ?
O1 C1 Mo1 178.4(6) . . ?
O7 C22 Mo4 178.5(6) . . ?
Mo4 C27 H27 122.2 . . ?
C28 C27 Mo4 72.5(4) . . ?
C28 C27 H27 127.0 . . ?
C28 C27 C26 105.9(7) . . ?
C26 C27 Mo4 70.1(4) . . ?
C26 C27 H27 127.0 . . ?
Mo7 C49 H49 123.0 . . ?
C48 C49 Mo7 71.0(3) . . ?
C48 C49 H49 126.0 . . ?
C48 C49 C45 108.0(5) . . ?
C45 C49 Mo7 71.6(3) . . ?
C45 C49 H49 126.0 . . ?
F29 C70 F30 105.1(6) . . ?
F29 C70 F28 109.0(6) . . ?
F29 C70 C69 111.9(5) . . ?
F30 C70 C69 109.7(6) . . ?
F28 C70 F30 106.7(6) . . ?
F28 C70 C69 114.0(5) . . ?
Mo6 C42 H42 123.5 . . ?
C41 C42 Mo6 71.4(3) . . ?
C41 C42 H42 126.1 . . ?
C38 C42 Mo6 70.6(3) . . ?
C38 C42 H42 126.1 . . ?
C38 C42 C41 107.8(6) . . ?
Mo4 C24 H24 120.9 . . ?
C28 C24 Mo4 74.2(4) . . ?
C28 C24 H24 126.2 . . ?
C28 C24 C25 107.6(8) . . ?
C25 C24 Mo4 70.4(4) . . ?
C25 C24 H24 126.2 . . ?
Mo5 C31 H31 119.6 . . ?
C35 C31 Mo5 71.8(3) . . ?
C35 C31 H31 126.1 . . ?
C32 C31 Mo5 74.3(3) . . ?
C32 C31 H31 126.1 . . ?
C32 C31 C35 107.8(6) . . ?
O9 C29 Mo5 175.3(5) . . ?
Mo5 C33 H33 123.0 . . ?
C34 C33 Mo5 70.6(3) . . ?
C34 C33 H33 126.2 . . ?
C34 C33 C32 107.5(6) . . ?
C32 C33 Mo5 71.9(3) . . ?
C32 C33 H33 126.2 . . ?
Mo2 C11 H11 123.9 . . ?
C10 C11 Mo2 70.3(4) . . ?
C10 C11 H11 126.0 . . ?
C12 C11 Mo2 71.4(4) . . ?
C12 C11 H11 126.0 . . ?
C12 C11 C10 108.0(7) . . ?
F53 C80 C77 111.5(5) . . ?
F52 C80 F53 107.1(5) . . ?
F52 C80 F54 107.7(5) . . ?
F52 C80 C77 109.9(5) . . ?
F54 C80 F53 108.0(5) . . ?
F54 C80 C77 112.5(5) . . ?
O6 C16 Mo3 176.9(7) . . ?
Mo6 C41 H41 121.2 . . ?
C42 C41 Mo6 73.6(3) . . ?
C42 C41 H41 125.4 . . ?
C40 C41 Mo6 71.5(3) . . ?
C40 C41 C42 109.2(6) . . ?
C40 C41 H41 125.4 . . ?
O17 C57 C59 110.9(5) . . ?
O17 C57 C58 111.0(6) . . ?
O17 C57 C60 107.7(5) . . ?
C58 C57 C59 108.5(5) . . ?
C58 C57 C60 109.3(5) . . ?
C60 C57 C59 109.4(6) . . ?
Mo7 C47 H47 119.8 . . ?
C46 C47 Mo7 72.4(3) . . ?
C46 C47 H47 126.3 . . ?
C48 C47 Mo7 73.4(3) . . ?
C48 C47 H47 126.3 . . ?
C48 C47 C46 107.4(6) . . ?
Mo6 C38 H38 120.6 . . ?
C42 C38 Mo6 74.6(3) . . ?
C42 C38 H38 125.7 . . ?
C42 C38 C39 108.7(6) . . ?
C39 C38 Mo6 70.9(3) . . ?
C39 C38 H38 125.7 . . ?
Mo8 C56 H56 121.7 . . ?
C55 C56 Mo8 73.1(4) . . ?
C55 C56 H56 126.7 . . ?
C52 C56 Mo8 70.3(4) . . ?
C52 C56 H56 126.7 . . ?
C52 C56 C55 106.6(7) . . ?
Mo7 C46 H46 120.4 . . ?
C47 C46 Mo7 71.5(3) . . ?
C47 C46 H46 126.1 . . ?
C45 C46 Mo7 73.8(3) . . ?
C45 C46 C47 107.8(5) . . ?
C45 C46 H46 126.1 . . ?
O15 C50 Mo8 177.4(7) . . ?
Mo7 C48 H48 121.0 . . ?
C49 C48 Mo7 74.2(3) . . ?
C49 C48 C47 108.6(5) . . ?
C49 C48 H48 125.7 . . ?
C47 C48 Mo7 70.9(3) . . ?
C47 C48 H48 125.7 . . ?
Mo3 C19 H19 121.6 . . ?
C18 C19 Mo3 70.1(4) . . ?
C18 C19 H19 125.8 . . ?
C20 C19 Mo3 74.1(4) . . ?
C20 C19 H19 125.8 . . ?
C20 C19 C18 108.5(7) . . ?
Mo3 C21 H21 120.7 . . ?
C17 C21 Mo3 70.9(4) . . ?
C17 C21 H21 125.2 . . ?
C20 C21 Mo3 74.9(4) . . ?
C20 C21 H21 125.2 . . ?
C20 C21 C17 109.7(8) . . ?
Mo2 C14 H14 119.1 . . ?
C10 C14 Mo2 74.0(4) . . ?
C10 C14 H14 125.7 . . ?
C10 C14 C13 108.7(7) . . ?
C13 C14 Mo2 73.1(4) . . ?
C13 C14 H14 125.7 . . ?
F51 C79 F49 106.7(5) . . ?
F51 C79 F50 107.5(5) . . ?
F51 C79 C77 110.7(5) . . ?
F49 C79 F50 108.4(5) . . ?
F49 C79 C77 110.8(5) . . ?
F50 C79 C77 112.5(5) . . ?
Mo5 C34 H34 120.2 . . ?
C33 C34 Mo5 74.6(3) . . ?
C33 C34 H34 125.8 . . ?
C33 C34 C35 108.4(6) . . ?
C35 C34 Mo5 71.2(3) . . ?
C35 C34 H34 125.8 . . ?
Mo8 C55 H55 123.2 . . ?
C56 C55 Mo8 71.5(4) . . ?
C56 C55 H55 125.8 . . ?
C54 C55 Mo8 71.2(4) . . ?
C54 C55 C56 108.4(7) . . ?
C54 C55 H55 125.8 . . ?
Mo5 C35 H35 120.2 . . ?
C31 C35 Mo5 72.4(3) . . ?
C31 C35 C34 107.6(6) . . ?
C31 C35 H35 126.2 . . ?
C34 C35 Mo5 73.1(3) . . ?
C34 C35 H35 126.2 . . ?
Mo7 C45 H45 121.6 . . ?
C49 C45 Mo7 73.4(3) . . ?
C49 C45 H45 125.9 . . ?
C46 C45 Mo7 70.8(3) . . ?
C46 C45 C49 108.3(6) . . ?
C46 C45 H45 125.9 . . ?
Mo4 C25 H25 119.0 . . ?
C24 C25 Mo4 73.7(4) . . ?
C24 C25 H25 126.2 . . ?
C24 C25 C26 107.7(7) . . ?
C26 C25 Mo4 73.0(4) . . ?
C26 C25 H25 126.2 . . ?
Mo2 C10 H10 120.7 . . ?
C11 C10 Mo2 74.5(4) . . ?
C11 C10 H10 126.0 . . ?
C14 C10 Mo2 70.6(4) . . ?
C14 C10 C11 108.0(7) . . ?
C14 C10 H10 126.0 . . ?
Mo8 C52 H52 120.0 . . ?
C56 C52 Mo8 74.3(3) . . ?
C56 C52 H52 125.6 . . ?
C53 C52 Mo8 71.9(4) . . ?
C53 C52 C56 108.8(7) . . ?
C53 C52 H52 125.6 . . ?
Cl2 C89 H89A 109.4 . . ?
Cl2 C89 H89B 109.4 . . ?
Cl1 C89 Cl2 111.3(6) . . ?
Cl1 C89 H89A 109.4 . . ?
Cl1 C89 H89B 109.4 . . ?
H89A C89 H89B 108.0 . . ?
Mo6 C40 H40 121.1 . . ?
C41 C40 Mo6 73.6(3) . . ?
C41 C40 H40 126.3 . . ?
C41 C40 C39 107.5(6) . . ?
C39 C40 Mo6 70.8(4) . . ?
C39 C40 H40 126.3 . . ?
Mo5 C32 H32 122.1 . . ?
C31 C32 Mo5 70.5(3) . . ?
C31 C32 C33 108.6(6) . . ?
C31 C32 H32 125.7 . . ?
C33 C32 Mo5 73.3(3) . . ?
C33 C32 H32 125.7 . . ?
Mo6 C39 H39 119.7 . . ?
C38 C39 Mo6 73.1(3) . . ?
C38 C39 C40 106.8(6) . . ?
C38 C39 H39 126.6 . . ?
C40 C39 Mo6 72.6(3) . . ?
C40 C39 H39 126.6 . . ?
Mo3 C18 H18 119.4 . . ?
C19 C18 Mo3 74.2(4) . . ?
C19 C18 H18 126.0 . . ?
C17 C18 Mo3 72.3(4) . . ?
C17 C18 C19 107.9(8) . . ?
C17 C18 H18 126.0 . . ?
F5 C59 C57 110.8(6) . . ?
F4 C59 F5 107.1(7) . . ?
F4 C59 F6 108.7(7) . . ?
F4 C59 C57 113.9(6) . . ?
F6 C59 F5 107.0(6) . . ?
F6 C59 C57 109.1(6) . . ?
Mo2 C12 H12 121.3 . . ?
C11 C12 Mo2 73.8(4) . . ?
C11 C12 H12 126.1 . . ?
C11 C12 C13 107.7(7) . . ?
C13 C12 Mo2 70.6(4) . . ?
C13 C12 H12 126.1 . . ?
Mo2 C13 H13 120.9 . . ?
C14 C13 Mo2 71.0(4) . . ?
C14 C13 C12 107.7(7) . . ?
C14 C13 H13 126.2 . . ?
C12 C13 Mo2 73.8(4) . . ?
C12 C13 H13 126.2 . . ?
F16A C64 C61 102.3(7) . . ?
F17A C64 F16A 99.7(9) . . ?
F17A C64 C61 117.4(7) . . ?
F17A C64 F18 120.5(8) . . ?
F16B C64 C61 120.6(9) . . ?
F16B C64 F17B 106.1(11) . . ?
F16B C64 F18 109.5(10) . . ?
F17B C64 C61 108.1(8) . . ?
F18 C64 F16A 98.9(7) . . ?
F18 C64 C61 112.7(6) . . ?
F18 C64 F17B 97.0(8) . . ?
Mo8 C53 H53 119.7 . . ?
C52 C53 Mo8 72.3(4) . . ?
C52 C53 H53 126.4 . . ?
C52 C53 C54 107.3(7) . . ?
C54 C53 Mo8 73.5(4) . . ?
C54 C53 H53 126.4 . . ?
Mo3 C17 H17 120.0 . . ?
C21 C17 Mo3 73.5(4) . . ?
C21 C17 H17 126.4 . . ?
C18 C17 Mo3 72.0(4) . . ?
C18 C17 C21 107.3(8) . . ?
C18 C17 H17 126.4 . . ?
Mo3 C20 H20 123.5 . . ?
C19 C20 Mo3 71.0(4) . . ?
C19 C20 H20 126.7 . . ?
C21 C20 Mo3 70.5(4) . . ?
C21 C20 C19 106.7(8) . . ?
C21 C20 H20 126.7 . . ?
Mo4 C26 H26 120.7 . . ?
C27 C26 Mo4 74.5(4) . . ?
C27 C26 H26 125.5 . . ?
C25 C26 Mo4 71.0(5) . . ?
C25 C26 C27 109.0(8) . . ?
C25 C26 H26 125.5 . . ?
Mo1 C6A H6A 120.2 . . ?
C5A C6A Mo1 75.0(7) . . ?
C5A C6A H6A 125.9 . . ?
C5A C6A C7A 108.1(11) . . ?
C7A C6A Mo1 70.7(7) . . ?
C7A C6A H6A 125.9 . . ?
Cl4A C90A Cl3A 110.8(8) . . ?
Cl4A C90A H90A 109.5 . . ?
Cl4A C90A H90B 109.5 . . ?
Cl3A C90A H90A 109.5 . . ?
Cl3A C90A H90B 109.5 . . ?
H90A C90A H90B 108.1 . . ?
Mo8 C54 H54 120.8 . . ?
C55 C54 Mo8 74.6(4) . . ?
C55 C54 C53 108.9(7) . . ?
C55 C54 H54 125.5 . . ?
C53 C54 Mo8 70.8(4) . . ?
C53 C54 H54 125.5 . . ?
O2A C2A Mo1 176.7(12) . . ?
F3 C58 F2 107.8(7) . . ?
F3 C58 F1 107.0(7) . . ?
F3 C58 C57 112.7(7) . . ?
F2 C58 F1 107.9(7) . . ?
F2 C58 C57 110.9(6) . . ?
F1 C58 C57 110.3(6) . . ?
Mo1 C5A H5A 122.3 . . ?
C6A C5A Mo1 70.8(8) . . ?
C6A C5A H5A 125.6 . . ?
C6A C5A C4A 108.7(14) . . ?
C4A C5A Mo1 72.9(7) . . ?
C4A C5A H5A 125.6 . . ?
F8 C60 F9 107.9(6) . . ?
F8 C60 F7 107.4(6) . . ?
F8 C60 C57 111.2(6) . . ?
F9 C60 F7 107.7(6) . . ?
F9 C60 C57 112.3(6) . . ?
F7 C60 C57 110.2(6) . . ?
F36A C72A C69 109.0(14) . . ?
F35A C72A C69 112.3(15) . . ?
F35A C72A F36A 109.9(15) . . ?
F35A C72A F34A 107.5(17) . . ?
F34A C72A C69 113.0(13) . . ?
F34A C72A F36A 104.8(16) . . ?
F32A C71A C69 115(2) . . ?
F32A C71A F33A 106(3) . . ?
F32A C71A F31 111(3) . . ?
F33A C71A C69 105(2) . . ?
F33A C71A F31 112(2) . . ?
F31 C71A C69 107(2) . . ?
Mo1 C7A H7A 118.4 . . ?
C6A C7A Mo1 73.9(7) . . ?
C6A C7A H7A 126.1 . . ?
C6A C7A C3A 107.7(13) . . ?
C3A C7A Mo1 73.5(8) . . ?
C3A C7A H7A 126.1 . . ?
F13A C63A C61 112.1(14) . . ?
F14A C63A F13A 106.6(16) . . ?
F14A C63A F15A 105.3(16) . . ?
F14A C63A C61 116.7(15) . . ?
F15A C63A F13A 104.5(15) . . ?
F15A C63A C61 110.8(15) . . ?
F47 C78 F46 107.7(6) . . ?
F47 C78 C77 110.5(6) . . ?
F48 C78 F47 108.4(7) . . ?
F48 C78 F46 107.8(7) . . ?
F48 C78 C77 111.0(6) . . ?
F46 C78 C77 111.3(6) . . ?
Mo1 C4A H4A 122.7 . . ?
C5A C4A Mo1 72.1(7) . . ?
C5A C4A H4A 126.2 . . ?
C3A C4A Mo1 70.7(6) . . ?
C3A C4A C5A 107.7(13) . . ?
C3A C4A H4A 126.2 . . ?
F12A C62A C61 106(2) . . ?
F10A C62A F12A 106.6(19) . . ?
F10A C62A C61 114.0(14) . . ?
F11A C62A F12A 109(2) . . ?
F11A C62A F10A 108(2) . . ?
F11A C62A C61 113.0(17) . . ?
Mo1 C3A H3A 120.3 . . ?
C7A C3A Mo1 70.1(7) . . ?
C7A C3A H3A 126.1 . . ?
C4A C3A Mo1 75.2(6) . . ?
C4A C3A C7A 107.7(12) . . ?
C4A C3A H3A 126.1 . . ?
O2B C2B Mo1 169.5(16) . . ?
Mo1 C6B H6B 120.3 . . ?
C5B C6B Mo1 70.8(11) . . ?
C5B C6B H6B 125.6 . . ?
C5B C6B C7B 108.8(17) . . ?
C7B C6B Mo1 75.1(11) . . ?
C7B C6B H6B 125.6 . . ?
Mo1 C5B H5B 119.6 . . ?
C6B C5B Mo1 74.2(11) . . ?
C6B C5B H5B 126.0 . . ?
C6B C5B C4B 108.0(17) . . ?
C4B C5B Mo1 72.1(8) . . ?
C4B C5B H5B 126.0 . . ?
Mo1 C4B H4B 118.1 . . ?
C5B C4B Mo1 71.9(8) . . ?
C5B C4B H4B 125.5 . . ?
C3B C4B Mo1 76.3(9) . . ?
C3B C4B C5B 109.0(15) . . ?
C3B C4B H4B 125.5 . . ?
Mo1 C3B H3B 123.4 . . ?
C4B C3B Mo1 68.9(9) . . ?
C4B C3B H3B 126.6 . . ?
C4B C3B C7B 106.7(15) . . ?
C7B C3B Mo1 72.8(9) . . ?
C7B C3B H3B 126.6 . . ?
Mo1 C7B H7B 123.1 . . ?
C6B C7B Mo1 70.2(11) . . ?
C6B C7B C3B 107.4(16) . . ?
C6B C7B H7B 126.3 . . ?
C3B C7B Mo1 72.1(10) . . ?
C3B C7B H7B 126.3 . . ?
C65 O19 Al1 147.5(4) . . ?
O19 C65 C68A 104.7(6) . . ?
O19 C65 C67A 114.0(7) . . ?
O19 C65 C66A 112.3(6) . . ?
O19 C65 C67B 100.4(7) . . ?
O19 C65 C68B 110.9(6) . . ?
O19 C65 C66B 115.7(7) . . ?
C68A C65 C66A 103.5(8) . . ?
C67A C65 C68A 112.5(9) . . ?
C67A C65 C66A 109.3(7) . . ?
C67B C65 C68B 104.5(8) . . ?
C66B C65 C67B 112.9(9) . . ?
C66B C65 C68B 111.3(9) . . ?
F26A C68A C65 114.5(12) . . ?
F26A C68A F27A 108.7(13) . . ?
F27A C68A C65 110.8(11) . . ?
F25A C68A C65 108.2(11) . . ?
F25A C68A F26A 106.7(14) . . ?
F25A C68A F27A 107.6(12) . . ?
F22A C67A C65 112.0(9) . . ?
F22A C67A F23A 109.9(18) . . ?
F22A C67A F24A 107.5(13) . . ?
F23A C67A C65 108.0(13) . . ?
F24A C67A C65 114.1(10) . . ?
F24A C67A F23A 105.0(15) . . ?
F19A C66A C65 109.4(10) . . ?
F19A C66A F20 109.1(10) . . ?
F21 C66A C65 107.9(8) . . ?
F21 C66A F19A 112.8(11) . . ?
F21 C66A F20 110.0(10) . . ?
F20 C66A C65 107.4(8) . . ?
F23B C67B C65 113.1(10) . . ?
F23B C67B F24B 109.1(14) . . ?
F23B C67B F22B 106.3(14) . . ?
F24B C67B C65 113.7(11) . . ?
F24B C67B F22B 105.9(12) . . ?
F22B C67B C65 108.3(11) . . ?
F25B C68B C65 112.1(10) . . ?
F26B C68B C65 114.2(19) . . ?
F26B C68B F25B 110.2(19) . . ?
F27B C68B C65 111.3(12) . . ?
F27B C68B F25B 107.8(13) . . ?
F27B C68B F26B 100.6(19) . . ?
F21 C66B C65 108.4(10) . . ?
F20 C66B C65 114.8(10) . . ?
F20 C66B F21 99.1(10) . . ?
F19B C66B C65 112.9(13) . . ?
F19B C66B F21 112.3(14) . . ?
F19B C66B F20 108.6(12) . . ?
C61 O18B Al1 152.9(9) . . ?
O18A C61 C64 115.1(7) . . ?
O18A C61 C63A 106.1(10) . . ?
O18A C61 C62A 107.5(9) . . ?
C64 C61 C62A 112.7(11) . . ?
C64 C61 C63B 111.9(10) . . ?
C63A C61 C64 104.7(10) . . ?
C63A C61 C62A 110.4(14) . . ?
O18B C61 C64 104.4(7) . . ?
O18B C61 C63B 110.7(11) . . ?
O18B C61 C62B 110.3(10) . . ?
C62B C61 C64 106.8(12) . . ?
C62B C61 C63B 112.4(14) . . ?
F14B C63B C61 104.9(17) . . ?
F14B C63B F15B 111(2) . . ?
F14B C63B F13B 111(2) . . ?
F15B C63B C61 108.8(17) . . ?
F13B C63B C61 108(2) . . ?
F13B C63B F15B 112(2) . . ?
F12B C62B C61 115(2) . . ?
F12B C62B F10B 103.6(19) . . ?
F12B C62B F11B 106(2) . . ?
F10B C62B C61 113.3(16) . . ?
F11B C62B C61 112.9(16) . . ?
F11B C62B F10B 106(2) . . ?
C85 O24B Al2 150.1(11) . . ?
F64A C86A F66A 108.8(17) . . ?
F64A C86A F65A 107.0(18) . . ?
F64A C86A C85 114.4(17) . . ?
F66A C86A F65A 101.5(17) . . ?
F66A C86A C85 113.8(15) . . ?
F65A C86A C85 110.2(16) . . ?
F69A C87A C85 105.3(16) . . ?
F68A C87A F69A 97.7(15) . . ?
F68A C87A C85 115.0(14) . . ?
F67A C87A F69A 102.3(17) . . ?
F67A C87A F68A 110.9(18) . . ?
F67A C87A C85 121.5(15) . . ?
F72A C88A F71A 104.9(13) . . ?
F72A C88A F70A 121.0(15) . . ?
F72A C88A C85 107.3(11) . . ?
F71A C88A F70A 108.0(13) . . ?
F71A C88A C85 108.1(11) . . ?
F70A C88A C85 107.0(13) . . ?
O24B C85 C86B 129.7(11) . . ?
O24B C85 C87B 107.8(10) . . ?
O24B C85 C88B 89.1(9) . . ?
C86A C85 C87A 104.3(14) . . ?
C88A C85 C86A 109.7(11) . . ?
C88A C85 C87A 111.2(12) . . ?
C86B C85 C87B 113.2(12) . . ?
C86B C85 C88B 100.3(11) . . ?
C87B C85 C88B 112.7(13) . . ?
O24A C85 C86A 94.3(10) . . ?
O24A C85 C87A 97.8(10) . . ?
O24A C85 C88A 135.3(9) . . ?
F66B C86B C85 112.9(13) . . ?
F66B C86B F65B 102.5(14) . . ?
F64B C86B C85 115.7(14) . . ?
F64B C86B F66B 114.7(15) . . ?
F64B C86B F65B 104.8(15) . . ?
F65B C86B C85 104.4(13) . . ?
F69B C87B C85 108.8(16) . . ?
F69B C87B F68B 105.5(15) . . ?
F68B C87B C85 103.9(14) . . ?
F67B C87B C85 113.7(14) . . ?
F67B C87B F69B 114.5(17) . . ?
F67B C87B F68B 109.6(19) . . ?
F72B C88B C85 111.0(12) . . ?
F72B C88B F71B 104.0(14) . . ?
F72B C88B F70B 109.7(15) . . ?
F71B C88B C85 110.4(12) . . ?
F70B C88B C85 111.0(12) . . ?
F70B C88B F71B 110.5(15) . . ?
C85 O24A Al2 153.0(9) . . ?
C81 O23A Al2 145.6(11) . . ?
O23A C81 C84A 108.2(13) . . ?
O23A C81 C82A 108.6(14) . . ?
O23A C81 C83A 111.9(14) . . ?
C82A C81 C84A 110.4(17) . . ?
C82A C81 C83A 108.5(18) . . ?
C83A C81 C84A 109.3(15) . . ?
O23B C81 C84C 113(2) . . ?
O23B C81 C82C 119.1(15) . . ?
O23B C81 C83C 101.4(13) . . ?
C84C C81 C83C 96.4(18) . . ?
C82C C81 C84C 119(2) . . ?
C82C C81 C83C 101.8(15) . . ?
O23C C81 C84B 106.5(9) . . ?
O23C C81 C82B 116.7(12) . . ?
O23C C81 C83B 109.6(13) . . ?
C82B C81 C84B 105.7(12) . . ?
C82B C81 C83B 114.7(12) . . ?
C83B C81 C84B 102.2(14) . . ?
F63A C84A C81 107(2) . . ?
F63A C84A F62A 108(3) . . ?
F61A C84A C81 112(2) . . ?
F61A C84A F63A 114(3) . . ?
F61A C84A F62A 115(3) . . ?
F62A C84A C81 99(2) . . ?
F57A C82A C81 117(2) . . ?
F57A C82A F56A 103(3) . . ?
F57A C82A F55A 107(4) . . ?
F56A C82A C81 105(3) . . ?
F55A C82A C81 112(3) . . ?
F55A C82A F56A 114(3) . . ?
F59A C83A C81 111(2) . . ?
F59A C83A F58A 108(3) . . ?
F59A C83A F60A 110(3) . . ?
F58A C83A C81 113(2) . . ?
F60A C83A C81 108(2) . . ?
F60A C83A F58A 107(3) . . ?
C73B O21 Al2 153.2(6) . . ?
C73A O21 Al2 145.7(7) . . ?
O21 C73B C75 111.2(13) . . ?
O21 C73B C76B 108.7(16) . . ?
O21 C73B C74B 110.0(13) . . ?
C75 C73B C74B 106.2(11) . . ?
C76B C73B C75 112.1(15) . . ?
C76B C73B C74B 108.7(16) . . ?
F40B C75 C73B 111.2(11) . . ?
F40B C75 F42B 107.2(11) . . ?
F42B C75 C73B 105.2(11) . . ?
F41B C75 C73B 112.5(18) . . ?
F41B C75 F40B 113.3(17) . . ?
F41B C75 F42B 107.0(13) . . ?
F41A C75 C73A 108.2(17) . . ?
F40A C75 C73A 112.6(15) . . ?
F40A C75 F41A 103.0(17) . . ?
F42A C75 C73A 116.6(13) . . ?
F42A C75 F41A 110.8(14) . . ?
F42A C75 F40A 104.9(15) . . ?
F43B C76B C73B 108.2(17) . . ?
F45B C76B C73B 108(2) . . ?
F45B C76B F43B 108.0(19) . . ?
F44B C76B C73B 112.3(18) . . ?
F44B C76B F43B 109(2) . . ?
F44B C76B F45B 110(2) . . ?
F37B C74B C73B 111.0(10) . . ?
F39B C74B C73B 111.3(13) . . ?
F39B C74B F37B 107.0(11) . . ?
F38B C74B C73B 112.7(13) . . ?
F38B C74B F37B 107.3(12) . . ?
F38B C74B F39B 107.2(11) . . ?
O21 C73A C75 112.1(12) . . ?
O21 C73A C76A 108.8(14) . . ?
O21 C73A C74A 108.8(13) . . ?
C76A C73A C75 105.4(12) . . ?
C76A C73A C74A 109.8(17) . . ?
C74A C73A C75 111.9(13) . . ?
F45A C76A C73A 110.1(16) . . ?
F44A C76A C73A 112.7(16) . . ?
F44A C76A F45A 109.4(18) . . ?
F44A C76A F43A 108.1(14) . . ?
F43A C76A C73A 108.2(13) . . ?
F43A C76A F45A 108.2(18) . . ?
F38A C74A C73A 111.2(13) . . ?
F38A C74A F39A 107.7(19) . . ?
F37A C74A C73A 109.3(17) . . ?
F37A C74A F38A 109.5(18) . . ?
F37A C74A F39A 108.0(13) . . ?
F39A C74A C73A 111.0(18) . . ?
C81 O23B Al2 160(2) . . ?
F62B C84C C81 119(4) . . ?
F62B C84C F61B 112(4) . . ?
F62B C84C F63B 109(4) . . ?
F61B C84C C81 114(3) . . ?
F61B C84C F63B 101(3) . . ?
F63B C84C C81 98(2) . . ?
F56B C82C C81 119(3) . . ?
F56B C82C F57B 119(4) . . ?
F57B C82C C81 106(3) . . ?
F55B C82C C81 114(2) . . ?
F55B C82C F56B 98(3) . . ?
F55B C82C F57B 98(3) . . ?
F58B C83C C81 118.8(18) . . ?
F58B C83C F59B 101(3) . . ?
F60B C83C C81 119.2(19) . . ?
F60B C83C F58B 104.6(19) . . ?
F60B C83C F59B 98(2) . . ?
F59B C83C C81 112.2(19) . . ?
C81 O23C Al2 146.9(9) . . ?
F63C C84B C81 114.1(14) . . ?
F63C C84B F61C 105.1(14) . . ?
F61C C84B C81 116.0(14) . . ?
F62C C84B C81 112.1(11) . . ?
F62C C84B F63C 104.0(15) . . ?
F62C C84B F61C 104.5(13) . . ?
F57C C82B C81 110.4(18) . . ?
F57C C82B F56C 110(2) . . ?
F57C C82B F55C 107(2) . . ?
F56C C82B C81 113.6(18) . . ?
F56C C82B F55C 103(2) . . ?
F55C C82B C81 112.1(18) . . ?
F59C C83B C81 103.7(19) . . ?
F58C C83B C81 116(2) . . ?
F58C C83B F59C 109(2) . . ?
F60C C83B C81 112(2) . . ?
F60C C83B F59C 106(3) . . ?
F60C C83B F58C 110(3) . . ?
Cl3B C90B H90C 108.8 . . ?
Cl3B C90B H90D 108.8 . . ?
Cl3B C90B Cl4B 113.9(12) . . ?
H90C C90B H90D 107.7 . . ?
Cl4B C90B H90C 108.8 . . ?
Cl4B C90B H90D 108.8 . . ?
C69 O20B Al1 148.1(7) . . ?
C69 O20A Al1 147.2(9) . . ?
F35B C72B C69 111.2(13) . . ?
F34B C72B C69 106.9(13) . . ?
F34B C72B F35B 106.7(15) . . ?
F36B C72B C69 111.3(15) . . ?
F36B C72B F35B 109.6(17) . . ?
F36B C72B F34B 111.0(18) . . ?
F32B C71B C69 113(4) . . ?
F31 C71B C69 115(4) . . ?
F31 C71B F32B 107(4) . . ?
F31 C71B F33B 101(4) . . ?
F33B C71B C69 115(4) . . ?
F33B C71B F32B 106(4) . . ?

loop_
_geom_bond_atom_site_label_1
_geom_bond_atom_site_label_2
_geom_bond_distance
_geom_bond_site_symmetry_2
_geom_bond_publ_flag
Ag2 As3 2.7194(6) . ?
Ag2 As4 2.7085(7) . ?
Ag2 P4 2.5395(14) . ?
Ag2 P2 2.4859(13) . ?
Mo7 Mo8 3.0516(6) . ?
Mo7 As3 2.6382(7) . ?
Mo7 As4 2.5522(6) . ?
Mo7 C43 1.997(5) . ?
Mo7 C44 1.988(6) . ?
Mo7 C49 2.372(5) . ?
Mo7 C47 2.299(5) . ?
Mo7 C46 2.310(5) . ?
Mo7 C48 2.332(5) . ?
Mo7 C45 2.349(6) . ?
Ag1 As1 2.6528(7) . ?
Ag1 As2 2.7147(6) . ?
Ag1 P1 2.4971(13) . ?
Ag1 P3 2.4581(13) . ?
Mo5 Mo6 3.0569(6) . ?
Mo5 As1 2.6367(6) . ?
Mo5 As2 2.5619(7) . ?
Mo5 C30 1.989(6) . ?
Mo5 C31 2.303(5) . ?
Mo5 C29 2.002(6) . ?
Mo5 C33 2.371(5) . ?
Mo5 C34 2.321(5) . ?
Mo5 C35 2.296(5) . ?
Mo5 C32 2.352(6) . ?
Mo6 As1 2.5366(6) . ?
Mo6 As2 2.6276(7) . ?
Mo6 C37 1.994(6) . ?
Mo6 C36 1.992(7) . ?
Mo6 C42 2.371(5) . ?
Mo6 C41 2.342(6) . ?
Mo6 C38 2.320(5) . ?
Mo6 C40 2.315(6) . ?
Mo6 C39 2.291(6) . ?
Mo8 As3 2.5479(7) . ?
Mo8 As4 2.6326(7) . ?
Mo8 C51 2.006(7) . ?
Mo8 C56 2.347(7) . ?
Mo8 C50 1.981(7) . ?
Mo8 C55 2.367(6) . ?
Mo8 C52 2.296(6) . ?
Mo8 C53 2.290(6) . ?
Mo8 C54 2.324(6) . ?
Mo3 Mo4 3.0345(6) . ?
Mo3 P4 2.4645(14) . ?
Mo3 P3 2.5152(14) . ?
Mo3 C15 2.004(6) . ?
Mo3 C16 1.993(7) . ?
Mo3 C19 2.355(6) . ?
Mo3 C21 2.340(7) . ?
Mo3 C18 2.303(7) . ?
Mo3 C17 2.306(7) . ?
Mo3 C20 2.396(7) . ?
Mo1 Mo2 3.0437(6) . ?
Mo1 P2 2.5245(14) . ?
Mo1 P1 2.4440(13) . ?
Mo1 C1 2.004(7) . ?
Mo1 C6A 2.315(10) . ?
Mo1 C2A 1.994(12) . ?
Mo1 C5A 2.367(15) . ?
Mo1 C7A 2.275(14) . ?
Mo1 C4A 2.377(10) . ?
Mo1 C3A 2.320(11) . ?
Mo1 C2B 1.98(2) . ?
Mo1 C6B 2.35(2) . ?
Mo1 C5B 2.312(15) . ?
Mo1 C4B 2.314(12) . ?
Mo1 C3B 2.409(17) . ?
Mo1 C7B 2.418(16) . ?
Mo2 P2 2.4723(13) . ?
Mo2 P1 2.5214(15) . ?
Mo2 C9 2.015(6) . ?
Mo2 C8 1.986(7) . ?
Mo2 C11 2.377(6) . ?
Mo2 C14 2.279(6) . ?
Mo2 C10 2.323(6) . ?
Mo2 C12 2.347(7) . ?
Mo2 C13 2.306(7) . ?
Mo4 P4 2.5480(15) . ?
Mo4 P3 2.4382(13) . ?
Mo4 C23 1.989(7) . ?
Mo4 C28 2.367(6) . ?
Mo4 C22 2.004(6) . ?
Mo4 C27 2.367(7) . ?
Mo4 C24 2.326(7) . ?
Mo4 C25 2.284(7) . ?
Mo4 C26 2.310(8) . ?
As1 As2 2.3917(8) . ?
As3 As4 2.3851(8) . ?
P4 P3 2.1000(18) . ?
P2 P1 2.0967(19) . ?
Al2 O22 1.718(4) . ?
Al2 O24B 1.738(13) . ?
Al2 O24A 1.717(11) . ?
Al2 O23A 1.699(18) . ?
Al2 O21 1.726(4) . ?
Al2 O23B 1.78(3) . ?
Al2 O23C 1.703(13) . ?
Al1 O17 1.714(4) . ?
Al1 O18A 1.716(13) . ?
Al1 O19 1.710(4) . ?
Al1 O18B 1.717(12) . ?
Al1 O20B 1.695(9) . ?
Al1 O20A 1.766(12) . ?
Cl2 C89 1.787(10) . ?
Cl1 C89 1.729(10) . ?
Cl4A C90A 1.744(12) . ?
Cl3A C90A 1.756(13) . ?
F53 C80 1.338(7) . ?
F51 C79 1.325(7) . ?
F52 C80 1.318(8) . ?
O22 C77 1.343(6) . ?
O14 C44 1.160(7) . ?
O5 C15 1.140(7) . ?
O17 C57 1.342(7) . ?
F54 C80 1.334(7) . ?
F47 C78 1.332(10) . ?
F49 C79 1.326(8) . ?
O8 C23 1.140(8) . ?
F29 C70 1.307(8) . ?
O13 C43 1.131(7) . ?
O12 C37 1.158(8) . ?
O9 C29 1.137(8) . ?
F50 C79 1.330(7) . ?
F30 C70 1.335(9) . ?
O7 C22 1.143(8) . ?
F5 C59 1.339(10) . ?
O11 C36 1.157(8) . ?
F8 C60 1.314(9) . ?
O10 C30 1.145(8) . ?
O4 C9 1.130(8) . ?
O3 C8 1.151(8) . ?
O1 C1 1.144(9) . ?
F9 C60 1.326(8) . ?
F4 C59 1.305(9) . ?
O16 C51 1.119(9) . ?
F28 C70 1.322(8) . ?
F7 C60 1.339(10) . ?
F3 C58 1.321(11) . ?
O6 C16 1.134(9) . ?
F2 C58 1.323(10) . ?
F48 C78 1.324(9) . ?
O18A C61 1.352(14) . ?
F46 C78 1.346(10) . ?
F6 C59 1.326(9) . ?
F12A C62A 1.36(4) . ?
F1 C58 1.342(9) . ?
O15 C50 1.152(9) . ?
C69 C70 1.548(9) . ?
C69 C72A 1.54(2) . ?
C69 C71A 1.54(4) . ?
C69 O20B 1.375(11) . ?
C69 O20A 1.310(13) . ?
C69 C72B 1.57(2) . ?
C69 C71B 1.51(6) . ?
C28 H28 0.9500 . ?
C28 C27 1.424(12) . ?
C28 C24 1.406(10) . ?
C77 C80 1.561(7) . ?
C77 C79 1.554(8) . ?
C77 C78 1.543(8) . ?
C27 H27 0.9500 . ?
C27 C26 1.425(11) . ?
C49 H49 0.9500 . ?
C49 C48 1.408(10) . ?
C49 C45 1.418(8) . ?
F13A C63A 1.38(2) . ?
C42 H42 0.9500 . ?
C42 C41 1.417(8) . ?
C42 C38 1.403(9) . ?
F32A C71A 1.28(4) . ?
C24 H24 0.9500 . ?
C24 C25 1.419(13) . ?
C31 H31 0.9500 . ?
C31 C35 1.413(10) . ?
C31 C32 1.407(10) . ?
F36A C72A 1.37(2) . ?
C33 H33 0.9500 . ?
C33 C34 1.405(10) . ?
C33 C32 1.413(10) . ?
C11 H11 0.9500 . ?
C11 C10 1.424(11) . ?
C11 C12 1.413(12) . ?
C41 H41 0.9500 . ?
C41 C40 1.398(10) . ?
C57 C59 1.555(9) . ?
C57 C58 1.543(9) . ?
C57 C60 1.547(8) . ?
C47 H47 0.9500 . ?
C47 C46 1.431(9) . ?
C47 C48 1.422(9) . ?
C38 H38 0.9500 . ?
C38 C39 1.427(11) . ?
C56 H56 0.9500 . ?
C56 C55 1.434(11) . ?
C56 C52 1.412(11) . ?
C46 H46 0.9500 . ?
C46 C45 1.416(10) . ?
C48 H48 0.9500 . ?
C19 H19 0.9500 . ?
C19 C18 1.428(13) . ?
C19 C20 1.425(13) . ?
F16A C64 1.484(14) . ?
C21 H21 0.9500 . ?
C21 C17 1.421(13) . ?
C21 C20 1.411(11) . ?
C14 H14 0.9500 . ?
C14 C10 1.400(11) . ?
C14 C13 1.414(11) . ?
F35A C72A 1.34(2) . ?
F10A C62A 1.34(2) . ?
C34 H34 0.9500 . ?
C34 C35 1.418(9) . ?
C55 H55 0.9500 . ?
C55 C54 1.382(12) . ?
C35 H35 0.9500 . ?
C45 H45 0.9500 . ?
C25 H25 0.9500 . ?
C25 C26 1.419(13) . ?
F33A C71A 1.38(3) . ?
C10 H10 0.9500 . ?
C52 H52 0.9500 . ?
C52 C53 1.409(12) . ?
C89 H89A 0.9900 . ?
C89 H89B 0.9900 . ?
C40 H40 0.9500 . ?
C40 C39 1.445(12) . ?
F17A C64 1.247(12) . ?
C32 H32 0.9500 . ?
C39 H39 0.9500 . ?
C18 H18 0.9500 . ?
C18 C17 1.413(12) . ?
C12 H12 0.9500 . ?
C12 C13 1.425(10) . ?
C13 H13 0.9500 . ?
O2A C2A 1.127(15) . ?
C64 C61 1.546(9) . ?
C64 F16B 1.219(16) . ?
C64 F17B 1.459(13) . ?
C64 F18 1.307(9) . ?
C53 H53 0.9500 . ?
C53 C54 1.416(11) . ?
F14A C63A 1.30(2) . ?
C17 H17 0.9500 . ?
C20 H20 0.9500 . ?
C26 H26 0.9500 . ?
F11A C62A 1.28(3) . ?
C6A H6A 0.9500 . ?
C6A C5A 1.38(2) . ?
C6A C7A 1.40(2) . ?
C90A H90A 0.9900 . ?
C90A H90B 0.9900 . ?
C54 H54 0.9500 . ?
C5A H5A 0.9500 . ?
C5A C4A 1.428(18) . ?
F15A C63A 1.34(2) . ?
C72A F34A 1.34(2) . ?
C71A F31 1.41(4) . ?
C7A H7A 0.9500 . ?
C7A C3A 1.43(2) . ?
C63A C61 1.501(18) . ?
C4A H4A 0.9500 . ?
C4A C3A 1.38(2) . ?
C62A C61 1.58(2) . ?
C3A H3A 0.9500 . ?
O2B C2B 1.13(3) . ?
C6B H6B 0.9500 . ?
C6B C5B 1.41(3) . ?
C6B C7B 1.43(3) . ?
C5B H5B 0.9500 . ?
C5B C4B 1.43(2) . ?
C4B H4B 0.9500 . ?
C4B C3B 1.42(2) . ?
C3B H3B 0.9500 . ?
C3B C7B 1.46(3) . ?
C7B H7B 0.9500 . ?
O19 C65 1.341(7) . ?
C65 C68A 1.566(16) . ?
C65 C67A 1.487(14) . ?
C65 C66A 1.633(13) . ?
C65 C67B 1.563(15) . ?
C65 C68B 1.584(14) . ?
C65 C66B 1.474(17) . ?
C68A F26A 1.32(2) . ?
C68A F27A 1.326(14) . ?
C68A F25A 1.317(16) . ?
C67A F22A 1.315(17) . ?
C67A F23A 1.35(2) . ?
C67A F24A 1.352(13) . ?
C66A F19A 1.326(16) . ?
C66A F21 1.292(12) . ?
C66A F20 1.331(13) . ?
F21 C66B 1.453(17) . ?
C67B F23B 1.319(18) . ?
C67B F24B 1.329(15) . ?
C67B F22B 1.330(17) . ?
C68B F25B 1.351(14) . ?
C68B F26B 1.32(3) . ?
C68B F27B 1.302(17) . ?
C66B F20 1.369(13) . ?
C66B F19B 1.34(2) . ?
O18B C61 1.334(13) . ?
C61 C63B 1.65(3) . ?
C61 C62B 1.49(3) . ?
C63B F14B 1.28(3) . ?
C63B F15B 1.31(3) . ?
C63B F13B 1.30(3) . ?
C62B F12B 1.31(4) . ?
C62B F10B 1.35(2) . ?
C62B F11B 1.34(3) . ?
O24B C85 1.328(15) . ?
C86A F64A 1.19(3) . ?
C86A F66A 1.32(2) . ?
C86A F65A 1.41(3) . ?
C86A C85 1.542(14) . ?
C87A F69A 1.38(3) . ?
C87A F68A 1.37(2) . ?
C87A F67A 1.26(2) . ?
C87A C85 1.573(15) . ?
C88A F72A 1.316(14) . ?
C88A F71A 1.362(14) . ?
C88A F70A 1.362(15) . ?
C88A C85 1.524(15) . ?
C85 C86B 1.526(13) . ?
C85 C87B 1.539(15) . ?
C85 C88B 1.581(15) . ?
C85 O24A 1.329(14) . ?
C86B F66B 1.373(19) . ?
C86B F64B 1.28(2) . ?
C86B F65B 1.39(2) . ?
C87B F69B 1.33(2) . ?
C87B F68B 1.48(3) . ?
C87B F67B 1.26(2) . ?
C88B F72B 1.350(14) . ?
C88B F71B 1.377(14) . ?
C88B F70B 1.371(15) . ?
O23A C81 1.386(18) . ?
C81 C84A 1.57(3) . ?
C81 C82A 1.55(4) . ?
C81 C83A 1.56(3) . ?
C81 O23B 1.21(3) . ?
C81 C84C 1.51(4) . ?
C81 C82C 1.49(3) . ?
C81 C83C 1.638(17) . ?
C81 O23C 1.373(14) . ?
C81 C84B 1.625(14) . ?
C81 C82B 1.48(2) . ?
C81 C83B 1.57(3) . ?
C84A F63A 1.36(4) . ?
C84A F61A 1.25(4) . ?
C84A F62A 1.44(5) . ?
C82A F57A 1.24(5) . ?
C82A F56A 1.43(6) . ?
C82A F55A 1.30(4) . ?
C83A F59A 1.30(4) . ?
C83A F58A 1.33(4) . ?
C83A F60A 1.32(4) . ?
O21 C73B 1.34(2) . ?
O21 C73A 1.33(2) . ?
C73B C75 1.565(13) . ?
C73B C76B 1.563(15) . ?
C73B C74B 1.565(15) . ?
C75 F40B 1.34(2) . ?
C75 F42B 1.396(19) . ?
C75 F41B 1.26(4) . ?
C75 C73A 1.563(13) . ?
C75 F41A 1.36(3) . ?
C75 F40A 1.34(3) . ?
C75 F42A 1.26(2) . ?
C76B F43B 1.37(3) . ?
C76B F45B 1.34(3) . ?
C76B F44B 1.28(3) . ?
C74B F37B 1.350(14) . ?
C74B F39B 1.333(17) . ?
C74B F38B 1.316(18) . ?
C73A C76A 1.558(15) . ?
C73A C74A 1.563(15) . ?
C76A F45A 1.36(3) . ?
C76A F44A 1.332(19) . ?
C76A F43A 1.351(19) . ?
C74A F38A 1.33(3) . ?
C74A F37A 1.30(2) . ?
C74A F39A 1.364(19) . ?
C84C F62B 1.35(6) . ?
C84C F61B 1.39(6) . ?
C84C F63B 1.39(5) . ?
C82C F56B 1.31(6) . ?
C82C F57B 1.38(5) . ?
C82C F55B 1.30(4) . ?
C83C F58B 1.43(4) . ?
C83C F60B 1.34(3) . ?
C83C F59B 1.46(5) . ?
C84B F63C 1.35(2) . ?
C84B F61C 1.36(2) . ?
C84B F62C 1.35(2) . ?
C82B F57C 1.26(3) . ?
C82B F56C 1.34(3) . ?
C82B F55C 1.40(3) . ?
C83B F59C 1.36(3) . ?
C83B F58C 1.28(4) . ?
C83B F60C 1.26(4) . ?
Cl3B C90B 1.755(15) . ?
C90B H90C 0.9900 . ?
C90B H90D 0.9900 . ?
C90B Cl4B 1.757(15) . ?
C72B F35B 1.35(2) . ?
C72B F34B 1.34(2) . ?
C72B F36B 1.30(3) . ?
F32B C71B 1.36(5) . ?
F31 C71B 1.30(6) . ?
F33B C71B 1.33(5) . ?

loop_
_geom_torsion_atom_site_label_1
_geom_torsion_atom_site_label_2
_geom_torsion_atom_site_label_3
_geom_torsion_atom_site_label_4
_geom_torsion
_geom_torsion_site_symmetry_1
_geom_torsion_site_symmetry_2
_geom_torsion_site_symmetry_3
_geom_torsion_site_symmetry_4
_geom_torsion_publ_flag
Mo7 C49 C48 C47 -62.9(4) . . . . ?
Mo7 C49 C45 C46 62.6(4) . . . . ?
Mo7 C47 C46 C45 -65.4(4) . . . . ?
Mo7 C47 C48 C49 65.1(4) . . . . ?
Mo7 C46 C45 C49 -64.3(4) . . . . ?
Mo5 C31 C35 C34 -65.1(4) . . . . ?
Mo5 C31 C32 C33 63.9(4) . . . . ?
Mo5 C33 C34 C35 63.6(4) . . . . ?
Mo5 C33 C32 C31 -62.1(4) . . . . ?
Mo5 C34 C35 C31 64.6(4) . . . . ?
Mo6 C42 C41 C40 -63.1(4) . . . . ?
Mo6 C42 C38 C39 63.1(4) . . . . ?
Mo6 C41 C40 C39 -63.1(4) . . . . ?
Mo6 C38 C39 C40 65.3(4) . . . . ?
Mo6 C40 C39 C38 -65.6(4) . . . . ?
Mo8 C56 C55 C54 -62.0(4) . . . . ?
Mo8 C56 C52 C53 64.1(5) . . . . ?
Mo8 C55 C54 C53 -62.9(5) . . . . ?
Mo8 C52 C53 C54 65.7(5) . . . . ?
Mo8 C53 C54 C55 65.4(5) . . . . ?
Mo3 C19 C18 C17 -64.9(5) . . . . ?
Mo3 C19 C20 C21 61.8(5) . . . . ?
Mo3 C21 C17 C18 64.6(5) . . . . ?
Mo3 C21 C20 C19 -62.2(5) . . . . ?
Mo3 C18 C17 C21 -65.6(5) . . . . ?
Mo1 C6A C5A C4A -63.4(10) . . . . ?
Mo1 C6A C7A C3A 66.3(9) . . . . ?
Mo1 C5A C4A C3A -62.2(8) . . . . ?
Mo1 C7A C3A C4A 66.4(8) . . . . ?
Mo1 C4A C3A C7A -63.0(9) . . . . ?
Mo1 C6B C5B C4B -64.7(11) . . . . ?
Mo1 C6B C7B C3B 62.9(12) . . . . ?
Mo1 C5B C4B C3B -67.9(12) . . . . ?
Mo1 C4B C3B C7B -63.4(12) . . . . ?
Mo1 C3B C7B C6B -61.7(12) . . . . ?
Mo2 C11 C10 C14 -63.1(5) . . . . ?
Mo2 C11 C12 C13 62.8(5) . . . . ?
Mo2 C14 C10 C11 65.6(5) . . . . ?
Mo2 C14 C13 C12 -65.2(5) . . . . ?
Mo2 C12 C13 C14 63.3(5) . . . . ?
Mo4 C28 C27 C26 -62.5(5) . . . . ?
Mo4 C28 C24 C25 63.0(5) . . . . ?
Mo4 C27 C26 C25 -63.0(5) . . . . ?
Mo4 C24 C25 C26 65.6(5) . . . . ?
Mo4 C25 C26 C27 65.3(5) . . . . ?
Al2 O22 C77 C80 38.9(10) . . . . ?
Al2 O22 C77 C79 158.2(7) . . . . ?
Al2 O22 C77 C78 -82.3(9) . . . . ?
Al2 O24B C85 C86B 68(3) . . . . ?
Al2 O24B C85 C87B -76(2) . . . . ?
Al2 O24B C85 C88B 171(2) . . . . ?
Al2 O23A C81 C84A 164(2) . . . . ?
Al2 O23A C81 C82A 44(3) . . . . ?
Al2 O23A C81 C83A -75(3) . . . . ?
Al2 O21 C73B C75 1(3) . . . . ?
Al2 O21 C73B C76B -123.1(17) . . . . ?
Al2 O21 C73B C74B 118.0(14) . . . . ?
Al2 O21 C73A C75 -49(2) . . . . ?
Al2 O21 C73A C76A -164.9(10) . . . . ?
Al2 O21 C73A C74A 75.5(18) . . . . ?
Al1 O17 C57 C59 54.4(12) . . . . ?
Al1 O17 C57 C58 -66.3(11) . . . . ?
Al1 O17 C57 C60 174.1(8) . . . . ?
Al1 O18A C61 C64 -34(2) . . . . ?
Al1 O18A C61 C63A -149.3(18) . . . . ?
Al1 O18A C61 C62A 93(2) . . . . ?
Al1 O19 C65 C68A -88.4(10) . . . . ?
Al1 O19 C65 C67A 148.2(9) . . . . ?
Al1 O19 C65 C66A 23.2(12) . . . . ?
Al1 O19 C65 C67B 103.2(10) . . . . ?
Al1 O19 C65 C68B -146.7(9) . . . . ?
Al1 O19 C65 C66B -18.7(13) . . . . ?
Al1 O18B C61 C64 79(2) . . . . ?
Al1 O18B C61 C63B -41(2) . . . . ?
Al1 O18B C61 C62B -166(2) . . . . ?
O22 Al2 O24B C85 74(2) . . . . ?
O22 Al2 O24A C85 -33(2) . . . . ?
O22 Al2 O23A C81 -74(2) . . . . ?
O22 Al2 O21 C73B 169.8(18) . . . . ?
O22 Al2 O21 C73A -159.4(14) . . . . ?
O22 Al2 O23B C81 -29(4) . . . . ?
O22 Al2 O23C C81 36.6(17) . . . . ?
O22 C77 C80 F53 -83.1(6) . . . . ?
O22 C77 C80 F52 35.5(6) . . . . ?
O22 C77 C80 F54 155.5(5) . . . . ?
O22 C77 C79 F51 43.1(6) . . . . ?
O22 C77 C79 F49 -75.1(6) . . . . ?
O22 C77 C79 F50 163.4(5) . . . . ?
O22 C77 C78 F47 44.5(7) . . . . ?
O22 C77 C78 F48 -75.8(8) . . . . ?
O22 C77 C78 F46 164.1(5) . . . . ?
O17 Al1 O18A C61 76.3(18) . . . . ?
O17 Al1 O19 C65 179.0(8) . . . . ?
O17 Al1 O18B C61 -36(2) . . . . ?
O17 Al1 O20B C69 -64.7(16) . . . . ?
O17 Al1 O20A C69 34.2(18) . . . . ?
O17 C57 C59 F5 -79.1(7) . . . . ?
O17 C57 C59 F4 160.2(7) . . . . ?
O17 C57 C59 F6 38.4(8) . . . . ?
O17 C57 C58 F3 165.3(5) . . . . ?
O17 C57 C58 F2 44.3(8) . . . . ?
O17 C57 C58 F1 -75.1(8) . . . . ?
O17 C57 C60 F8 43.2(8) . . . . ?
O17 C57 C60 F9 164.3(6) . . . . ?
O17 C57 C60 F7 -75.7(7) . . . . ?
O18A Al1 O17 C57 103.2(10) . . . . ?
O18A Al1 O19 C65 65.8(10) . . . . ?
O18A Al1 O20B C69 63.4(17) . . . . ?
F12A C62A C61 O18A 71.3(17) . . . . ?
F12A C62A C61 C64 -160.8(13) . . . . ?
F12A C62A C61 C63A -44.1(19) . . . . ?
C28 C27 C26 Mo4 64.1(5) . . . . ?
C28 C27 C26 C25 1.1(8) . . . . ?
C28 C24 C25 Mo4 -65.4(5) . . . . ?
C28 C24 C25 C26 0.2(8) . . . . ?
C27 C28 C24 Mo4 -62.5(5) . . . . ?
C27 C28 C24 C25 0.5(8) . . . . ?
C70 C69 C72A F36A -161.1(12) . . . . ?
C70 C69 C72A F35A 76.8(13) . . . . ?
C70 C69 C72A F34A -45.0(15) . . . . ?
C70 C69 C71A F32A -32(3) . . . . ?
C70 C69 C71A F33A 83(2) . . . . ?
C70 C69 C71A F31 -157.0(13) . . . . ?
C70 C69 O20B Al1 37.9(18) . . . . ?
C70 C69 O20A Al1 -61.8(18) . . . . ?
C70 C69 C72B F35B 71.7(14) . . . . ?
C70 C69 C72B F34B -44.4(15) . . . . ?
C70 C69 C72B F36B -165.8(15) . . . . ?
C70 C69 C71B F32B -48(4) . . . . ?
C70 C69 C71B F31 -171(2) . . . . ?
C70 C69 C71B F33B 72(4) . . . . ?
F13A C63A C61 O18A -163.1(13) . . . . ?
F13A C63A C61 C64 74.7(16) . . . . ?
F13A C63A C61 C62A -46.9(19) . . . . ?
C42 C41 C40 Mo6 64.4(4) . . . . ?
C42 C41 C40 C39 1.3(7) . . . . ?
C42 C38 C39 Mo6 -65.5(4) . . . . ?
C42 C38 C39 C40 -0.3(7) . . . . ?
C24 C28 C27 Mo4 61.5(5) . . . . ?
C24 C28 C27 C26 -1.0(8) . . . . ?
C24 C25 C26 Mo4 -66.1(5) . . . . ?
C24 C25 C26 C27 -0.8(9) . . . . ?
C33 C34 C35 Mo5 -65.8(4) . . . . ?
C33 C34 C35 C31 -1.2(6) . . . . ?
C11 C12 C13 Mo2 -64.9(5) . . . . ?
C11 C12 C13 C14 -1.6(8) . . . . ?
C80 C77 C79 F51 163.6(5) . . . . ?
C80 C77 C79 F49 45.5(6) . . . . ?
C80 C77 C79 F50 -76.0(6) . . . . ?
C80 C77 C78 F47 -77.6(7) . . . . ?
C80 C77 C78 F48 162.0(6) . . . . ?
C80 C77 C78 F46 41.9(8) . . . . ?
C41 C42 C38 Mo6 -62.1(4) . . . . ?
C41 C42 C38 C39 1.0(7) . . . . ?
C41 C40 C39 Mo6 64.9(4) . . . . ?
C41 C40 C39 C38 -0.6(7) . . . . ?
C47 C46 C45 Mo7 63.9(4) . . . . ?
C47 C46 C45 C49 -0.4(7) . . . . ?
C38 C42 C41 Mo6 61.6(4) . . . . ?
C38 C42 C41 C40 -1.5(6) . . . . ?
C56 C55 C54 Mo8 62.2(4) . . . . ?
C56 C55 C54 C53 -0.7(7) . . . . ?
C56 C52 C53 Mo8 -65.6(4) . . . . ?
C56 C52 C53 C54 0.1(8) . . . . ?
C46 C47 C48 Mo7 -64.9(4) . . . . ?
C46 C47 C48 C49 0.2(6) . . . . ?
C48 C49 C45 Mo7 -62.1(4) . . . . ?
C48 C49 C45 C46 0.6(6) . . . . ?
C48 C47 C46 Mo7 65.5(4) . . . . ?
C48 C47 C46 C45 0.1(6) . . . . ?
C19 C18 C17 Mo3 66.1(5) . . . . ?
C19 C18 C17 C21 0.6(9) . . . . ?
F16A C64 C61 O18A 77.0(9) . . . . ?
F16A C64 C61 C63A -166.9(11) . . . . ?
F16A C64 C61 C62A -46.8(11) . . . . ?
F10A C62A C61 O18A -171.5(17) . . . . ?
F10A C62A C61 C64 -44(2) . . . . ?
F10A C62A C61 C63A 73(2) . . . . ?
C79 C77 C80 F53 157.9(5) . . . . ?
C79 C77 C80 F52 -83.5(5) . . . . ?
C79 C77 C80 F54 36.5(7) . . . . ?
C79 C77 C78 F47 163.6(5) . . . . ?
C79 C77 C78 F48 43.3(8) . . . . ?
C79 C77 C78 F46 -76.8(7) . . . . ?
C34 C33 C32 Mo5 62.0(4) . . . . ?
C34 C33 C32 C31 -0.1(6) . . . . ?
C55 C56 C52 Mo8 -64.6(4) . . . . ?
C55 C56 C52 C53 -0.5(7) . . . . ?
C35 C31 C32 Mo5 -64.5(4) . . . . ?
C35 C31 C32 C33 -0.6(6) . . . . ?
C45 C49 C48 Mo7 62.5(4) . . . . ?
C45 C49 C48 C47 -0.5(6) . . . . ?
C10 C11 C12 Mo2 -61.1(5) . . . . ?
C10 C11 C12 C13 1.7(8) . . . . ?
C10 C14 C13 Mo2 66.0(5) . . . . ?
C10 C14 C13 C12 0.9(8) . . . . ?
C52 C56 C55 Mo8 62.7(4) . . . . ?
C52 C56 C55 C54 0.8(7) . . . . ?
C52 C53 C54 Mo8 -64.9(5) . . . . ?
C52 C53 C54 C55 0.4(8) . . . . ?
F17A C64 C61 O18A -175.1(10) . . . . ?
F17A C64 C61 C63A -59.0(14) . . . . ?
F17A C64 C61 C62A 61.1(14) . . . . ?
C32 C31 C35 Mo5 66.2(4) . . . . ?
C32 C31 C35 C34 1.1(6) . . . . ?
C32 C33 C34 Mo5 -62.8(4) . . . . ?
C32 C33 C34 C35 0.8(6) . . . . ?
C18 C19 C20 Mo3 -62.1(5) . . . . ?
C18 C19 C20 C21 -0.3(8) . . . . ?
C59 C57 C58 F3 43.2(7) . . . . ?
C59 C57 C58 F2 -77.8(8) . . . . ?
C59 C57 C58 F1 162.8(7) . . . . ?
C59 C57 C60 F8 163.9(6) . . . . ?
C59 C57 C60 F9 -75.1(8) . . . . ?
C59 C57 C60 F7 44.9(7) . . . . ?
C12 C11 C10 Mo2 61.8(5) . . . . ?
C12 C11 C10 C14 -1.2(8) . . . . ?
C13 C14 C10 Mo2 -65.4(5) . . . . ?
C13 C14 C10 C11 0.2(8) . . . . ?
C64 C61 C63B F14B -163.3(15) . . . . ?
C64 C61 C63B F15B -44.5(19) . . . . ?
C64 C61 C63B F13B 77.8(18) . . . . ?
C64 C61 C62B F12B -169.8(16) . . . . ?
C64 C61 C62B F10B -51(2) . . . . ?
C64 C61 C62B F11B 68.8(18) . . . . ?
F14A C63A C61 O18A -40(2) . . . . ?
F14A C63A C61 C64 -162.1(15) . . . . ?
F14A C63A C61 C62A 76(2) . . . . ?
C17 C21 C20 Mo3 62.8(5) . . . . ?
C17 C21 C20 C19 0.7(8) . . . . ?
C20 C19 C18 Mo3 64.7(5) . . . . ?
C20 C19 C18 C17 -0.2(8) . . . . ?
C20 C21 C17 Mo3 -65.3(5) . . . . ?
C20 C21 C17 C18 -0.8(8) . . . . ?
F11A C62A C61 O18A -48(2) . . . . ?
F11A C62A C61 C64 79.8(19) . . . . ?
F11A C62A C61 C63A -163.5(18) . . . . ?
C6A C5A C4A Mo1 62.1(10) . . . . ?
C6A C5A C4A C3A 0.0(15) . . . . ?
C6A C7A C3A Mo1 -66.5(9) . . . . ?
C6A C7A C3A C4A -0.1(14) . . . . ?
C58 C57 C59 F5 43.1(7) . . . . ?
C58 C57 C59 F4 -77.7(9) . . . . ?
C58 C57 C59 F6 160.6(7) . . . . ?
C58 C57 C60 F8 -77.5(7) . . . . ?
C58 C57 C60 F9 43.6(9) . . . . ?
C58 C57 C60 F7 163.6(6) . . . . ?
C5A C6A C7A Mo1 -66.2(9) . . . . ?
C5A C6A C7A C3A 0.1(15) . . . . ?
C5A C4A C3A Mo1 63.1(9) . . . . ?
C5A C4A C3A C7A 0.1(14) . . . . ?
F15A C63A C61 O18A 80.6(16) . . . . ?
F15A C63A C61 C64 -41.6(17) . . . . ?
F15A C63A C61 C62A -163.2(15) . . . . ?
C60 C57 C59 F5 162.2(5) . . . . ?
C60 C57 C59 F4 41.5(9) . . . . ?
C60 C57 C59 F6 -80.3(7) . . . . ?
C60 C57 C58 F3 -76.0(7) . . . . ?
C60 C57 C58 F2 163.0(6) . . . . ?
C60 C57 C58 F1 43.5(9) . . . . ?
C72A C69 C70 F29 88.6(9) . . . . ?
C72A C69 C70 F30 -155.2(8) . . . . ?
C72A C69 C70 F28 -35.7(10) . . . . ?
C72A C69 C71A F32A 79(3) . . . . ?
C72A C69 C71A F33A -165.2(18) . . . . ?
C72A C69 C71A F31 -45(2) . . . . ?
C72A C69 O20B Al1 -91.3(17) . . . . ?
C71A C69 C70 F29 -156.9(12) . . . . ?
C71A C69 C70 F30 -40.7(13) . . . . ?
C71A C69 C70 F28 78.9(13) . . . . ?
C71A C69 C72A F36A 83.5(19) . . . . ?
C71A C69 C72A F35A -38(2) . . . . ?
C71A C69 C72A F34A -160.4(18) . . . . ?
C71A C69 O20B Al1 151(2) . . . . ?
C7A C6A C5A Mo1 63.4(9) . . . . ?
C7A C6A C5A C4A 0.0(15) . . . . ?
C78 C77 C80 F53 39.1(7) . . . . ?
C78 C77 C80 F52 157.7(5) . . . . ?
C78 C77 C80 F54 -82.4(7) . . . . ?
C78 C77 C79 F51 -77.5(6) . . . . ?
C78 C77 C79 F49 164.3(5) . . . . ?
C78 C77 C79 F50 42.8(7) . . . . ?
C6B C5B C4B Mo1 66.0(13) . . . . ?
C6B C5B C4B C3B -2(2) . . . . ?
C5B C6B C7B Mo1 -63.2(14) . . . . ?
C5B C6B C7B C3B 0(2) . . . . ?
C5B C4B C3B Mo1 65.0(11) . . . . ?
C5B C4B C3B C7B 1.6(19) . . . . ?
C4B C3B C7B Mo1 60.9(12) . . . . ?
C4B C3B C7B C6B -0.8(19) . . . . ?
C7B C6B C5B Mo1 66.0(14) . . . . ?
C7B C6B C5B C4B 1(2) . . . . ?
O19 Al1 O17 C57 -7.9(10) . . . . ?
O19 Al1 O18A C61 -169.0(16) . . . . ?
O19 Al1 O18B C61 91(2) . . . . ?
O19 Al1 O20B C69 -179.4(15) . . . . ?
O19 Al1 O20A C69 -93.2(17) . . . . ?
O19 C65 C68A F26A 78.0(11) . . . . ?
O19 C65 C68A F27A -158.5(10) . . . . ?
O19 C65 C68A F25A -40.8(13) . . . . ?
O19 C65 C67A F22A -47.3(12) . . . . ?
O19 C65 C67A F23A 73.8(18) . . . . ?
O19 C65 C67A F24A -169.8(10) . . . . ?
O19 C65 C66A F19A 83.0(10) . . . . ?
O19 C65 C66A F21 -40.1(11) . . . . ?
O19 C65 C66A F20 -158.6(7) . . . . ?
O19 C65 C67B F23B 34.0(14) . . . . ?
O19 C65 C67B F24B 159.1(10) . . . . ?
O19 C65 C67B F22B -83.5(11) . . . . ?
O19 C65 C68B F25B 173.1(11) . . . . ?
O19 C65 C68B F26B -60.7(17) . . . . ?
O19 C65 C68B F27B 52.3(15) . . . . ?
O19 C65 C66B F21 40.8(12) . . . . ?
O19 C65 C66B F20 150.6(9) . . . . ?
O19 C65 C66B F19B -84.1(14) . . . . ?
C68A C65 C67A F22A -166.4(10) . . . . ?
C68A C65 C67A F23A -45.3(19) . . . . ?
C68A C65 C67A F24A 71.2(13) . . . . ?
C68A C65 C66A F19A -164.5(9) . . . . ?
C68A C65 C66A F21 72.3(10) . . . . ?
C68A C65 C66A F20 -46.2(10) . . . . ?
C67A C65 C68A F26A -157.6(10) . . . . ?
C67A C65 C68A F27A -34.2(14) . . . . ?
C67A C65 C68A F25A 83.6(12) . . . . ?
C67A C65 C66A F19A -44.5(11) . . . . ?
C67A C65 C66A F21 -167.6(9) . . . . ?
C67A C65 C66A F20 73.9(11) . . . . ?
C66A C65 C68A F26A -39.8(12) . . . . ?
C66A C65 C68A F27A 83.7(12) . . . . ?
C66A C65 C68A F25A -158.6(11) . . . . ?
C66A C65 C67A F22A 79.2(12) . . . . ?
C66A C65 C67A F23A -159.6(17) . . . . ?
C66A C65 C67A F24A -43.2(14) . . . . ?
C67B C65 C68B F25B -79.5(13) . . . . ?
C67B C65 C68B F26B 46.8(17) . . . . ?
C67B C65 C68B F27B 159.8(13) . . . . ?
C67B C65 C66B F21 -74.1(11) . . . . ?
C67B C65 C66B F20 35.6(15) . . . . ?
C67B C65 C66B F19B 160.9(12) . . . . ?
C68B C65 C67B F23B -81.0(14) . . . . ?
C68B C65 C67B F24B 44.2(13) . . . . ?
C68B C65 C67B F22B 161.5(11) . . . . ?
C68B C65 C66B F21 168.7(8) . . . . ?
C68B C65 C66B F20 -81.6(13) . . . . ?
C68B C65 C66B F19B 43.7(15) . . . . ?
C66B C65 C67B F23B 157.8(14) . . . . ?
C66B C65 C67B F24B -77.0(14) . . . . ?
C66B C65 C67B F22B 40.3(14) . . . . ?
C66B C65 C68B F25B 42.7(14) . . . . ?
C66B C65 C68B F26B 168.9(16) . . . . ?
C66B C65 C68B F27B -78.1(14) . . . . ?
O18B Al1 O17 C57 123.3(10) . . . . ?
O18B Al1 O19 C65 49.9(10) . . . . ?
O18B Al1 O20A C69 148.2(17) . . . . ?
O18B C61 C63B F14B -47(2) . . . . ?
O18B C61 C63B F15B 71.5(19) . . . . ?
O18B C61 C63B F13B -166.2(14) . . . . ?
O18B C61 C62B F12B 77(2) . . . . ?
O18B C61 C62B F10B -164.1(17) . . . . ?
O18B C61 C62B F11B -44(2) . . . . ?
F16B C64 C61 O18B 79.0(13) . . . . ?
F16B C64 C61 C63B -161.3(14) . . . . ?
F16B C64 C61 C62B -37.9(15) . . . . ?
F17B C64 C61 O18B -158.9(9) . . . . ?
F17B C64 C61 C63B -39.1(13) . . . . ?
F17B C64 C61 C62B 84.2(12) . . . . ?
F18 C64 C61 O18A -28.3(10) . . . . ?
F18 C64 C61 C63A 87.8(11) . . . . ?
F18 C64 C61 C62A -152.1(11) . . . . ?
F18 C64 C61 O18B -52.9(9) . . . . ?
F18 C64 C61 C63B 66.9(12) . . . . ?
F18 C64 C61 C62B -169.8(10) . . . . ?
C63B C61 C62B F12B -47(2) . . . . ?
C63B C61 C62B F10B 72(2) . . . . ?
C63B C61 C62B F11B -168.2(16) . . . . ?
C62B C61 C63B F14B 77(2) . . . . ?
C62B C61 C63B F15B -164.6(17) . . . . ?
C62B C61 C63B F13B -42(2) . . . . ?
O24B Al2 O22 C77 112.3(9) . . . . ?
O24B Al2 O21 C73B 57.4(18) . . . . ?
O24B Al2 O23B C81 96(4) . . . . ?
O24B C85 C86B F66B 152.7(15) . . . . ?
O24B C85 C86B F64B 18(3) . . . . ?
O24B C85 C86B F65B -96.7(18) . . . . ?
O24B C85 C87B F69B -45.8(19) . . . . ?
O24B C85 C87B F68B 66.2(15) . . . . ?
O24B C85 C87B F67B -174.7(18) . . . . ?
O24B C85 C88B F72B 31.5(14) . . . . ?
O24B C85 C88B F71B 146.3(13) . . . . ?
O24B C85 C88B F70B -90.8(12) . . . . ?
C86A C85 O24A Al2 -178(2) . . . . ?
F64A C86A C85 C87A 166.9(17) . . . . ?
F64A C86A C85 C88A -73.9(19) . . . . ?
F64A C86A C85 O24A 67.7(19) . . . . ?
F66A C86A C85 C87A -67(2) . . . . ?
F66A C86A C85 C88A 52(2) . . . . ?
F66A C86A C85 O24A -166.3(19) . . . . ?
F65A C86A C85 C87A 46.2(18) . . . . ?
F65A C86A C85 C88A 165.4(14) . . . . ?
F65A C86A C85 O24A -53.0(17) . . . . ?
C87A C85 O24A Al2 77(2) . . . . ?
F69A C87A C85 C86A 169.4(13) . . . . ?
F69A C87A C85 C88A 51.2(15) . . . . ?
F69A C87A C85 O24A -94.2(13) . . . . ?
F68A C87A C85 C86A -84.3(19) . . . . ?
F68A C87A C85 C88A 157.6(16) . . . . ?
F68A C87A C85 O24A 12.2(19) . . . . ?
F67A C87A C85 C86A 54(3) . . . . ?
F67A C87A C85 C88A -64(3) . . . . ?
F67A C87A C85 O24A 151(2) . . . . ?
C88A C85 O24A Al2 -55(3) . . . . ?
F72A C88A C85 C86A 173.3(14) . . . . ?
F72A C88A C85 C87A -71.8(15) . . . . ?
F72A C88A C85 O24A 55.0(19) . . . . ?
F71A C88A C85 C86A -74.0(15) . . . . ?
F71A C88A C85 C87A 40.8(15) . . . . ?
F71A C88A C85 O24A 167.7(13) . . . . ?
F70A C88A C85 C86A 42.1(15) . . . . ?
F70A C88A C85 C87A 156.9(12) . . . . ?
F70A C88A C85 O24A -76.2(17) . . . . ?
C86B C85 C87B F69B 164.0(15) . . . . ?
C86B C85 C87B F68B -84.0(14) . . . . ?
C86B C85 C87B F67B 35(2) . . . . ?
C86B C85 C88B F72B 161.8(13) . . . . ?
C86B C85 C88B F71B -83.4(14) . . . . ?
C86B C85 C88B F70B 39.5(14) . . . . ?
C87B C85 C86B F66B -65(2) . . . . ?
C87B C85 C86B F64B 160.0(18) . . . . ?
C87B C85 C86B F65B 45.3(17) . . . . ?
C87B C85 C88B F72B -77.5(15) . . . . ?
C87B C85 C88B F71B 37.3(15) . . . . ?
C87B C85 C88B F70B 160.2(12) . . . . ?
C88B C85 C86B F66B 55.2(18) . . . . ?
C88B C85 C86B F64B -79.7(18) . . . . ?
C88B C85 C86B F65B 165.7(11) . . . . ?
C88B C85 C87B F69B 51.0(17) . . . . ?
C88B C85 C87B F68B 163.0(11) . . . . ?
C88B C85 C87B F67B -78(2) . . . . ?
O24A Al2 O22 C77 131.5(9) . . . . ?
O24A Al2 O23A C81 50(2) . . . . ?
O24A Al2 O21 C73A 73.4(15) . . . . ?
O23A Al2 O22 C77 -105.2(9) . . . . ?
O23A Al2 O24A C85 -155(2) . . . . ?
O23A Al2 O21 C73A -46.0(15) . . . . ?
O23A C81 C84A F63A 74(2) . . . . ?
O23A C81 C84A F61A -159.4(19) . . . . ?
O23A C81 C84A F62A -38(3) . . . . ?
O23A C81 C82A F57A -45(3) . . . . ?
O23A C81 C82A F56A 68(3) . . . . ?
O23A C81 C82A F55A -168(3) . . . . ?
O23A C81 C83A F59A 81(3) . . . . ?
O23A C81 C83A F58A -157(2) . . . . ?
O23A C81 C83A F60A -39(3) . . . . ?
C84A C81 C82A F57A -163(3) . . . . ?
C84A C81 C82A F56A -51(3) . . . . ?
C84A C81 C82A F55A 73(3) . . . . ?
C84A C81 C83A F59A -159(2) . . . . ?
C84A C81 C83A F58A -37(3) . . . . ?
C84A C81 C83A F60A 80(3) . . . . ?
C82A C81 C84A F63A -167(2) . . . . ?
C82A C81 C84A F61A -41(2) . . . . ?
C82A C81 C84A F62A 81(3) . . . . ?
C82A C81 C83A F59A -39(3) . . . . ?
C82A C81 C83A F58A 83(3) . . . . ?
C82A C81 C83A F60A -159(2) . . . . ?
C83A C81 C84A F63A -48(3) . . . . ?
C83A C81 C84A F61A 79(2) . . . . ?
C83A C81 C84A F62A -160(2) . . . . ?
C83A C81 C82A F57A 77(3) . . . . ?
C83A C81 C82A F56A -170(3) . . . . ?
C83A C81 C82A F55A -47(3) . . . . ?
O21 Al2 O22 C77 2.1(9) . . . . ?
O21 Al2 O24B C85 -174(2) . . . . ?
O21 Al2 O24A C85 91(2) . . . . ?
O21 Al2 O23A C81 173(2) . . . . ?
O21 Al2 O23B C81 -147(4) . . . . ?
O21 Al2 O23C C81 -90.9(17) . . . . ?
O21 C73B C75 F40B 165.6(12) . . . . ?
O21 C73B C75 F42B -78.8(13) . . . . ?
O21 C73B C75 F41B 37.3(19) . . . . ?
O21 C73B C76B F43B -74(2) . . . . ?
O21 C73B C76B F45B 43(2) . . . . ?
O21 C73B C76B F44B 165.0(18) . . . . ?
O21 C73B C74B F37B 40.0(18) . . . . ?
O21 C73B C74B F39B 159.0(11) . . . . ?
O21 C73B C74B F38B -80.5(13) . . . . ?
O21 C73A C76A F45A 45.0(19) . . . . ?
O21 C73A C76A F44A 167.4(15) . . . . ?
O21 C73A C76A F43A -73.1(18) . . . . ?
O21 C73A C74A F38A -81.7(15) . . . . ?
O21 C73A C74A F37A 39.3(19) . . . . ?
O21 C73A C74A F39A 158.4(14) . . . . ?
C75 C73B C76B F43B 162.6(17) . . . . ?
C75 C73B C76B F45B -80(2) . . . . ?
C75 C73B C76B F44B 42(3) . . . . ?
C75 C73B C74B F37B 160.3(14) . . . . ?
C75 C73B C74B F39B -80.6(16) . . . . ?
C75 C73B C74B F38B 39.8(18) . . . . ?
C75 C73A C76A F45A -75(2) . . . . ?
C75 C73A C76A F44A 47(2) . . . . ?
C75 C73A C76A F43A 166.6(15) . . . . ?
C75 C73A C74A F38A 42.7(19) . . . . ?
C75 C73A C74A F37A 163.8(15) . . . . ?
C75 C73A C74A F39A -77(2) . . . . ?
C76B C73B C75 F40B -73(2) . . . . ?
C76B C73B C75 F42B 43.1(19) . . . . ?
C76B C73B C75 F41B 159(2) . . . . ?
C76B C73B C74B F37B -79.0(18) . . . . ?
C76B C73B C74B F39B 40.1(18) . . . . ?
C76B C73B C74B F38B 160.6(16) . . . . ?
C74B C73B C75 F40B 46.0(18) . . . . ?
C74B C73B C75 F42B 161.6(13) . . . . ?
C74B C73B C75 F41B -82(2) . . . . ?
C74B C73B C76B F43B 46(2) . . . . ?
C74B C73B C76B F45B 162.5(16) . . . . ?
C74B C73B C76B F44B -75(2) . . . . ?
C76A C73A C74A F38A 159.3(14) . . . . ?
C76A C73A C74A F37A -80(2) . . . . ?
C76A C73A C74A F39A 40(2) . . . . ?
C74A C73A C76A F45A 164.0(17) . . . . ?
C74A C73A C76A F44A -73.6(19) . . . . ?
C74A C73A C76A F43A 46(2) . . . . ?
F41A C75 C73A O21 48.6(19) . . . . ?
F41A C75 C73A C76A 166.8(18) . . . . ?
F41A C75 C73A C74A -74(2) . . . . ?
F40A C75 C73A O21 161.7(13) . . . . ?
F40A C75 C73A C76A -80.1(18) . . . . ?
F40A C75 C73A C74A 39.1(18) . . . . ?
F42A C75 C73A O21 -77.0(15) . . . . ?
F42A C75 C73A C76A 41(2) . . . . ?
F42A C75 C73A C74A 160.4(14) . . . . ?
O23B Al2 O22 C77 -116.6(10) . . . . ?
O23B Al2 O24B C85 -53(3) . . . . ?
O23B Al2 O21 C73B -69.9(19) . . . . ?
O23B C81 C84C F62B 24(5) . . . . ?
O23B C81 C84C F61B 161(3) . . . . ?
O23B C81 C84C F63B -93(3) . . . . ?
O23B C81 C82C F56B -71(4) . . . . ?
O23B C81 C82C F57B 67(3) . . . . ?
O23B C81 C82C F55B 174(2) . . . . ?
O23B C81 C83C F58B 157(3) . . . . ?
O23B C81 C83C F60B -74(2) . . . . ?
O23B C81 C83C F59B 40(2) . . . . ?
C84C C81 O23B Al2 -145(4) . . . . ?
C84C C81 C82C F56B 143(4) . . . . ?
C84C C81 C82C F57B -79(3) . . . . ?
C84C C81 C82C F55B 28(3) . . . . ?
C84C C81 C83C F58B -88(3) . . . . ?
C84C C81 C83C F60B 42(3) . . . . ?
C84C C81 C83C F59B 155(2) . . . . ?
C82C C81 O23B Al2 68(5) . . . . ?
C82C C81 C84C F62B 172(4) . . . . ?
C82C C81 C84C F61B -52(4) . . . . ?
C82C C81 C84C F63B 54(3) . . . . ?
C82C C81 C83C F58B 34(3) . . . . ?
C82C C81 C83C F60B 163(2) . . . . ?
C82C C81 C83C F59B -84(2) . . . . ?
C83C C81 O23B Al2 -43(4) . . . . ?
C83C C81 C84C F62B -81(4) . . . . ?
C83C C81 C84C F61B 55(4) . . . . ?
C83C C81 C84C F63B 161(2) . . . . ?
C83C C81 C82C F56B 39(3) . . . . ?
C83C C81 C82C F57B 177(2) . . . . ?
C83C C81 C82C F55B -76(3) . . . . ?
O23C Al2 O22 C77 -129.5(9) . . . . ?
O23C C81 C84B F63C 67.9(16) . . . . ?
O23C C81 C84B F61C -169.7(13) . . . . ?
O23C C81 C84B F62C -49.9(16) . . . . ?
O23C C81 C82B F57C -55.7(19) . . . . ?
O23C C81 C82B F56C 69(3) . . . . ?
O23C C81 C82B F55C -174.5(16) . . . . ?
O23C C81 C83B F59C 78.9(18) . . . . ?
O23C C81 C83B F58C -162(2) . . . . ?
O23C C81 C83B F60C -35(3) . . . . ?
C84B C81 O23C Al2 72.2(18) . . . . ?
C84B C81 C82B F57C -173.8(16) . . . . ?
C84B C81 C82B F56C -49(3) . . . . ?
C84B C81 C82B F55C 67(2) . . . . ?
C84B C81 C83B F59C -168.5(16) . . . . ?
C84B C81 C83B F58C -49(2) . . . . ?
C84B C81 C83B F60C 78(3) . . . . ?
C82B C81 O23C Al2 -45(2) . . . . ?
C82B C81 C84B F63C -167.4(15) . . . . ?
C82B C81 C84B F61C -45.0(17) . . . . ?
C82B C81 C84B F62C 74.8(16) . . . . ?
C82B C81 C83B F59C -55(2) . . . . ?
C82B C81 C83B F58C 65(3) . . . . ?
C82B C81 C83B F60C -169(3) . . . . ?
C83B C81 O23C Al2 -177.9(17) . . . . ?
C83B C81 C84B F63C -47.0(18) . . . . ?
C83B C81 C84B F61C 75.3(18) . . . . ?
C83B C81 C84B F62C -164.8(16) . . . . ?
C83B C81 C82B F57C 74(2) . . . . ?
C83B C81 C82B F56C -161(3) . . . . ?
C83B C81 C82B F55C -44(3) . . . . ?
O20B Al1 O17 C57 -118.2(10) . . . . ?
O20B Al1 O18A C61 -52.4(19) . . . . ?
O20B Al1 O19 C65 -66.6(9) . . . . ?
O20B C69 C70 F29 -52.3(9) . . . . ?
O20B C69 C70 F30 63.9(8) . . . . ?
O20B C69 C70 F28 -176.6(7) . . . . ?
O20B C69 C72A F36A -28.6(18) . . . . ?
O20B C69 C72A F35A -150.6(11) . . . . ?
O20B C69 C72A F34A 87.5(16) . . . . ?
O20B C69 C71A F32A -148(2) . . . . ?
O20B C69 C71A F33A -33(2) . . . . ?
O20B C69 C71A F31 87.2(16) . . . . ?
O20A Al1 O17 C57 -139.3(10) . . . . ?
O20A Al1 O19 C65 -51.3(10) . . . . ?
O20A Al1 O18B C61 -150(2) . . . . ?
O20A C69 C70 F29 -24.7(9) . . . . ?
O20A C69 C70 F30 91.5(8) . . . . ?
O20A C69 C70 F28 -149.0(8) . . . . ?
O20A C69 C72B F35B 179.3(14) . . . . ?
O20A C69 C72B F34B 63.2(14) . . . . ?
O20A C69 C72B F36B -58.2(17) . . . . ?
O20A C69 C71B F32B 176(2) . . . . ?
O20A C69 C71B F31 53(4) . . . . ?
O20A C69 C71B F33B -63(5) . . . . ?
C72B C69 C70 F29 68.8(10) . . . . ?
C72B C69 C70 F30 -175.0(8) . . . . ?
C72B C69 C70 F28 -55.4(10) . . . . ?
C72B C69 O20A Al1 -175.0(18) . . . . ?
C72B C69 C71B F32B 76(4) . . . . ?
C72B C69 C71B F31 -47(3) . . . . ?
C72B C69 C71B F33B -163(3) . . . . ?
C71B C69 C70 F29 -170.2(18) . . . . ?
C71B C69 C70 F30 -54.0(18) . . . . ?
C71B C69 C70 F28 65.6(19) . . . . ?
C71B C69 O20A Al1 75(3) . . . . ?
C71B C69 C72B F35B -51(2) . . . . ?
C71B C69 C72B F34B -167(2) . . . . ?
C71B C69 C72B F36B 72(3) . . . . ?

loop_
_exptl_oxdiff_crystal_face_indexfrac_h
_exptl_oxdiff_crystal_face_indexfrac_k
_exptl_oxdiff_crystal_face_indexfrac_l
_exptl_oxdiff_crystal_face_x
_exptl_oxdiff_crystal_face_y
_exptl_oxdiff_crystal_face_z
-0.0220 34.3419 6.2557 0.1841 -0.0471 0.9818
-0.1413 -34.4286 -6.1794 -0.1601 0.0414 -0.9862
5.6815 20.2300 0.4759 -0.7421 0.1755 0.6469
3.1027 -28.4345 -6.9178 -0.6131 0.1491 -0.7758
-0.7552 30.4962 -8.3004 -0.2097 -0.8692 0.4479
0.7412 -30.6778 8.2181 0.2089 0.8657 -0.4549
-0.5586 37.9967 -1.6725 -0.0176 -0.5705 0.8211
-2.8179 15.7255 -11.1783 -0.0252 -0.9989 -0.0388
2.2263 -27.1944 8.6015 0.0253 0.9470 -0.3203
3.0270 1.9608 12.3016 0.0202 0.8717 0.4896
-5.2828 21.2280 -3.5415 0.5496 -0.7998 0.2416
-5.7322 13.8201 -4.9518 0.5670 -0.8236 0.0151
5.6585 4.4205 7.0622 -0.5022 0.7263 0.4693
3.8108 -31.5215 0.6038 -0.4480 0.6547 -0.6088
-5.6195 20.1257 2.2452 0.7903 -0.4849 0.3747
-4.0774 19.7874 8.5698 0.8037 -0.0221 0.5946
-6.0178 -2.3807 6.2786 0.9987 -0.0252 -0.0439
1.6145 -29.0575 -8.5453 -0.4737 -0.0352 -0.8800
0.3144 31.4066 7.9960 0.2017 0.1071 0.9736
0.6290 26.2501 10.0760 0.2357 0.3047 0.9228
0.0415 15.7999 12.7104 0.4108 0.5337 0.7392
1.2944 15.1121 -12.5803 -0.6079 -0.7937 0.0231
-0.5482 -24.9231 -10.5323 -0.2629 -0.3402 -0.9029
0.0593 -36.9943 3.7509 0.1521 0.6420 -0.7515
-1.5070 15.7947 -12.2579 -0.2326 -0.9721 -0.0313
-1.8782 -14.9548 -12.1641 -0.1537 -0.6365 -0.7558
1.4272 24.8522 10.1580 0.1357 0.3792 0.9153
0.8022 -16.1885 12.5020 0.3330 0.9429 0.0092
